data_7034279
loop_
_publ_author_name
'Chen, Lianfen'
'Kang, Jian'
'Cui, Hao'
'Wang, Yingxia'
'Liu, Lan'
'Zhang, Li'
'Su, Cheng-Yong'

_publ_section_title
;
 Homochiral coordination cages assembled from dinuclear paddlewheel nodes
 and enantiopure ditopic ligands: syntheses, structures and catalysis.
;
_journal_issue 27
_journal_name_full 'Dalton transactions (Cambridge, England : 2003)'
_journal_page_first 12180
_journal_page_last 12188
_journal_paper_doi 10.1039/c4dt03782k
_journal_volume 44
_journal_year 2015
_chemical_absolute_configuration rm
_chemical_formula_moiety 'C100 H121 Cu4 N8 O34, 2(C100 H112 Cu4 N8 O34), 3(O)'
_chemical_formula_sum 'C300 H345 Cu12 N24 O105'
_chemical_formula_weight 6729.46
_chemical_name_systematic
;
 ?
;
_space_group_crystal_system triclinic
_space_group_IT_number 1
_space_group_name_Hall 'P 1'
_space_group_name_H-M_alt 'P 1'
_symmetry_space_group_name_Hall 'P 1'
_symmetry_space_group_name_H-M 'P 1'
_atom_sites_solution_hydrogens geom
_atom_sites_solution_primary direct
_audit_creation_date 2015-01-24
_audit_creation_method
;
Olex2 1.2
(compiled 2015.01.06 svn.r3119 for OlexSys, GUI svn.r4979)
;
_audit_update_record
;
2015-01-26 deposited with the CCDC.
2015-02-19 downloaded from the CCDC.
;
_cell_angle_alpha 77.6702(8)
_cell_angle_beta 78.5238(7)
_cell_angle_gamma 64.3532(10)
_cell_formula_units_Z 1
_cell_length_a 17.37579(16)
_cell_length_b 18.2874(2)
_cell_length_c 32.7446(2)
_cell_measurement_reflns_used 71822
_cell_measurement_temperature 150.01(10)
_cell_measurement_theta_max 64.6570
_cell_measurement_theta_min 3.5850
_cell_volume 9096.12(16)
_computing_cell_refinement
;
CrysAlisPro, Agilent Technologies,
Version 1.171.36.32 (release 02-08-2013 CrysAlis171 .NET)
(compiled Aug  2 2013,16:46:58)
;
_computing_data_collection
;
CrysAlisPro, Agilent Technologies,
Version 1.171.36.32 (release 02-08-2013 CrysAlis171 .NET)
(compiled Aug  2 2013,16:46:58)
;
_computing_data_reduction
;
CrysAlisPro, Agilent Technologies,
Version 1.171.36.32 (release 02-08-2013 CrysAlis171 .NET)
(compiled Aug  2 2013,16:46:58)
;
_computing_molecular_graphics 'Olex2 (Dolomanov et al., 2009)'
_computing_publication_material 'Olex2 (Dolomanov et al., 2009)'
_computing_structure_refinement 'ShelXL (Sheldrick, 2008)'
_computing_structure_solution 'ShelXS (Sheldrick, 2008)'
_diffrn_ambient_temperature 150.01(10)
_diffrn_detector_area_resol_mean 10.6525
_diffrn_measured_fraction_theta_full 0.924
_diffrn_measured_fraction_theta_max 0.981
_diffrn_measurement_details
;
  1 omega   -9.00   16.00   0.5000    1.6100
omega____ theta____ kappa____ phi______ frames
    -       32.0000   97.0000 -102.4710 50

  2 omega  -82.00  -14.00   0.5000    1.6100
omega____ theta____ kappa____ phi______ frames
    -      -39.7748  -38.0000 -180.0000 136

  3 omega -117.00   -6.00   0.5000    1.6100
omega____ theta____ kappa____ phi______ frames
    -      -39.7748  -77.0000  120.0000 222

  4 omega -120.00  -25.00   0.5000    1.6100
omega____ theta____ kappa____ phi______ frames
    -      -39.7748  166.0000  153.3955 190

  5 omega -110.00  -79.00   0.5000    1.6100
omega____ theta____ kappa____ phi______ frames
    -      -39.7748  -19.0000  -60.0000 62

  6 omega  -73.00    6.00   0.5000    1.6100
omega____ theta____ kappa____ phi______ frames
    -      -39.7748  -19.0000  -60.0000 158

  7 omega -114.00  -10.00   0.5000    1.6100
omega____ theta____ kappa____ phi______ frames
    -      -39.7748  -57.0000  -60.0000 208

  8 omega  -50.00   36.00   0.5000    1.6100
omega____ theta____ kappa____ phi______ frames
    -      -39.7748   38.0000   90.0000 172

  9 omega    6.00   31.00   0.5000    1.6100
omega____ theta____ kappa____ phi______ frames
    -       44.0000   90.0000  -21.1909 50

 10 omega   18.00   43.00   0.5000    1.6100
omega____ theta____ kappa____ phi______ frames
    -       52.0000   80.0000   92.7901 50

 11 omega   17.00   42.00   0.5000    1.6100
omega____ theta____ kappa____ phi______ frames
    -       52.0000   82.0000 -163.5486 50

 12 omega   17.00   42.00   0.5000    1.6100
omega____ theta____ kappa____ phi______ frames
    -       52.0000   82.0000  137.7473 50

 13 omega   18.00   43.00   0.5000    1.6100
omega____ theta____ kappa____ phi______ frames
    -       52.0000   80.0000  -97.8438 50

 14 omega   17.00   42.00   0.5000    1.6100
omega____ theta____ kappa____ phi______ frames
    -       52.0000   82.0000   25.0359 50

 15 omega   22.00   47.00   0.5000    1.6100
omega____ theta____ kappa____ phi______ frames
    -       56.0000   78.0000  -47.2604 50

 16 omega   22.00   47.00   0.5000    1.6100
omega____ theta____ kappa____ phi______ frames
    -       56.0000   78.0000  121.0442 50

 17 omega   73.00   99.00   0.5000    1.6100
omega____ theta____ kappa____ phi______ frames
    -       64.0000   77.0000   28.1992 52

 18 omega   30.00   58.00   0.5000    1.6100
omega____ theta____ kappa____ phi______ frames
    -       64.0000   77.0000   28.1992 56

 19 omega   35.00   61.00   0.5000    6.4600
omega____ theta____ kappa____ phi______ frames
    -       68.0000   75.0000  114.2570 52

 20 omega  103.00  136.00   0.5000    6.4600
omega____ theta____ kappa____ phi______ frames
    -       68.0000   75.0000  114.2570 66

 21 omega   38.00   63.00   0.5000    6.4600
omega____ theta____ kappa____ phi______ frames
    -       72.0000   77.0000  154.1925 50

 22 omega  110.00  151.00   0.5000    6.4600
omega____ theta____ kappa____ phi______ frames
    -       72.0000   77.0000  -94.6003 82

 23 omega   38.00   63.00   0.5000    6.4600
omega____ theta____ kappa____ phi______ frames
    -       72.0000   77.0000  -94.6003 50

 24 omega   38.00   63.00   0.5000    6.4600
omega____ theta____ kappa____ phi______ frames
    -       72.0000   77.0000 -166.2780 50

 25 omega   38.00   63.00   0.5000    6.4600
omega____ theta____ kappa____ phi______ frames
    -       72.0000   77.0000  -54.2410 50

 26 omega   38.00   64.00   0.5000    6.4600
omega____ theta____ kappa____ phi______ frames
    -       72.0000   77.0000 -139.7272 52

 27 omega   38.00   64.00   0.5000    6.4600
omega____ theta____ kappa____ phi______ frames
    -       72.0000   77.0000  -28.4731 52

 28 omega  118.00  144.00   0.5000    6.4600
omega____ theta____ kappa____ phi______ frames
    -       72.0000   77.0000  154.1925 52

 29 omega   47.00   72.00   0.5000    6.4600
omega____ theta____ kappa____ phi______ frames
    -       80.0000   75.0000   62.3431 50

 30 omega   86.00  154.00   0.5000    6.4600
omega____ theta____ kappa____ phi______ frames
    -       84.0000   76.0000  -27.9949 136

 31 omega   51.00   77.00   0.5000    6.4600
omega____ theta____ kappa____ phi______ frames
    -       84.0000   76.0000  -27.9949 52

 32 omega   86.00  138.00   0.5000    6.4600
omega____ theta____ kappa____ phi______ frames
    -       89.1408   77.0000 -150.0000 104

 33 omega   55.00   80.00   0.5000    6.4600
omega____ theta____ kappa____ phi______ frames
    -       89.1408   77.0000 -150.0000 50

 34 omega   30.00  105.00   0.5000    6.4600
omega____ theta____ kappa____ phi______ frames
    -       89.1408 -125.0000    0.0000 150

 35 omega   87.00  167.00   0.5000    6.4600
omega____ theta____ kappa____ phi______ frames
    -       89.1408   77.0000 -180.0000 160

 36 omega   57.00   83.00   0.5000    6.4600
omega____ theta____ kappa____ phi______ frames
    -       89.1408   77.0000   60.0000 52

 37 omega   55.00   80.00   0.5000    6.4600
omega____ theta____ kappa____ phi______ frames
    -       89.1408   77.0000 -180.0000 50

 38 omega   29.00  120.00   0.5000    6.4600
omega____ theta____ kappa____ phi______ frames
    -       89.1408 -125.0000 -180.0000 182

 39 omega   19.00   76.00   0.5000    6.4600
omega____ theta____ kappa____ phi______ frames
    -       89.1408  -94.0000   90.0000 114

 40 omega   13.00  122.00   0.5000    6.4600
omega____ theta____ kappa____ phi______ frames
    -       89.1408  -77.0000 -180.0000 218

 41 omega   86.00  136.00   0.5000    6.4600
omega____ theta____ kappa____ phi______ frames
    -       89.1408   77.0000  -90.0000 100

 42 omega   55.00   80.00   0.5000    6.4600
omega____ theta____ kappa____ phi______ frames
    -       89.1408   77.0000  -90.0000 50

 43 omega    7.00   92.00   0.5000    6.4600
omega____ theta____ kappa____ phi______ frames
    -       89.1408  -94.0000   30.0000 170

 44 omega   85.00  168.00   0.5000    6.4600
omega____ theta____ kappa____ phi______ frames
    -       89.1408   77.0000  120.0000 166

 45 omega   55.00   80.00   0.5000    6.4600
omega____ theta____ kappa____ phi______ frames
    -       89.1408   77.0000   90.0000 50

 46 omega   84.00  137.00   0.5000    6.4600
omega____ theta____ kappa____ phi______ frames
    -       89.1408   77.0000   90.0000 106

 47 omega   55.00   80.00   0.5000    6.4600
omega____ theta____ kappa____ phi______ frames
    -       89.1408   77.0000  120.0000 50

 48 omega   91.00  166.00   0.5000    6.4600
omega____ theta____ kappa____ phi______ frames
    -       89.1408   77.0000    0.0000 150

 49 omega   55.00   88.00   0.5000    6.4600
omega____ theta____ kappa____ phi______ frames
    -       89.1408   77.0000    0.0000 66

 50 omega   90.00  167.00   0.5000    6.4600
omega____ theta____ kappa____ phi______ frames
    -       89.1408   77.0000   60.0000 154

 51 omega   88.00  165.00   0.5000    6.4600
omega____ theta____ kappa____ phi______ frames
    -       89.1408   77.0000   30.0000 154

 52 omega   55.00   80.00   0.5000    6.4600
omega____ theta____ kappa____ phi______ frames
    -       89.1408   77.0000   30.0000 50

 53 omega   55.00   81.00   0.5000    6.4600
omega____ theta____ kappa____ phi______ frames
    -       89.1408   77.0000 -120.0000 52

 54 omega   86.00  165.00   0.5000    6.4600
omega____ theta____ kappa____ phi______ frames
    -       89.1408   77.0000 -120.0000 158

 55 omega   55.00  127.00   0.5000    6.4600
omega____ theta____ kappa____ phi______ frames
    -       89.1408   77.0000  150.0000 144

 56 omega   55.00  144.00   0.5000    6.4600
omega____ theta____ kappa____ phi______ frames
    -       89.1408   77.0000  -60.0000 178
;
_diffrn_measurement_device_type 'SuperNova, Dual, Cu at zero, Atlas'
_diffrn_measurement_method '\w scans'
_diffrn_orient_matrix_UB_11 0.0467704000
_diffrn_orient_matrix_UB_12 0.0558263000
_diffrn_orient_matrix_UB_13 -0.0021044000
_diffrn_orient_matrix_UB_21 0.0616879000
_diffrn_orient_matrix_UB_22 -0.0659275000
_diffrn_orient_matrix_UB_23 0.0301839000
_diffrn_orient_matrix_UB_31 0.0618361000
_diffrn_orient_matrix_UB_32 -0.0381457000
_diffrn_orient_matrix_UB_33 -0.0379236000
_diffrn_radiation_monochromator mirror
_diffrn_radiation_type CuK\a
_diffrn_radiation_wavelength 1.54178
_diffrn_reflns_av_R_equivalents 0.0434
_diffrn_reflns_av_unetI/netI 0.0444
_diffrn_reflns_Laue_measured_fraction_full 0.924
_diffrn_reflns_Laue_measured_fraction_max 0.981
_diffrn_reflns_limit_h_max 20
_diffrn_reflns_limit_h_min -20
_diffrn_reflns_limit_k_max 21
_diffrn_reflns_limit_k_min -21
_diffrn_reflns_limit_l_max 38
_diffrn_reflns_limit_l_min -38
_diffrn_reflns_number 150437
_diffrn_reflns_point_group_measured_fraction_full 0.891
_diffrn_reflns_point_group_measured_fraction_max 0.947
_diffrn_reflns_theta_full 67.679
_diffrn_reflns_theta_max 64.987
_diffrn_reflns_theta_min 3.009
_diffrn_source 'SuperNova (Cu) X-ray Source'
_exptl_absorpt_coefficient_mu 1.417
_exptl_absorpt_correction_T_max 1.00000
_exptl_absorpt_correction_T_min 0.71003
_exptl_absorpt_correction_type multi-scan
_exptl_absorpt_process_details
;
CrysAlisPro, Agilent Technologies,
Version 1.171.36.32 (release 02-08-2013 CrysAlis171 .NET)
(compiled Aug  2 2013,16:46:58)
Empirical absorption correction using spherical harmonics,
 implemented in SCALE3 ABSPACK scaling algorithm.
;
_exptl_crystal_colour blue
_exptl_crystal_density_diffrn 1.228
_exptl_crystal_description block
_exptl_crystal_F_000 3501
_exptl_crystal_size_max 0.16
_exptl_crystal_size_mid 0.11
_exptl_crystal_size_min 0.10
_platon_squeeze_details
;
;
_refine_diff_density_max 1.555
_refine_diff_density_min -0.525
_refine_diff_density_rms 0.061
_refine_ls_abs_structure_details
;
 Flack x determined using 23529 quotients [(I+)-(I-)]/[(I+)+(I-)]
 (Parsons and Flack (2004), Acta Cryst. A60, s61).
;
_refine_ls_abs_structure_Flack 0.009(6)
_refine_ls_extinction_method none
_refine_ls_goodness_of_fit_ref 1.045
_refine_ls_hydrogen_treatment constr
_refine_ls_matrix_type fullcycle
_refine_ls_number_parameters 4063
_refine_ls_number_reflns 58612
_refine_ls_number_restraints 5
_refine_ls_restrained_S_all 1.045
_refine_ls_R_factor_all 0.0494
_refine_ls_R_factor_gt 0.0449
_refine_ls_shift/su_max 0.000
_refine_ls_shift/su_mean 0.000
_refine_ls_structure_factor_coef Fsqd
_refine_ls_weighting_details
;
 w=1/[\s^2^(Fo^2^)+(0.0784P)^2^+0.7572P]
 where P=(Fo^2^+2Fc^2^)/3
;
_refine_ls_weighting_scheme calc
_refine_ls_wR_factor_gt 0.1183
_refine_ls_wR_factor_ref 0.1226
_reflns_Friedel_coverage 0.929
_reflns_Friedel_fraction_full 0.858
_reflns_Friedel_fraction_max 0.912
_reflns_number_gt 53419
_reflns_number_total 58612
_reflns_threshold_expression 'I > 2\s(I)'
_cod_data_source_file c4dt03782k2.cif
_cod_data_source_block 4
_cod_depositor_comments 'Adding full bibliography for 7034276--7034279.cif.'
_cod_original_cell_volume 9096.12(17)
_cod_database_code 7034279
_shelxl_version_number 2013-2
_shelx_space_group_comment
;
The symmetry employed for this shelxl refinement is uniquely defined
by the following loop, which should always be used as a source of
symmetry information in preference to the above space-group names.
They are only intended as comments.
;
_reflns_odcompleteness_completeness 99.96
_reflns_odcompleteness_iscentric 1
_reflns_odcompleteness_theta 61.08
_olex2_refinement_description
;
1. Fixed Uiso
 At 1.2 times of:
  All C(H) groups, All C(H,H) groups
 At 1.5 times of:
  All C(H,H,H) groups
2. Rigid bond restraints
 C301, C300
 with sigma for 1-2 distances of 0.01 and sigma for 1-3 distances of 0.01
 C299, C298
 with sigma for 1-2 distances of 0.01 and sigma for 1-3 distances of 0.01
3. Others
 Sof(C98B)=1-FVAR(1)
 Sof(C98A)=FVAR(1)
 Fixed Sof: O1A(0.5) O1B(0.5)
4.a Ternary CH refined with riding coordinates:
 C102(H102), C109(H109), C110(H110), C111(H111), C114(H114), C115(H115),
 C116(H116), C119(H119), C126(H126), C133(H133), C134(H134), C135(H135),
 C138(H138), C139(H139), C140(H140), C143(H143), C150(H150), C157(H157),
 C158(H158), C159(H159), C162(H162), C163(H163), C164(H164), C167(H167),
 C174(H174), C181(H181), C182(H182), C183(H183), C186(H186), C188(H188),
 C189(H189), C192(H192), C203(H203), C210(H210), C211(H211), C212(H212),
 C215(H215), C216(H216), C217(H217), C220(H220), C227(H227), C234(H234),
 C235(H235), C236(H236), C239(H239), C240(H240), C241(H241), C244(H244),
 C251(H251), C258(H258), C259(H259), C260(H260), C263(H263), C264(H264),
 C265(H265), C268(H268), C275(H275), C282(H282), C283(H283), C284(H284),
 C287(H287), C288(H288), C289(H289), C292(H292), C2(H2), C9(H9), C10(H10),
 C11(H11), C13(H13), C15(H15), C16(H16), C19(H19), C26(H26), C33(H33), C34(H34),
  C35(H35), C38(H38), C39(H39), C40(H40), C43(H43), C50(H50), C57(H57),
 C58(H58), C59(H59), C62(H62), C63(H63), C64(H64), C67(H67), C74(H74), C81(H81),
  C82(H82), C83(H83), C86(H86), C87(H87), C88(H88), C91(H91)
4.b Secondary CH2 refined with riding coordinates:
 C199(H19J,H19K)
4.c Aromatic/amide H refined with riding coordinates:
 C112(H112), C113(H113), C136(H136), C137(H137), C160(H160), C161(H161),
 C184(H184), C185(H185), C198(H198), C213(H213), C214(H214), C237(H237),
 C238(H238), C261(H261), C262(H262), C285(H285), C286(H286), C12(H12), C14(H14),
  C36(H36), C37(H37), C60(H60), C61(H61), C84(H84), C85(H85)
4.d Idealised Me refined as rotating group:
 C104(H10A,H10B,H10C), C105(H10D,H10E,H10F), C106(H10G,H10H,H10I), C122(H12A,
 H12B,H12C), C123(H12D,H12E,H12F), C124(H12G,H12H,H12I), C128(H12J,H12K,H12L),
 C129(H12M,H12N,H12O), C130(H13A,H13B,H13C), C144(H14A,H14B,H14C), C146(H14D,
 H14E,H14F), C147(H14G,H14H,H14I), C151(H15A,H15B,H15C), C153(H15D,H15E,H15F),
 C154(H15G,H15H,H15I), C169(H16A,H16B,H16C), C170(H17A,H17B,H17C), C171(H17D,
 H17E,H17F), C176(H17G,H17H,H17I), C177(H17J,H17K,H17L), C178(H17M,H17N,H17O),
 C194(H19A,H19B,H19C), C195(H19D,H19E,H19F), C196(H19G,H19H,H19I), C200(H20A,
 H20B,H20C), C201(H20D,H20E,H20F), C205(H20G,H20H,H20I), C206(H20J,H20K,H20L),
 C207(H20M,H20N,H20O), C221(H22D,H22E,H22F), C223(H22G,H22H,H22I), C224(H22J,
 H22K,H22L), C229(H22M,H22N,H22O), C230(H23D,H23E,H23F), C231(H23G,H23H,H23I),
 C246(H24A,H24B,H24C), C247(H24D,H24E,H24F), C248(H24G,H24H,H24I), C253(H25A,
 H25B,H25C), C254(H25D,H25E,H25F), C255(H25G,H25H,H25I), C270(H27A,H27B,H27C),
 C271(H27D,H27E,H27F), C272(H27G,H27H,H27I), C277(H27J,H27K,H27L), C278(H27M,
 H27N,H27O), C279(H27P,H27Q,H27R), C295(H29D,H29E,H29F), C296(H29G,H29H,H29I),
 C297(H29J,H29K,H29L), C4(H4A,H4B,H4C), C5(H5A,H5B,H5C), C6(H6A,H6B,H6C),
 C21(H21A,H21B,H21C), C22(H22A,H22B,H22C), C23(H23A,H23B,H23C), C28(H28A,H28B,
 H28C), C29(H29A,H29B,H29C), C30(H30A,H30B,H30C), C45(H45A,H45B,H45C), C46(H46A,
 H46B,H46C), C47(H47A,H47B,H47C), C52(H52A,H52B,H52C), C53(H53A,H53B,H53C),
 C54(H54A,H54B,H54C), C69(H69A,H69B,H69C), C70(H70A,H70B,H70C), C71(H71A,H71B,
 H71C), C76(H76A,H76B,H76C), C77(H77A,H77B,H77C), C78(H78A,H78B,H78C), C93(H93A,
 H93B,H93C), C94(H94A,H94B,H94C), C95(H95A,H95B,H95C)
;
_olex2_submission_special_instructions 'No special instructions were received'

loop_
_space_group_symop_operation_xyz
'x, y, z'

loop_
_atom_site_label
_atom_site_type_symbol
_atom_site_fract_x
_atom_site_fract_y
_atom_site_fract_z
_atom_site_U_iso_or_equiv
_atom_site_adp_type
_atom_site_occupancy
_atom_site_site_symmetry_order
_atom_site_calc_flag
_atom_site_refinement_flags_posn
_atom_site_refinement_flags_adp
_atom_site_refinement_flags_occupancy
_atom_site_disorder_assembly
_atom_site_disorder_group
C101 C -0.7135 -0.3815 -0.4307 0.0379(13) Uani 1 1 d . . . . .
C102 C -0.7386 -0.3224 -0.3986 0.0440(14) Uani 1 1 d . . . . .
H102 H -0.7519 -0.2683 -0.4156 0.053 Uiso 1 1 calc R . . . .
C103 C -0.6731 -0.3314 -0.3716 0.063(2) Uani 1 1 d . . . . .
C104 C -0.5952 -0.3178 -0.4006 0.086(3) Uani 1 1 d . . . . .
H10A H -0.5692 -0.3578 -0.4196 0.129 Uiso 1 1 calc GR . . . .
H10B H -0.5535 -0.3236 -0.3835 0.129 Uiso 1 1 calc GR . . . .
H10C H -0.6154 -0.2638 -0.4164 0.129 Uiso 1 1 calc GR . . . .
C105 C -0.6373 -0.4170 -0.3429 0.081(3) Uani 1 1 d . . . . .
H10D H -0.6839 -0.4251 -0.3242 0.122 Uiso 1 1 calc GR . . . .
H10E H -0.5962 -0.4183 -0.3268 0.122 Uiso 1 1 calc GR . . . .
H10F H -0.6100 -0.4598 -0.3603 0.122 Uiso 1 1 calc GR . . . .
C106 C -0.7175 -0.2607 -0.3430 0.092(3) Uani 1 1 d . . . . .
H10G H -0.7353 -0.2084 -0.3606 0.139 Uiso 1 1 calc GR . . . .
H10H H -0.6773 -0.2647 -0.3254 0.139 Uiso 1 1 calc GR . . . .
H10I H -0.7668 -0.2661 -0.3257 0.139 Uiso 1 1 calc GR . . . .
C107 C -0.8961 -0.2453 -0.3780 0.0358(12) Uani 1 1 d . . . . .
C108 C -0.8417 -0.3845 -0.3566 0.0363(13) Uani 1 1 d . . . . .
C109 C -0.9728 -0.2612 -0.3551 0.0376(13) Uani 1 1 d . . . . .
H109 H -0.9993 -0.2305 -0.3312 0.045 Uiso 1 1 calc R . . . .
C110 C -0.9351 -0.3548 -0.3401 0.0341(12) Uani 1 1 d . . . . .
H110 H -0.9430 -0.3666 -0.3093 0.041 Uiso 1 1 calc R . . . .
C111 C -0.9775 -0.3961 -0.3602 0.0332(12) Uani 1 1 d . . . . .
H111 H -0.9545 -0.4556 -0.3516 0.040 Uiso 1 1 calc R . . . .
C112 C -0.9643 -0.3731 -0.4081 0.0331(12) Uani 1 1 d . . . . .
H112 H -0.9376 -0.4118 -0.4264 0.040 Uiso 1 1 calc R . . . .
C113 C -0.9944 -0.2925 -0.4210 0.0326(12) Uani 1 1 d . . . . .
H113 H -0.9895 -0.2707 -0.4493 0.039 Uiso 1 1 calc R . . . .
C114 C -1.0373 -0.2387 -0.3865 0.0343(12) Uani 1 1 d . . . . .
H114 H -1.0590 -0.1803 -0.3980 0.041 Uiso 1 1 calc R . . . .
C115 C -1.1114 -0.2633 -0.3611 0.0335(12) Uani 1 1 d . . . . .
H115 H -1.1407 -0.2317 -0.3377 0.040 Uiso 1 1 calc R . . . .
C116 C -1.0764 -0.3538 -0.3459 0.0328(12) Uani 1 1 d . . . . .
H116 H -1.0876 -0.3636 -0.3151 0.039 Uiso 1 1 calc R . . . .
C117 C -1.1259 -0.3861 -0.3654 0.0350(12) Uani 1 1 d . . . . .
C118 C -1.1736 -0.2499 -0.3913 0.0298(11) Uani 1 1 d . . . . .
C119 C -1.2304 -0.3349 -0.4184 0.0317(11) Uani 1 1 d . . . . .
H119 H -1.2085 -0.3947 -0.4160 0.038 Uiso 1 1 calc R . . . .
C120 C -1.2022 -0.3080 -0.4633 0.0322(12) Uani 1 1 d . . . . .
C121 C -1.3300 -0.3055 -0.4043 0.0389(13) Uani 1 1 d . . . . .
C122 C -1.3791 -0.2129 -0.4161 0.0453(15) Uani 1 1 d . . . . .
H12A H -1.4394 -0.1980 -0.4074 0.068 Uiso 1 1 calc GR . . . .
H12B H -1.3696 -0.1982 -0.4460 0.068 Uiso 1 1 calc GR . . . .
H12C H -1.3589 -0.1844 -0.4022 0.068 Uiso 1 1 calc GR . . . .
C123 C -1.3607 -0.3536 -0.4258 0.0499(16) Uani 1 1 d . . . . .
H12D H -1.3287 -0.4113 -0.4182 0.075 Uiso 1 1 calc GR . . . .
H12E H -1.3518 -0.3395 -0.4558 0.075 Uiso 1 1 calc GR . . . .
H12F H -1.4208 -0.3398 -0.4169 0.075 Uiso 1 1 calc GR . . . .
C124 C -1.3450 -0.3293 -0.3563 0.0477(15) Uani 1 1 d . . . . .
H12G H -1.3248 -0.3009 -0.3424 0.072 Uiso 1 1 calc GR . . . .
H12H H -1.3141 -0.3874 -0.3490 0.072 Uiso 1 1 calc GR . . . .
H12I H -1.4053 -0.3145 -0.3476 0.072 Uiso 1 1 calc GR . . . .
C125 C -1.1332 -0.4000 -0.5571 0.0316(12) Uani 1 1 d . . . . .
C126 C -1.1179 -0.4838 -0.5689 0.0289(11) Uani 1 1 d . . . . .
H126 H -1.0747 -0.4919 -0.5937 0.035 Uiso 1 1 calc R . . . .
C127 C -1.1951 -0.4906 -0.5820 0.0391(13) Uani 1 1 d . . . . .
C128 C -1.2168 -0.4350 -0.6247 0.0415(14) Uani 1 1 d . . . . .
H12J H -1.2314 -0.3793 -0.6217 0.062 Uiso 1 1 calc GR . . . .
H12K H -1.2646 -0.4385 -0.6333 0.062 Uiso 1 1 calc GR . . . .
H12L H -1.1678 -0.4527 -0.6456 0.062 Uiso 1 1 calc GR . . . .
C129 C -1.1650 -0.5804 -0.5892 0.0446(14) Uani 1 1 d . . . . .
H12M H -1.1172 -0.5934 -0.6110 0.067 Uiso 1 1 calc GR . . . .
H12N H -1.2114 -0.5870 -0.5974 0.067 Uiso 1 1 calc GR . . . .
H12O H -1.1478 -0.6166 -0.5635 0.067 Uiso 1 1 calc GR . . . .
C130 C -1.2723 -0.4716 -0.5489 0.0510(16) Uani 1 1 d . . . . .
H13A H -1.2570 -0.5093 -0.5235 0.077 Uiso 1 1 calc GR . . . .
H13B H -1.3179 -0.4768 -0.5588 0.077 Uiso 1 1 calc GR . . . .
H13C H -1.2912 -0.4166 -0.5433 0.077 Uiso 1 1 calc GR . . . .
C131 C -1.1022 -0.5464 -0.4922 0.0317(12) Uani 1 1 d . . . . .
C132 C -0.9978 -0.6125 -0.5433 0.0347(12) Uani 1 1 d . . . . .
C133 C -0.9664 -0.6614 -0.5024 0.0361(13) Uani 1 1 d . . . . .
H133 H -0.9572 -0.7186 -0.5009 0.043 Uiso 1 1 calc R . . . .
C134 C -1.0371 -0.6206 -0.4685 0.0329(12) Uani 1 1 d . . . . .
H134 H -1.0633 -0.6580 -0.4530 0.039 Uiso 1 1 calc R . . . .
C135 C -1.0019 -0.5914 -0.4376 0.0316(11) Uani 1 1 d . . . . .
H135 H -1.0466 -0.5646 -0.4157 0.038 Uiso 1 1 calc R . . . .
C136 C -0.9635 -0.5349 -0.4654 0.0310(11) Uani 1 1 d . . . . .
H136 H -0.9816 -0.4808 -0.4614 0.037 Uiso 1 1 calc R . . . .
C137 C -0.9020 -0.5675 -0.4959 0.0330(12) Uani 1 1 d . . . . .
H137 H -0.8745 -0.5380 -0.5148 0.040 Uiso 1 1 calc R . . . .
C138 C -0.8808 -0.6553 -0.4974 0.0338(12) Uani 1 1 d . . . . .
H138 H -0.8352 -0.6766 -0.5202 0.041 Uiso 1 1 calc R . . . .
C139 C -0.8556 -0.7041 -0.4547 0.0353(12) Uani 1 1 d . . . . .
H139 H -0.8413 -0.7624 -0.4537 0.042 Uiso 1 1 calc R . . . .
C140 C -0.9266 -0.6670 -0.4195 0.0372(13) Uani 1 1 d . . . . .
H140 H -0.9473 -0.7082 -0.4035 0.045 Uiso 1 1 calc R . . . .
C141 C -0.7789 -0.6897 -0.4461 0.0347(12) Uani 1 1 d . . . . .
C142 C -0.8856 -0.6427 -0.3913 0.0340(12) Uani 1 1 d . . . . .
C143 C -0.7468 -0.6287 -0.3926 0.0335(12) Uani 1 1 d . . . . .
H143 H -0.7861 -0.5918 -0.3726 0.040 Uiso 1 1 calc R . . . .
C144 C -0.6100 -0.7606 -0.3920 0.0500(16) Uani 1 1 d . . . . .
H14A H -0.6367 -0.7867 -0.4036 0.075 Uiso 1 1 calc GR . . . .
H14B H -0.5692 -0.8010 -0.3740 0.075 Uiso 1 1 calc GR . . . .
H14C H -0.5810 -0.7351 -0.4145 0.075 Uiso 1 1 calc GR . . . .
C145 C -0.6786 -0.6958 -0.3665 0.0456(15) Uani 1 1 d . . . . .
C146 C -0.6363 -0.6577 -0.3463 0.0533(17) Uani 1 1 d . . . . .
H14D H -0.6097 -0.6284 -0.3678 0.080 Uiso 1 1 calc GR . . . .
H14E H -0.5935 -0.7000 -0.3299 0.080 Uiso 1 1 calc GR . . . .
H14F H -0.6790 -0.6205 -0.3282 0.080 Uiso 1 1 calc GR . . . .
C147 C -0.7261 -0.7390 -0.3301 0.062(2) Uani 1 1 d . . . . .
H14G H -0.7675 -0.6993 -0.3129 0.092 Uiso 1 1 calc GR . . . .
H14H H -0.6848 -0.7816 -0.3131 0.092 Uiso 1 1 calc GR . . . .
H14I H -0.7550 -0.7622 -0.3421 0.092 Uiso 1 1 calc GR . . . .
C148 C -0.7198 -0.5730 -0.4293 0.0337(12) Uani 1 1 d . . . . .
C149 C -0.6398 -0.3755 -0.5418 0.0323(12) Uani 1 1 d . . . . .
C150 C -0.6225 -0.3154 -0.5795 0.0374(13) Uani 1 1 d . . . . .
H150 H -0.6325 -0.3311 -0.6042 0.045 Uiso 1 1 calc R . . . .
C151 C -0.4994 -0.3006 -0.5538 0.063(2) Uani 1 1 d . . . . .
H15A H -0.5381 -0.2478 -0.5462 0.095 Uiso 1 1 calc GR . . . .
H15B H -0.4427 -0.3019 -0.5622 0.095 Uiso 1 1 calc GR . . . .
H15C H -0.4982 -0.3422 -0.5301 0.095 Uiso 1 1 calc GR . . . .
C152 C -0.5300 -0.3165 -0.5907 0.0520(17) Uani 1 1 d . . . . .
C153 C -0.4710 -0.3987 -0.6049 0.061(2) Uani 1 1 d . . . . .
H15D H -0.4719 -0.4419 -0.5825 0.092 Uiso 1 1 calc GR . . . .
H15E H -0.4134 -0.4018 -0.6120 0.092 Uiso 1 1 calc GR . . . .
H15F H -0.4903 -0.4042 -0.6291 0.092 Uiso 1 1 calc GR . . . .
C154 C -0.5312 -0.2531 -0.6307 0.086(3) Uani 1 1 d . . . . .
H15G H -0.5463 -0.2681 -0.6533 0.129 Uiso 1 1 calc GR . . . .
H15H H -0.4753 -0.2523 -0.6383 0.129 Uiso 1 1 calc GR . . . .
H15I H -0.5728 -0.1997 -0.6251 0.129 Uiso 1 1 calc GR . . . .
C155 C -0.7226 -0.1959 -0.5398 0.0395(13) Uani 1 1 d . . . . .
C156 C -0.7453 -0.1919 -0.6082 0.0400(14) Uani 1 1 d . . . . .
C157 C -0.8183 -0.1156 -0.5932 0.0443(15) Uani 1 1 d . . . . .
H157 H -0.8184 -0.0659 -0.6118 0.053 Uiso 1 1 calc R . . . .
C158 C -0.8027 -0.1160 -0.5474 0.0424(14) Uani 1 1 d . . . . .
H158 H -0.7917 -0.0684 -0.5460 0.051 Uiso 1 1 calc R . . . .
C159 C -0.8783 -0.1194 -0.5153 0.0389(13) Uani 1 1 d . . . . .
H159 H -0.8693 -0.1206 -0.4865 0.047 Uiso 1 1 calc R . . . .
C160 C -0.8911 -0.1942 -0.5199 0.0358(12) Uani 1 1 d . . . . .
H160 H -0.8897 -0.2355 -0.4975 0.043 Uiso 1 1 calc R . . . .
C161 C -0.9043 -0.1969 -0.5581 0.0305(11) Uani 1 1 d . . . . .
H161 H -0.9126 -0.2400 -0.5644 0.037 Uiso 1 1 calc R . . . .
C162 C -0.9047 -0.1230 -0.5905 0.0362(12) Uani 1 1 d . . . . .
H162 H -0.9149 -0.1274 -0.6180 0.043 Uiso 1 1 calc R . . . .
C163 C -0.9751 -0.0464 -0.5734 0.0393(13) Uani 1 1 d . . . . .
H163 H -0.9765 0.0030 -0.5928 0.047 Uiso 1 1 calc R . . . .
C164 C -0.9584 -0.0430 -0.5295 0.0419(14) Uani 1 1 d . . . . .
H164 H -0.9509 0.0072 -0.5296 0.050 Uiso 1 1 calc R . . . .
C165 C -1.0412 -0.0417 -0.5005 0.0363(13) Uani 1 1 d . . . . .
C166 C -1.0619 -0.0503 -0.5669 0.0363(13) Uani 1 1 d . . . . .
C167 C -1.1744 -0.0562 -0.5052 0.0299(11) Uani 1 1 d . . . . .
H167 H -1.1709 -0.0693 -0.4748 0.036 Uiso 1 1 calc R . . . .
C168 C -1.2591 0.0242 -0.5110 0.0391(13) Uani 1 1 d . . . . .
C169 C -1.3320 0.0094 -0.4812 0.0556(17) Uani 1 1 d . . . . .
H16A H -1.3382 -0.0362 -0.4880 0.083 Uiso 1 1 calc GR . . . .
H16B H -1.3847 0.0575 -0.4841 0.083 Uiso 1 1 calc GR . . . .
H16C H -1.3191 -0.0025 -0.4527 0.083 Uiso 1 1 calc GR . . . .
C170 C -1.2781 0.0499 -0.5572 0.0513(16) Uani 1 1 d . . . . .
H17A H -1.2312 0.0600 -0.5745 0.077 Uiso 1 1 calc GR . . . .
H17B H -1.3300 0.0990 -0.5593 0.077 Uiso 1 1 calc GR . . . .
H17C H -1.2848 0.0069 -0.5665 0.077 Uiso 1 1 calc GR . . . .
C171 C -1.2485 0.0936 -0.4971 0.0502(16) Uani 1 1 d . . . . .
H17D H -1.2389 0.0794 -0.4680 0.075 Uiso 1 1 calc GR . . . .
H17E H -1.2997 0.1431 -0.5005 0.075 Uiso 1 1 calc GR . . . .
H17F H -1.2003 0.1020 -0.5140 0.075 Uiso 1 1 calc GR . . . .
C172 C -1.1693 -0.1337 -0.5185 0.0341(12) Uani 1 1 d . . . . .
C173 C -1.1066 -0.2238 -0.6137 0.0344(12) Uani 1 1 d . . . . .
C174 C -1.0759 -0.2028 -0.6596 0.0325(12) Uani 1 1 d . . . . .
H174 H -1.0577 -0.1586 -0.6607 0.039 Uiso 1 1 calc R . . . .
C175 C -1.1422 -0.1707 -0.6925 0.0368(13) Uani 1 1 d . . . . .
C176 C -1.2069 -0.0839 -0.6836 0.0542(17) Uani 1 1 d . . . . .
H17G H -1.2350 -0.0871 -0.6553 0.081 Uiso 1 1 calc GR . . . .
H17H H -1.2490 -0.0614 -0.7030 0.081 Uiso 1 1 calc GR . . . .
H17I H -1.1768 -0.0492 -0.6869 0.081 Uiso 1 1 calc GR . . . .
C177 C -1.1939 -0.2227 -0.6895 0.0418(14) Uani 1 1 d . . . . .
H17J H -1.1550 -0.2776 -0.6940 0.063 Uiso 1 1 calc GR . . . .
H17K H -1.2326 -0.1991 -0.7106 0.063 Uiso 1 1 calc GR . . . .
H17L H -1.2261 -0.2238 -0.6621 0.063 Uiso 1 1 calc GR . . . .
C178 C -1.0949 -0.1677 -0.7357 0.0490(16) Uani 1 1 d . . . . .
H17M H -1.0667 -0.1314 -0.7388 0.074 Uiso 1 1 calc GR . . . .
H17N H -1.1346 -0.1482 -0.7561 0.074 Uiso 1 1 calc GR . . . .
H17O H -1.0527 -0.2217 -0.7398 0.074 Uiso 1 1 calc GR . . . .
C179 C -0.9883 -0.3544 -0.6661 0.0321(12) Uani 1 1 d . . . . .
C180 C -0.9169 -0.2702 -0.6827 0.0337(12) Uani 1 1 d . . . . .
C181 C -0.8958 -0.4103 -0.6793 0.0314(11) Uani 1 1 d . . . . .
H181 H -0.8909 -0.4319 -0.7051 0.038 Uiso 1 1 calc R . . . .
C182 C -0.8472 -0.3539 -0.6866 0.0340(12) Uani 1 1 d . . . . .
H182 H -0.8157 -0.3549 -0.7150 0.041 Uiso 1 1 calc R . . . .
C183 C -0.7840 -0.3847 -0.6536 0.0308(11) Uani 1 1 d . . . . .
H183 H -0.7543 -0.3488 -0.6560 0.037 Uiso 1 1 calc R . . . .
C184 C -0.8308 -0.3930 -0.6102 0.0341(12) Uani 1 1 d . . . . .
H184 H -0.8301 -0.3674 -0.5888 0.041 Uiso 1 1 calc R . . . .
C185 C -0.8744 -0.4414 -0.6051 0.0331(12) Uani 1 1 d . . . . .
H185 H -0.9083 -0.4496 -0.5803 0.040 Uiso 1 1 calc R . . . .
C186 C -0.8631 -0.4801 -0.6428 0.0324(12) Uani 1 1 d . . . . .
H186 H -0.8954 -0.5145 -0.6373 0.039 Uiso 1 1 calc R . . . .
C188 C -0.7678 -0.5306 -0.6549 0.0349(12) Uani 1 1 d . . . . .
H188 H -0.7588 -0.5535 -0.6808 0.042 Uiso 1 1 calc R . . . .
C189 C -0.7181 -0.4754 -0.6605 0.0328(12) Uani 1 1 d . . . . .
H189 H -0.6846 -0.4758 -0.6884 0.039 Uiso 1 1 calc R . . . .
C190 C -0.6594 -0.5126 -0.6260 0.0350(12) Uani 1 1 d . . . . .
C191 C -0.7306 -0.5961 -0.6204 0.0370(13) Uani 1 1 d . . . . .
C192 C -0.6302 -0.6309 -0.5672 0.0369(13) Uani 1 1 d . . . . .
H192 H -0.6675 -0.6591 -0.5535 0.044 Uiso 1 1 calc R . . . .
C193 C -0.5386 -0.6993 -0.5739 0.0508(16) Uani 1 1 d . . . . .
C194 C -0.5119 -0.7481 -0.5302 0.061(2) Uani 1 1 d . . . . .
H19A H -0.5122 -0.7117 -0.5129 0.091 Uiso 1 1 calc GR . . . .
H19B H -0.4551 -0.7907 -0.5338 0.091 Uiso 1 1 calc GR . . . .
H19C H -0.5518 -0.7719 -0.5168 0.091 Uiso 1 1 calc GR . . . .
C195 C -0.4714 -0.6652 -0.5968 0.0620(19) Uani 1 1 d . . . . .
H19D H -0.4876 -0.6361 -0.6240 0.093 Uiso 1 1 calc GR . . . .
H19E H -0.4159 -0.7098 -0.6002 0.093 Uiso 1 1 calc GR . . . .
H19F H -0.4690 -0.6287 -0.5805 0.093 Uiso 1 1 calc GR . . . .
C196 C -0.5424 -0.7555 -0.6011 0.073(2) Uani 1 1 d . . . . .
H19G H -0.5824 -0.7787 -0.5870 0.110 Uiso 1 1 calc GR . . . .
H19H H -0.4864 -0.7986 -0.6059 0.110 Uiso 1 1 calc GR . . . .
H19I H -0.5608 -0.7244 -0.6276 0.110 Uiso 1 1 calc GR . . . .
C197 C -0.6437 -0.5689 -0.5384 0.0370(13) Uani 1 1 d . . . . .
C198 C -0.3975 -0.5626 -0.4785 0.061(2) Uani 1 1 d . . . . .
H198 H -0.3687 -0.5664 -0.5056 0.073 Uiso 1 1 calc R . . . .
C199 C -1.4037 -0.1303 -0.5933 0.105(4) Uani 1 1 d . . . . .
H19J H -1.4602 -0.1286 -0.5935 0.126 Uiso 1 1 calc R . . . .
H19K H -1.3677 -0.1517 -0.6184 0.126 Uiso 1 1 calc R . . . .
C200 C -1.4109 -0.0484 -0.5938 0.133(5) Uani 1 1 d . . . . .
H20A H -1.4054 -0.0228 -0.6224 0.199 Uiso 1 1 calc GR . . . .
H20B H -1.3662 -0.0511 -0.5797 0.199 Uiso 1 1 calc GR . . . .
H20C H -1.4659 -0.0169 -0.5797 0.199 Uiso 1 1 calc GR . . . .
C201 C -0.3758 -0.5354 -0.4373 0.135(5) Uani 1 1 d . . . . .
H20D H -0.3464 -0.4999 -0.4476 0.202 Uiso 1 1 calc GR . . . .
H20E H -0.3400 -0.5836 -0.4205 0.202 Uiso 1 1 calc GR . . . .
H20F H -0.4286 -0.5073 -0.4205 0.202 Uiso 1 1 calc GR . . . .
N9 N -1.1823 -0.3210 -0.3902 0.0305(9) Uani 1 1 d . . . . .
N10 N -0.8213 -0.3183 -0.3754 0.0366(11) Uani 1 1 d . . . . .
N11 N -0.8010 -0.6576 -0.4084 0.0329(10) Uani 1 1 d . . . . .
N12 N -1.0750 -0.5482 -0.5351 0.0318(10) Uani 1 1 d . . . . .
N13 N -0.9956 -0.2756 -0.6717 0.0312(10) Uani 1 1 d . . . . .
N14 N -0.6651 -0.5843 -0.6060 0.0351(10) Uani 1 1 d . . . . .
N15 N -0.6917 -0.2323 -0.5756 0.0377(11) Uani 1 1 d . . . . .
N16 N -1.0954 -0.0460 -0.5242 0.0308(10) Uani 1 1 d . . . . .
O35 O -0.5836 -0.5760 -0.5195 0.0403(9) Uani 1 1 d . . . . .
O36 O -0.7220 -0.5172 -0.5324 0.0344(8) Uani 1 1 d . . . . .
O37 O -0.6131 -0.4845 -0.6174 0.0444(10) Uani 1 1 d . . . . .
O38 O -0.7540 -0.6501 -0.6037 0.0447(10) Uani 1 1 d . . . . .
O39 O -0.9074 -0.2067 -0.6862 0.0464(10) Uani 1 1 d . . . . .
O40 O -1.0467 -0.3767 -0.6525 0.0372(9) Uani 1 1 d . . . . .
O41 O -1.1859 -0.1978 -0.6023 0.0388(9) Uani 1 1 d . . . . .
O42 O -1.0491 -0.2649 -0.5904 0.0313(8) Uani 1 1 d . . . . .
O43 O -1.2030 -0.3396 -0.5631 0.0376(9) Uani 1 1 d . . . . .
O44 O -1.0705 -0.3986 -0.5435 0.0329(8) Uani 1 1 d . . . . .
O45 O -0.9617 -0.6241 -0.5797 0.0430(10) Uani 1 1 d . . . . .
O46 O -1.1637 -0.4929 -0.4778 0.0418(9) Uani 1 1 d . . . . .
O47 O -0.7130 -0.7005 -0.4687 0.0408(9) Uani 1 1 d . . . . .
O48 O -0.9195 -0.6113 -0.3597 0.0439(10) Uani 1 1 d . . . . .
O49 O -0.6438 -0.5813 -0.4355 0.0384(9) Uani 1 1 d . . . . .
O50 O -0.7806 -0.5188 -0.4490 0.0323(8) Uani 1 1 d . . . . .
O51 O -0.6372 -0.4339 -0.4360 0.0395(9) Uani 1 1 d . . . . .
O52 O -0.7728 -0.3724 -0.4505 0.0376(9) Uani 1 1 d . . . . .
O53 O -0.7871 -0.4570 -0.3563 0.0451(10) Uani 1 1 d . . . . .
O54 O -0.8962 -0.1805 -0.3963 0.0496(11) Uani 1 1 d . . . . .
O55 O -1.1166 -0.4570 -0.3625 0.0459(10) Uani 1 1 d . . . . .
O56 O -1.2114 -0.1858 -0.4143 0.0401(9) Uani 1 1 d . . . . .
O57 O -1.2566 -0.2755 -0.4884 0.0385(9) Uani 1 1 d . . . . .
O58 O -1.1211 -0.3267 -0.4723 0.0349(8) Uani 1 1 d . . . . .
O59 O -1.2348 -0.1360 -0.5281 0.0391(9) Uani 1 1 d . . . . .
O60 O -1.0966 -0.1943 -0.5172 0.0326(8) Uani 1 1 d . . . . .
O61 O -1.0979 -0.0612 -0.5923 0.0416(9) Uani 1 1 d . . . . .
O62 O -1.0542 -0.0407 -0.4631 0.0483(10) Uani 1 1 d . . . . .
O63 O -0.7332 -0.2160 -0.6407 0.0518(11) Uani 1 1 d . . . . .
O64 O -0.6919 -0.2238 -0.5065 0.0521(11) Uani 1 1 d . . . . .
O65 O -0.5802 -0.4261 -0.5218 0.0384(9) Uani 1 1 d . . . . .
O66 O -0.7165 -0.3681 -0.5360 0.0336(8) Uani 1 1 d . . . . .
O67 O -0.4704 -0.5780 -0.4607 0.0512(11) Uani 1 1 d . . . . .
O68 O -1.3675 -0.1832 -0.5568 0.0583(12) Uani 1 1 d . . . . .
Cu5 Cu -0.5964 -0.5113 -0.4769 0.03195(17) Uani 1 1 d . . . . .
Cu6 Cu -0.7528 -0.4411 -0.4929 0.02887(16) Uani 1 1 d . . . . .
Cu7 Cu -1.0772 -0.2984 -0.5304 0.02955(16) Uani 1 1 d . . . . .
Cu8 Cu -1.2335 -0.2320 -0.5468 0.03319(18) Uani 1 1 d . . . . .
C202 C -0.8055 -0.4679 -0.9563 0.0343(12) Uani 1 1 d . . . . .
C203 C -0.7295 -0.4806 -0.9915 0.0364(12) Uani 1 1 d . . . . .
H203 H -0.6795 -0.5005 -0.9761 0.044 Uiso 1 1 calc R . . . .
C204 C -0.7212 -0.4099 -1.0233 0.0461(15) Uani 1 1 d . . . . .
C205 C -0.7184 -0.3458 -1.0000 0.0563(18) Uani 1 1 d . . . . .
H20G H -0.7704 -0.3255 -0.9811 0.084 Uiso 1 1 calc GR . . . .
H20H H -0.7131 -0.3011 -1.0202 0.084 Uiso 1 1 calc GR . . . .
H20I H -0.6699 -0.3710 -0.9843 0.084 Uiso 1 1 calc GR . . . .
C206 C -0.6380 -0.4407 -1.0530 0.067(2) Uani 1 1 d . . . . .
H20J H -0.5899 -0.4652 -1.0371 0.101 Uiso 1 1 calc GR . . . .
H20K H -0.6334 -0.3955 -1.0730 0.101 Uiso 1 1 calc GR . . . .
H20L H -0.6383 -0.4807 -1.0677 0.101 Uiso 1 1 calc GR . . . .
C207 C -0.7992 -0.3650 -1.0507 0.0611(19) Uani 1 1 d . . . . .
H20M H -0.8015 -0.4034 -1.0658 0.092 Uiso 1 1 calc GR . . . .
H20N H -0.7912 -0.3209 -1.0703 0.092 Uiso 1 1 calc GR . . . .
H20O H -0.8520 -0.3435 -1.0325 0.092 Uiso 1 1 calc GR . . . .
C208 C -0.6447 -0.6259 -1.0069 0.0369(13) Uani 1 1 d . . . . .
C209 C -0.7840 -0.5631 -1.0225 0.0327(12) Uani 1 1 d . . . . .
C210 C -0.6587 -0.6911 -1.0218 0.0327(12) Uani 1 1 d . . . . .
H210 H -0.6182 -0.7100 -1.0467 0.039 Uiso 1 1 calc R . . . .
C211 C -0.7527 -0.6476 -1.0326 0.0333(12) Uani 1 1 d . . . . .
H211 H -0.7539 -0.6461 -1.0626 0.040 Uiso 1 1 calc R . . . .
C212 C -0.8083 -0.6928 -1.0048 0.0340(12) Uani 1 1 d . . . . .
H212 H -0.8685 -0.6657 -1.0103 0.041 Uiso 1 1 calc R . . . .
C213 C -0.7989 -0.6948 -0.9597 0.0309(11) Uani 1 1 d . . . . .
H213 H -0.8459 -0.6724 -0.9400 0.037 Uiso 1 1 calc R . . . .
C214 C -0.7178 -0.7314 -0.9502 0.0331(12) Uani 1 1 d . . . . .
H214 H -0.7045 -0.7366 -0.9233 0.040 Uiso 1 1 calc R . . . .
C215 C -0.6505 -0.7632 -0.9859 0.0321(12) Uani 1 1 d . . . . .
H215 H -0.5928 -0.7892 -0.9770 0.039 Uiso 1 1 calc R . . . .
C216 C -0.6725 -0.8256 -1.0023 0.0313(11) Uani 1 1 d . . . . .
H216 H -0.6315 -0.8479 -1.0265 0.038 Uiso 1 1 calc R . . . .
C217 C -0.7652 -0.7833 -1.0136 0.0336(12) Uani 1 1 d . . . . .
H217 H -0.7656 -0.7851 -1.0433 0.040 Uiso 1 1 calc R . . . .
C218 C -0.8110 -0.8325 -0.9857 0.0317(12) Uani 1 1 d . . . . .
C219 C -0.6743 -0.8934 -0.9666 0.0297(11) Uani 1 1 d . . . . .
C220 C -0.7847 -0.9447 -0.9249 0.0301(11) Uani 1 1 d . . . . .
H220 H -0.8476 -0.9178 -0.9223 0.036 Uiso 1 1 calc R . . . .
C221 C -0.6669 -1.0906 -0.9308 0.0453(15) Uani 1 1 d . . . . .
H22D H -0.6310 -1.0692 -0.9512 0.068 Uiso 1 1 calc GR . . . .
H22E H -0.6573 -1.1435 -0.9365 0.068 Uiso 1 1 calc GR . . . .
H22F H -0.6531 -1.0958 -0.9031 0.068 Uiso 1 1 calc GR . . . .
C222 C -0.7620 -1.0320 -0.9336 0.0385(13) Uani 1 1 d . . . . .
C223 C -0.8175 -1.0690 -0.8990 0.0500(16) Uani 1 1 d . . . . .
H22G H -0.8041 -1.0709 -0.8716 0.075 Uiso 1 1 calc GR . . . .
H22H H -0.8048 -1.1234 -0.9036 0.075 Uiso 1 1 calc GR . . . .
H22I H -0.8774 -1.0353 -0.9008 0.075 Uiso 1 1 calc GR . . . .
C224 C -0.7882 -1.0246 -0.9772 0.0503(16) Uani 1 1 d . . . . .
H22J H -0.8488 -0.9922 -0.9771 0.076 Uiso 1 1 calc GR . . . .
H22K H -0.7746 -1.0782 -0.9832 0.076 Uiso 1 1 calc GR . . . .
H22L H -0.7573 -0.9988 -0.9984 0.076 Uiso 1 1 calc GR . . . .
C225 C -0.7608 -0.9346 -0.8847 0.0298(11) Uani 1 1 d . . . . .
C226 C -0.5784 -0.9349 -0.8493 0.0281(11) Uani 1 1 d . . . . .
C227 C -0.4903 -0.9376 -0.8721 0.0271(11) Uani 1 1 d . . . . .
H227 H -0.4963 -0.9253 -0.9022 0.033 Uiso 1 1 calc R . . . .
C228 C -0.4089 -1.0176 -0.8671 0.0377(13) Uani 1 1 d . . . . .
C229 C -0.3922 -1.0517 -0.8212 0.0496(16) Uani 1 1 d . . . . .
H22M H -0.3855 -1.0121 -0.8088 0.074 Uiso 1 1 calc GR . . . .
H22N H -0.3408 -1.1014 -0.8203 0.074 Uiso 1 1 calc GR . . . .
H22O H -0.4400 -1.0629 -0.8059 0.074 Uiso 1 1 calc GR . . . .
C230 C -0.4202 -1.0817 -0.8886 0.0473(15) Uani 1 1 d . . . . .
H23D H -0.4705 -1.0902 -0.8748 0.071 Uiso 1 1 calc GR . . . .
H23E H -0.3705 -1.1328 -0.8861 0.071 Uiso 1 1 calc GR . . . .
H23F H -0.4263 -1.0610 -0.9178 0.071 Uiso 1 1 calc GR . . . .
C231 C -0.3311 -1.0015 -0.8918 0.0472(15) Uani 1 1 d . . . . .
H23G H -0.3394 -0.9841 -0.9210 0.071 Uiso 1 1 calc GR . . . .
H23H H -0.2797 -1.0509 -0.8890 0.071 Uiso 1 1 calc GR . . . .
H23I H -0.3258 -0.9594 -0.8809 0.071 Uiso 1 1 calc GR . . . .
C232 C -0.4993 -0.8441 -0.8222 0.0303(11) Uani 1 1 d . . . . .
C233 C -0.4755 -0.8051 -0.8936 0.0312(11) Uani 1 1 d . . . . .
C234 C -0.4819 -0.7330 -0.8738 0.0316(12) Uani 1 1 d . . . . .
H234 H -0.4288 -0.7242 -0.8819 0.038 Uiso 1 1 calc R . . . .
C235 C -0.4935 -0.7622 -0.8257 0.0299(11) Uani 1 1 d . . . . .
H235 H -0.4443 -0.7690 -0.8126 0.036 Uiso 1 1 calc R . . . .
C236 C -0.5792 -0.6987 -0.8054 0.0323(12) Uani 1 1 d . . . . .
H236 H -0.5897 -0.7158 -0.7751 0.039 Uiso 1 1 calc R . . . .
C237 C -0.6505 -0.6914 -0.8284 0.0322(12) Uani 1 1 d . . . . .
H237 H -0.6976 -0.7020 -0.8146 0.039 Uiso 1 1 calc R . . . .
C238 C -0.6405 -0.6693 -0.8686 0.0329(12) Uani 1 1 d . . . . .
H238 H -0.6803 -0.6628 -0.8858 0.039 Uiso 1 1 calc R . . . .
C239 C -0.5595 -0.6546 -0.8863 0.0308(11) Uani 1 1 d . . . . .
H239 H -0.5561 -0.6372 -0.9168 0.037 Uiso 1 1 calc R . . . .
C240 C -0.5705 -0.6155 -0.8146 0.0348(12) Uani 1 1 d . . . . .
H240 H -0.5206 -0.6202 -0.8028 0.042 Uiso 1 1 calc R . . . .
C241 C -0.5619 -0.5894 -0.8620 0.0308(11) Uani 1 1 d . . . . .
H241 H -0.5109 -0.5775 -0.8714 0.037 Uiso 1 1 calc R . . . .
C242 C -0.6430 -0.5124 -0.8693 0.0340(12) Uani 1 1 d . . . . .
C243 C -0.6517 -0.5487 -0.7974 0.0366(13) Uani 1 1 d . . . . .
C244 C -0.7724 -0.4216 -0.8245 0.0349(12) Uani 1 1 d . . . . .
H244 H -0.7962 -0.4334 -0.7953 0.042 Uiso 1 1 calc R . . . .
C245 C -0.7659 -0.3392 -0.8274 0.0433(14) Uani 1 1 d . . . . .
C246 C -0.8546 -0.2778 -0.8106 0.0543(17) Uani 1 1 d . . . . .
H24A H -0.8970 -0.2717 -0.8274 0.081 Uiso 1 1 calc GR . . . .
H24B H -0.8525 -0.2256 -0.8120 0.081 Uiso 1 1 calc GR . . . .
H24C H -0.8695 -0.2976 -0.7819 0.081 Uiso 1 1 calc GR . . . .
C247 C -0.7020 -0.3491 -0.7984 0.0520(16) Uani 1 1 d . . . . .
H24D H -0.7215 -0.3659 -0.7699 0.078 Uiso 1 1 calc GR . . . .
H24E H -0.6979 -0.2978 -0.8002 0.078 Uiso 1 1 calc GR . . . .
H24F H -0.6465 -0.3899 -0.8068 0.078 Uiso 1 1 calc GR . . . .
C248 C -0.7396 -0.3044 -0.8733 0.0604(19) Uani 1 1 d . . . . .
H24G H -0.6844 -0.3427 -0.8839 0.091 Uiso 1 1 calc GR . . . .
H24H H -0.7365 -0.2533 -0.8732 0.091 Uiso 1 1 calc GR . . . .
H24I H -0.7816 -0.2958 -0.8909 0.091 Uiso 1 1 calc GR . . . .
C249 C -0.8303 -0.4295 -0.8523 0.0358(13) Uani 1 1 d . . . . .
C250 C -1.0404 -0.4348 -0.8352 0.0324(12) Uani 1 1 d . . . . .
C251 C -1.1149 -0.4301 -0.7989 0.0346(12) Uani 1 1 d . . . . .
H251 H -1.1422 -0.4622 -0.8058 0.042 Uiso 1 1 calc R . . . .
C252 C -1.1877 -0.3463 -0.7936 0.0391(13) Uani 1 1 d . . . . .
C253 C -1.2396 -0.3149 -0.8321 0.0540(17) Uani 1 1 d . . . . .
H25A H -1.2881 -0.2642 -0.8278 0.081 Uiso 1 1 calc GR . . . .
H25B H -1.2593 -0.3549 -0.8351 0.081 Uiso 1 1 calc GR . . . .
H25C H -1.2032 -0.3063 -0.8572 0.081 Uiso 1 1 calc GR . . . .
C254 C -1.1563 -0.2805 -0.7893 0.0511(16) Uani 1 1 d . . . . .
H25D H -1.1258 -0.2984 -0.7651 0.077 Uiso 1 1 calc GR . . . .
H25E H -1.2050 -0.2294 -0.7861 0.077 Uiso 1 1 calc GR . . . .
H25F H -1.1187 -0.2732 -0.8142 0.077 Uiso 1 1 calc GR . . . .
C255 C -1.2480 -0.3565 -0.7528 0.0576(18) Uani 1 1 d . . . . .
H25G H -1.2168 -0.3740 -0.7289 0.086 Uiso 1 1 calc GR . . . .
H25H H -1.2682 -0.3968 -0.7547 0.086 Uiso 1 1 calc GR . . . .
H25I H -1.2962 -0.3050 -0.7497 0.086 Uiso 1 1 calc GR . . . .
C256 C -1.0062 -0.4716 -0.7474 0.0317(12) Uani 1 1 d . . . . .
C257 C -1.0911 -0.5449 -0.7383 0.0328(12) Uani 1 1 d . . . . .
C258 C -0.9754 -0.5389 -0.7099 0.0314(11) Uani 1 1 d . . . . .
H258 H -0.9838 -0.5159 -0.6841 0.038 Uiso 1 1 calc R . . . .
C259 C -1.0296 -0.5883 -0.7057 0.0336(12) Uani 1 1 d . . . . .
H259 H -1.0618 -0.5886 -0.6775 0.040 Uiso 1 1 calc R . . . .
C260 C -0.9717 -0.6766 -0.7137 0.0314(11) Uani 1 1 d . . . . .
H260 H -1.0056 -0.7083 -0.7123 0.038 Uiso 1 1 calc R . . . .
C261 C -0.9191 -0.6727 -0.7566 0.0302(11) Uani 1 1 d . . . . .
H261 H -0.9200 -0.6979 -0.7783 0.036 Uiso 1 1 calc R . . . .
C262 C -0.8725 -0.6309 -0.7605 0.0311(11) Uani 1 1 d . . . . .
H262 H -0.8377 -0.6236 -0.7851 0.037 Uiso 1 1 calc R . . . .
C263 C -0.8799 -0.5954 -0.7215 0.0302(11) Uani 1 1 d . . . . .
H263 H -0.8436 -0.5649 -0.7261 0.036 Uiso 1 1 calc R . . . .
C264 C -0.8534 -0.6666 -0.6846 0.0342(12) Uani 1 1 d . . . . .
H264 H -0.8617 -0.6456 -0.6582 0.041 Uiso 1 1 calc R . . . .
C265 C -0.9057 -0.7167 -0.6809 0.0304(11) Uani 1 1 d . . . . .
H265 H -0.9355 -0.7208 -0.6523 0.036 Uiso 1 1 calc R . . . .
C266 C -0.8431 -0.7985 -0.6904 0.0306(11) Uani 1 1 d . . . . .
C267 C -0.7602 -0.7267 -0.6943 0.0295(11) Uani 1 1 d . . . . .
C268 C -0.6812 -0.8710 -0.7100 0.0294(11) Uani 1 1 d . . . . .
H268 H -0.6388 -0.8473 -0.7205 0.035 Uiso 1 1 calc R . . . .
C269 C -0.6403 -0.9419 -0.6744 0.0377(13) Uani 1 1 d . . . . .
C270 C -0.6951 -0.9904 -0.6545 0.0572(18) Uani 1 1 d . . . . .
H27A H -0.7500 -0.9541 -0.6423 0.086 Uiso 1 1 calc GR . . . .
H27B H -0.6664 -1.0329 -0.6329 0.086 Uiso 1 1 calc GR . . . .
H27C H -0.7033 -1.0145 -0.6757 0.086 Uiso 1 1 calc GR . . . .
C271 C -0.6304 -0.9041 -0.6390 0.0558(18) Uani 1 1 d . . . . .
H27D H -0.5938 -0.8755 -0.6500 0.084 Uiso 1 1 calc GR . . . .
H27E H -0.6052 -0.9468 -0.6167 0.084 Uiso 1 1 calc GR . . . .
H27F H -0.6858 -0.8664 -0.6282 0.084 Uiso 1 1 calc GR . . . .
C272 C -0.5519 -0.9996 -0.6934 0.0480(16) Uani 1 1 d . . . . .
H27G H -0.5590 -1.0210 -0.7161 0.072 Uiso 1 1 calc GR . . . .
H27H H -0.5252 -1.0440 -0.6722 0.072 Uiso 1 1 calc GR . . . .
H27I H -0.5164 -0.9698 -0.7039 0.072 Uiso 1 1 calc GR . . . .
C273 C -0.6984 -0.8924 -0.7491 0.0272(11) Uani 1 1 d . . . . .
C274 C -0.8761 -0.9038 -0.7824 0.0250(10) Uani 1 1 d . . . . .
C275 C -0.9652 -0.8933 -0.7611 0.0298(11) Uani 1 1 d . . . . .
H275 H -0.9775 -0.8590 -0.7394 0.036 Uiso 1 1 calc R . . . .
C276 C -0.9780 -0.9698 -0.7376 0.0404(14) Uani 1 1 d . . . . .
C277 C -0.9537 -1.0360 -0.7669 0.0522(17) Uani 1 1 d . . . . .
H27J H -0.9892 -1.0132 -0.7894 0.078 Uiso 1 1 calc GR . . . .
H27K H -0.9627 -1.0827 -0.7508 0.078 Uiso 1 1 calc GR . . . .
H27L H -0.8944 -1.0526 -0.7785 0.078 Uiso 1 1 calc GR . . . .
C278 C -0.9232 -1.0076 -0.6991 0.0458(15) Uani 1 1 d . . . . .
H27M H -0.8635 -1.0223 -0.7093 0.069 Uiso 1 1 calc GR . . . .
H27N H -0.9314 -1.0555 -0.6844 0.069 Uiso 1 1 calc GR . . . .
H27O H -0.9416 -0.9679 -0.6803 0.069 Uiso 1 1 calc GR . . . .
C279 C -1.0737 -0.9448 -0.7182 0.062(2) Uani 1 1 d . . . . .
H27P H -1.0881 -0.9066 -0.6990 0.092 Uiso 1 1 calc GR . . . .
H27Q H -1.0820 -0.9927 -0.7034 0.092 Uiso 1 1 calc GR . . . .
H27R H -1.1101 -0.9198 -0.7403 0.092 Uiso 1 1 calc GR . . . .
C280 C -1.0168 -0.8544 -0.8329 0.0335(12) Uani 1 1 d . . . . .
C281 C -1.0954 -0.7704 -0.7824 0.0349(12) Uani 1 1 d . . . . .
C282 C -1.0890 -0.7852 -0.8549 0.0346(12) Uani 1 1 d . . . . .
H282 H -1.1267 -0.8055 -0.8630 0.041 Uiso 1 1 calc R . . . .
C283 C -1.1373 -0.7270 -0.8220 0.0321(12) Uani 1 1 d . . . . .
H283 H -1.1984 -0.7169 -0.8172 0.039 Uiso 1 1 calc R . . . .
C284 C -1.1265 -0.6445 -0.8369 0.0317(11) Uani 1 1 d . . . . .
H284 H -1.1523 -0.6081 -0.8153 0.038 Uiso 1 1 calc R . . . .
C285 C -1.0312 -0.6638 -0.8488 0.0308(12) Uani 1 1 d . . . . .
H285 H -1.0026 -0.6427 -0.8366 0.037 Uiso 1 1 calc R . . . .
C286 C -0.9921 -0.7128 -0.8778 0.0294(11) Uani 1 1 d . . . . .
H286 H -0.9339 -0.7289 -0.8874 0.035 Uiso 1 1 calc R . . . .
C287 C -1.0497 -0.7415 -0.8944 0.0335(12) Uani 1 1 d . . . . .
H287 H -1.0178 -0.7775 -0.9158 0.040 Uiso 1 1 calc R . . . .
C288 C -1.1262 -0.6633 -0.9114 0.0358(12) Uani 1 1 d . . . . .
H288 H -1.1682 -0.6779 -0.9199 0.043 Uiso 1 1 calc R . . . .
C289 C -1.1689 -0.6042 -0.8787 0.0336(12) Uani 1 1 d . . . . .
H289 H -1.2312 -0.5883 -0.8736 0.040 Uiso 1 1 calc R . . . .
C290 C -1.1478 -0.5310 -0.8971 0.0338(12) Uani 1 1 d . . . . .
C291 C -1.0916 -0.6138 -0.9485 0.0379(13) Uani 1 1 d . . . . .
C292 C -1.0705 -0.4836 -0.9649 0.0376(13) Uani 1 1 d . . . . .
H292 H -1.0301 -0.5151 -0.9867 0.045 Uiso 1 1 calc R . . . .
C293 C -1.0158 -0.4688 -0.9389 0.0332(12) Uani 1 1 d . . . . .
C294 C -1.1384 -0.4082 -0.9884 0.0523(17) Uani 1 1 d . . . . .
C295 C -1.1820 -0.4423 -1.0132 0.081(3) Uani 1 1 d . . . . .
H29D H -1.1391 -0.4760 -1.0326 0.121 Uiso 1 1 calc GR . . . .
H29E H -1.2249 -0.3973 -1.0284 0.121 Uiso 1 1 calc GR . . . .
H29F H -1.2084 -0.4744 -0.9936 0.121 Uiso 1 1 calc GR . . . .
C296 C -1.0902 -0.3632 -1.0220 0.064(2) Uani 1 1 d . . . . .
H29G H -1.0580 -0.3462 -1.0083 0.095 Uiso 1 1 calc GR . . . .
H29H H -1.1313 -0.3159 -1.0370 0.095 Uiso 1 1 calc GR . . . .
H29I H -1.0517 -0.3996 -1.0414 0.095 Uiso 1 1 calc GR . . . .
C297 C -1.2061 -0.3488 -0.9603 0.064(2) Uani 1 1 d . . . . .
H29J H -1.2367 -0.3766 -0.9403 0.096 Uiso 1 1 calc GR . . . .
H29K H -1.2456 -0.3039 -0.9772 0.096 Uiso 1 1 calc GR . . . .
H29L H -1.1787 -0.3284 -0.9455 0.096 Uiso 1 1 calc GR . . . .
C298 C -0.9915 -0.1796 -0.9187 0.087(3) Uani 1 1 d . U . . .
C299 C -1.0426 -0.1482 -0.8820 0.148(6) Uani 1 1 d . U . . .
C300 C -0.5791 -1.1903 -0.7973 0.110(4) Uani 1 1 d . U . . .
C301 C -0.5144 -1.2220 -0.7669 0.228(13) Uani 1 1 d . U . . .
N17 N -1.0273 -0.8429 -0.7910 0.0293(9) Uani 1 1 d . . . . .
N18 N -1.1076 -0.5390 -0.9375 0.0358(10) Uani 1 1 d . . . . .
N19 N -1.0757 -0.4764 -0.7610 0.0310(10) Uani 1 1 d . . . . .
N20 N -0.7603 -0.8022 -0.6955 0.0283(9) Uani 1 1 d . . . . .
N21 N -0.4816 -0.8661 -0.8620 0.0275(9) Uani 1 1 d . . . . .
N22 N -0.6880 -0.4904 -0.8305 0.0310(10) Uani 1 1 d . . . . .
N23 N -0.7173 -0.5532 -1.0098 0.0316(10) Uani 1 1 d . . . . .
N24 N -0.7556 -0.8943 -0.9602 0.0316(10) Uani 1 1 d . . . . .
O1 O -0.6761 -0.9657 -0.7532 0.0323(8) Uani 1 1 d . . . . .
O2 O -0.7342 -0.8314 -0.7760 0.0288(8) Uani 1 1 d . . . . .
O3 O -0.8698 -0.8381 -0.8023 0.0278(7) Uani 1 1 d . . . . .
O4 O -0.8146 -0.9725 -0.7785 0.0306(8) Uani 1 1 d . . . . .
O5 O -0.5839 -1.0009 -0.8313 0.0332(8) Uani 1 1 d . . . . .
O6 O -0.6388 -0.8654 -0.8529 0.0297(8) Uani 1 1 d . . . . .
O7 O -0.7288 -0.9973 -0.8575 0.0344(8) Uani 1 1 d . . . . .
O8 O -0.7786 -0.8618 -0.8806 0.0312(8) Uani 1 1 d . . . . .
O9 O -0.5175 -0.8839 -0.7897 0.0354(8) Uani 1 1 d . . . . .
O10 O -0.4671 -0.8075 -0.9307 0.0411(9) Uani 1 1 d . . . . .
O11 O -0.6667 -0.4735 -0.9038 0.0397(9) Uani 1 1 d . . . . .
O12 O -0.6826 -0.5448 -0.7611 0.0457(10) Uani 1 1 d . . . . .
O13 O -0.8834 -0.3644 -0.8719 0.0396(9) Uani 1 1 d . . . . .
O14 O -0.8243 -0.5004 -0.8512 0.0350(8) Uani 1 1 d . . . . .
O15 O -1.0439 -0.3718 -0.8596 0.0393(9) Uani 1 1 d . . . . .
O16 O -0.9839 -0.5064 -0.8370 0.0330(8) Uani 1 1 d . . . . .
O17 O -1.0215 -0.3973 -0.9406 0.0385(9) Uani 1 1 d . . . . .
O18 O -0.9663 -0.5335 -0.9178 0.0329(8) Uani 1 1 d . . . . .
O19 O -0.8607 -0.3934 -0.9536 0.0415(9) Uani 1 1 d . . . . .
O20 O -0.8051 -0.5295 -0.9319 0.0351(8) Uani 1 1 d . . . . .
O21 O -0.8558 -0.5106 -1.0232 0.0433(10) Uani 1 1 d . . . . .
O22 O -0.5801 -0.6339 -0.9939 0.0428(10) Uani 1 1 d . . . . .
O23 O -0.8855 -0.8211 -0.9846 0.0472(10) Uani 1 1 d . . . . .
O24 O -0.6149 -0.9376 -0.9461 0.0396(9) Uani 1 1 d . . . . .
O25 O -0.9560 -0.9095 -0.8485 0.0404(9) Uani 1 1 d . . . . .
O26 O -1.1132 -0.7448 -0.7488 0.0446(10) Uani 1 1 d . . . . .
O27 O -1.1591 -0.4746 -0.8792 0.0398(9) Uani 1 1 d . . . . .
O28 O -1.0561 -0.6371 -0.9821 0.0524(11) Uani 1 1 d . . . . .
O29 O -0.6988 -0.7127 -0.7011 0.0387(9) Uani 1 1 d . . . . .
O30 O -0.8590 -0.8570 -0.6929 0.0388(9) Uani 1 1 d . . . . .
O31 O -1.1448 -0.5626 -0.7459 0.0433(10) Uani 1 1 d . . . . .
O32 O -0.9751 -0.4239 -0.7640 0.0401(9) Uani 1 1 d . . . . .
O33 O -0.6554 -1.1264 -0.7828 0.0473(10) Uani 1 1 d . . . . .
O34 O -1.0161 -0.2400 -0.9280 0.0544(12) Uani 1 1 d . . . . .
Cu1 Cu -0.6957 -0.9985 -0.8030 0.02679(16) Uani 1 1 d . . . . .
Cu2 Cu -0.7567 -0.8435 -0.8286 0.02495(15) Uani 1 1 d . . . . .
Cu3 Cu -0.8912 -0.5234 -0.8840 0.02905(16) Uani 1 1 d . . . . .
Cu4 Cu -0.9578 -0.3683 -0.9086 0.03400(18) Uani 1 1 d . . . . .
C1 C -0.4144 -1.1179 -0.1076 0.0315(12) Uani 1 1 d . . . . .
C2 C -0.4030 -1.1475 -0.0615 0.0323(12) Uani 1 1 d . . . . .
H2 H -0.3434 -1.1882 -0.0610 0.039 Uiso 1 1 calc R . . . .
C3 C -0.4605 -1.1929 -0.0347 0.0379(13) Uani 1 1 d . . . . .
C4 C -0.4261 -1.2780 -0.0505 0.0561(18) Uani 1 1 d . . . . .
H4A H -0.4312 -1.2695 -0.0800 0.084 Uiso 1 1 calc GR . . . .
H4B H -0.4591 -1.3078 -0.0351 0.084 Uiso 1 1 calc GR . . . .
H4C H -0.3667 -1.3087 -0.0462 0.084 Uiso 1 1 calc GR . . . .
C5 C -0.5566 -1.1449 -0.0382 0.0424(14) Uani 1 1 d . . . . .
H5A H -0.5762 -1.0931 -0.0284 0.064 Uiso 1 1 calc GR . . . .
H5B H -0.5875 -1.1756 -0.0213 0.064 Uiso 1 1 calc GR . . . .
H5C H -0.5663 -1.1358 -0.0671 0.064 Uiso 1 1 calc GR . . . .
C6 C -0.4457 -1.2079 0.0121 0.0540(17) Uani 1 1 d . . . . .
H6A H -0.3860 -1.2413 0.0149 0.081 Uiso 1 1 calc GR . . . .
H6B H -0.4800 -1.2354 0.0290 0.081 Uiso 1 1 calc GR . . . .
H6C H -0.4620 -1.1563 0.0215 0.081 Uiso 1 1 calc GR . . . .
C7 C -0.4725 -1.0007 -0.0460 0.0307(11) Uani 1 1 d . . . . .
C8 C -0.3368 -1.0853 -0.0263 0.0308(11) Uani 1 1 d . . . . .
C9 C -0.3554 -1.0019 -0.0152 0.0320(12) Uani 1 1 d . . . . .
H9 H -0.3531 -1.0066 0.0150 0.038 Uiso 1 1 calc R . . . .
C10 C -0.4480 -0.9466 -0.0258 0.0294(11) Uani 1 1 d . . . . .
H10 H -0.4874 -0.9289 -0.0004 0.035 Uiso 1 1 calc R . . . .
C11 C -0.4475 -0.8723 -0.0590 0.0301(11) Uani 1 1 d . . . . .
H11 H -0.5050 -0.8381 -0.0675 0.036 Uiso 1 1 calc R . . . .
C12 C -0.3845 -0.9063 -0.0958 0.0341(12) Uani 1 1 d . . . . .
H12 H -0.4004 -0.8966 -0.1226 0.041 Uiso 1 1 calc R . . . .
C13 C -0.2924 -0.9649 -0.0410 0.0331(12) Uani 1 1 d . . . . .
H13 H -0.2327 -0.9995 -0.0357 0.040 Uiso 1 1 calc R . . . .
C14 C -0.3032 -0.9520 -0.0873 0.0356(12) Uani 1 1 d . . . . .
H14 H -0.2578 -0.9738 -0.1078 0.043 Uiso 1 1 calc R . . . .
C15 C -0.3232 -0.8776 -0.0294 0.0302(11) Uani 1 1 d . . . . .
H15 H -0.3190 -0.8815 0.0005 0.036 Uiso 1 1 calc R . . . .
C16 C -0.4161 -0.8238 -0.0385 0.0321(11) Uani 1 1 d . . . . .
H16 H -0.4539 -0.8046 -0.0130 0.039 Uiso 1 1 calc R . . . .
C17 C -0.4087 -0.7531 -0.0706 0.0345(12) Uani 1 1 d . . . . .
C18 C -0.2685 -0.8352 -0.0562 0.0310(11) Uani 1 1 d . . . . .
C19 C -0.2940 -0.7081 -0.1111 0.0358(12) Uani 1 1 d . . . . .
H19 H -0.3419 -0.6775 -0.1280 0.043 Uiso 1 1 calc R . . . .
C20 C -0.2809 -0.6414 -0.0932 0.0398(13) Uani 1 1 d . . . . .
C21 C -0.2142 -0.6781 -0.0622 0.0476(15) Uani 1 1 d . . . . .
H21A H -0.2320 -0.7111 -0.0387 0.071 Uiso 1 1 calc GR . . . .
H21B H -0.2090 -0.6347 -0.0524 0.071 Uiso 1 1 calc GR . . . .
H21C H -0.1597 -0.7114 -0.0760 0.071 Uiso 1 1 calc GR . . . .
C22 C -0.2579 -0.5841 -0.1312 0.0491(16) Uani 1 1 d . . . . .
H22A H -0.2060 -0.6157 -0.1476 0.074 Uiso 1 1 calc GR . . . .
H22B H -0.2496 -0.5428 -0.1211 0.074 Uiso 1 1 calc GR . . . .
H22C H -0.3040 -0.5584 -0.1485 0.074 Uiso 1 1 calc GR . . . .
C23 C -0.3699 -0.5889 -0.0695 0.0541(17) Uani 1 1 d . . . . .
H23A H -0.4122 -0.5634 -0.0888 0.081 Uiso 1 1 calc GR . . . .
H23B H -0.3643 -0.5474 -0.0581 0.081 Uiso 1 1 calc GR . . . .
H23C H -0.3874 -0.6238 -0.0470 0.081 Uiso 1 1 calc GR . . . .
C24 C -0.2212 -0.7628 -0.1401 0.0351(12) Uani 1 1 d . . . . .
C25 C -0.0444 -0.9566 -0.1371 0.0317(12) Uani 1 1 d . . . . .
C26 C -0.0042 -1.0218 -0.0997 0.0350(12) Uani 1 1 d . . . . .
H26 H -0.0509 -1.0100 -0.0763 0.042 Uiso 1 1 calc R . . . .
C27 C 0.0712 -1.0227 -0.0819 0.0457(15) Uani 1 1 d . . . . .
C28 C 0.1502 -1.0393 -0.1136 0.062(2) Uani 1 1 d . . . . .
H28A H 0.1676 -1.0917 -0.1223 0.093 Uiso 1 1 calc GR . . . .
H28B H 0.1958 -1.0393 -0.1012 0.093 Uiso 1 1 calc GR . . . .
H28C H 0.1376 -0.9974 -0.1377 0.093 Uiso 1 1 calc GR . . . .
C29 C 0.0913 -1.0911 -0.0423 0.074(3) Uani 1 1 d . . . . .
H29A H 0.0416 -1.0789 -0.0216 0.111 Uiso 1 1 calc GR . . . .
H29B H 0.1386 -1.0928 -0.0306 0.111 Uiso 1 1 calc GR . . . .
H29C H 0.1061 -1.1433 -0.0506 0.111 Uiso 1 1 calc GR . . . .
C30 C 0.0445 -0.9403 -0.0670 0.0515(16) Uani 1 1 d . . . . .
H30A H 0.0289 -0.8970 -0.0903 0.077 Uiso 1 1 calc GR . . . .
H30B H 0.0916 -0.9405 -0.0558 0.077 Uiso 1 1 calc GR . . . .
H30C H -0.0038 -0.9315 -0.0455 0.077 Uiso 1 1 calc GR . . . .
C31 C 0.0464 -1.1325 -0.1459 0.0387(13) Uani 1 1 d . . . . .
C32 C -0.0327 -1.1476 -0.0831 0.0374(13) Uani 1 1 d . . . . .
C33 C -0.0199 -1.2203 -0.1024 0.0391(13) Uani 1 1 d . . . . .
H33 H 0.0087 -1.2718 -0.0842 0.047 Uiso 1 1 calc R . . . .
C34 C 0.0387 -1.2127 -0.1448 0.0381(13) Uani 1 1 d . . . . .
H34 H 0.0952 -1.2590 -0.1450 0.046 Uiso 1 1 calc R . . . .
C35 C -0.0065 -1.2066 -0.1820 0.0370(13) Uani 1 1 d . . . . .
H35 H 0.0283 -1.2007 -0.2089 0.044 Uiso 1 1 calc R . . . .
C36 C -0.0926 -1.1331 -0.1790 0.0335(12) Uani 1 1 d . . . . .
H36 H -0.1083 -1.0888 -0.2004 0.040 Uiso 1 1 calc R . . . .
C37 C -0.1437 -1.1373 -0.1431 0.0340(12) Uani 1 1 d . . . . .
H37 H -0.1982 -1.0964 -0.1377 0.041 Uiso 1 1 calc R . . . .
C38 C -0.1062 -1.2135 -0.1123 0.0313(11) Uani 1 1 d . . . . .
H38 H -0.1462 -1.2137 -0.0866 0.038 Uiso 1 1 calc R . . . .
C39 C -0.0834 -1.2874 -0.1346 0.0318(12) Uani 1 1 d . . . . .
H39 H -0.0569 -1.3389 -0.1160 0.038 Uiso 1 1 calc R . . . .
C40 C -0.0246 -1.2846 -0.1761 0.0351(12) Uani 1 1 d . . . . .
H40 H 0.0293 -1.3341 -0.1759 0.042 Uiso 1 1 calc R . . . .
C41 C -0.0762 -1.2800 -0.2103 0.0343(12) Uani 1 1 d . . . . .
C42 C -0.1667 -1.2813 -0.1479 0.0307(11) Uani 1 1 d . . . . .
C43 C -0.2220 -1.2684 -0.2163 0.0285(11) Uani 1 1 d . . . . .
H43 H -0.2009 -1.2541 -0.2456 0.034 Uiso 1 1 calc R . . . .
C44 C -0.2373 -1.3467 -0.2153 0.0373(13) Uani 1 1 d . . . . .
C45 C -0.1468 -1.4204 -0.2204 0.0507(16) Uani 1 1 d . . . . .
H45A H -0.1152 -1.4091 -0.2468 0.076 Uiso 1 1 calc GR . . . .
H45B H -0.1544 -1.4696 -0.2199 0.076 Uiso 1 1 calc GR . . . .
H45C H -0.1156 -1.4275 -0.1978 0.076 Uiso 1 1 calc GR . . . .
C46 C -0.2835 -1.3300 -0.2541 0.0466(15) Uani 1 1 d . . . . .
H46A H -0.3369 -1.2825 -0.2521 0.070 Uiso 1 1 calc GR . . . .
H46B H -0.2947 -1.3766 -0.2552 0.070 Uiso 1 1 calc GR . . . .
H46C H -0.2477 -1.3206 -0.2792 0.070 Uiso 1 1 calc GR . . . .
C47 C -0.2887 -1.3695 -0.1747 0.0521(17) Uani 1 1 d . . . . .
H47A H -0.2587 -1.3793 -0.1511 0.078 Uiso 1 1 calc GR . . . .
H47B H -0.2953 -1.4181 -0.1766 0.078 Uiso 1 1 calc GR . . . .
H47C H -0.3444 -1.3253 -0.1710 0.078 Uiso 1 1 calc GR . . . .
C48 C -0.3009 -1.1903 -0.2047 0.0306(11) Uani 1 1 d . . . . .
C49 C -0.4442 -1.0155 -0.2616 0.0310(12) Uani 1 1 d . . . . .
C50 C -0.4500 -0.9869 -0.3087 0.0289(11) Uani 1 1 d . . . . .
H50 H -0.4851 -0.9277 -0.3113 0.035 Uiso 1 1 calc R . . . .
C51 C -0.4946 -1.0221 -0.3316 0.0379(13) Uani 1 1 d . . . . .
C52 C -0.4641 -1.1161 -0.3208 0.0427(14) Uani 1 1 d . . . . .
H52A H -0.4033 -1.1421 -0.3290 0.064 Uiso 1 1 calc GR . . . .
H52B H -0.4936 -1.1341 -0.3357 0.064 Uiso 1 1 calc GR . . . .
H52C H -0.4765 -1.1306 -0.2911 0.064 Uiso 1 1 calc GR . . . .
C53 C -0.5912 -0.9822 -0.3173 0.0491(16) Uani 1 1 d . . . . .
H53A H -0.6015 -0.9954 -0.2872 0.074 Uiso 1 1 calc GR . . . .
H53B H -0.6209 -1.0024 -0.3307 0.074 Uiso 1 1 calc GR . . . .
H53C H -0.6116 -0.9239 -0.3248 0.074 Uiso 1 1 calc GR . . . .
C54 C -0.4756 -1.0011 -0.3778 0.0480(16) Uani 1 1 d . . . . .
H54A H -0.4974 -0.9426 -0.3852 0.072 Uiso 1 1 calc GR . . . .
H54B H -0.5026 -1.0224 -0.3923 0.072 Uiso 1 1 calc GR . . . .
H54C H -0.4146 -1.0248 -0.3858 0.072 Uiso 1 1 calc GR . . . .
C55 C -0.2877 -1.0667 -0.3248 0.0291(11) Uani 1 1 d . . . . .
C56 C -0.3458 -0.9288 -0.3493 0.0294(11) Uani 1 1 d . . . . .
C57 C -0.2504 -0.9567 -0.3625 0.0311(11) Uani 1 1 d . . . . .
H57 H -0.2391 -0.9454 -0.3932 0.037 Uiso 1 1 calc R . . . .
C58 C -0.2136 -1.0487 -0.3481 0.0312(11) Uani 1 1 d . . . . .
H58 H -0.1879 -1.0788 -0.3723 0.037 Uiso 1 1 calc R . . . .
C59 C -0.1460 -1.0714 -0.3174 0.0290(11) Uani 1 1 d . . . . .
H59 H -0.1232 -1.1302 -0.3067 0.035 Uiso 1 1 calc R . . . .
C60 C -0.1890 -1.0224 -0.2826 0.0325(12) Uani 1 1 d . . . . .
H60 H -0.1932 -1.0464 -0.2546 0.039 Uiso 1 1 calc R . . . .
C61 C -0.2217 -0.9406 -0.2940 0.0332(12) Uani 1 1 d . . . . .
H61 H -0.2492 -0.9036 -0.2747 0.040 Uiso 1 1 calc R . . . .
C62 C -0.2097 -0.9143 -0.3410 0.0326(12) Uani 1 1 d . . . . .
H62 H -0.2351 -0.8545 -0.3484 0.039 Uiso 1 1 calc R . . . .
C63 C -0.1122 -0.9516 -0.3551 0.0327(12) Uani 1 1 d . . . . .
H63 H -0.1003 -0.9375 -0.3856 0.039 Uiso 1 1 calc R . . . .
C64 C -0.0735 -1.0461 -0.3422 0.0318(11) Uani 1 1 d . . . . .
H64 H -0.0488 -1.0734 -0.3673 0.038 Uiso 1 1 calc R . . . .
C65 C -0.0047 -1.0646 -0.3159 0.0341(12) Uani 1 1 d . . . . .
C66 C -0.0667 -0.9222 -0.3320 0.0339(12) Uani 1 1 d . . . . .
C67 C 0.0498 -0.9861 -0.2824 0.0379(13) Uani 1 1 d . . . . .
H67 H 0.0725 -1.0415 -0.2666 0.045 Uiso 1 1 calc R . . . .
C68 C 0.1286 -0.9702 -0.3038 0.0585(19) Uani 1 1 d . . . . .
C69 C 0.1838 -1.0389 -0.3325 0.080(3) Uani 1 1 d . . . . .
H69A H 0.2009 -1.0917 -0.3153 0.119 Uiso 1 1 calc GR . . . .
H69B H 0.2341 -1.0305 -0.3464 0.119 Uiso 1 1 calc GR . . . .
H69C H 0.1501 -1.0364 -0.3531 0.119 Uiso 1 1 calc GR . . . .
C70 C 0.1077 -0.8859 -0.3306 0.068(2) Uani 1 1 d . . . . .
H70A H 0.0753 -0.8805 -0.3525 0.102 Uiso 1 1 calc GR . . . .
H70B H 0.1602 -0.8804 -0.3430 0.102 Uiso 1 1 calc GR . . . .
H70C H 0.0744 -0.8439 -0.3132 0.102 Uiso 1 1 calc GR . . . .
C71 C 0.1830 -0.9825 -0.2687 0.071(2) Uani 1 1 d . . . . .
H71A H 0.1494 -0.9446 -0.2491 0.107 Uiso 1 1 calc GR . . . .
H71B H 0.2334 -0.9729 -0.2810 0.107 Uiso 1 1 calc GR . . . .
H71C H 0.1999 -1.0375 -0.2542 0.107 Uiso 1 1 calc GR . . . .
C72 C -0.0137 -0.9320 -0.2508 0.0364(13) Uani 1 1 d . . . . .
C73 C -0.1938 -0.7413 -0.2522 0.0277(11) Uani 1 1 d . . . . .
C74 C -0.2374 -0.6833 -0.2906 0.0322(11) Uani 1 1 d . . . . .
H74 H -0.2219 -0.7184 -0.3124 0.039 Uiso 1 1 calc R . . . .
C75 C -0.2075 -0.6135 -0.3116 0.0328(12) Uani 1 1 d . . . . .
C76 C -0.2280 -0.5522 -0.2815 0.0403(13) Uani 1 1 d . . . . .
H76A H -0.2890 -0.5278 -0.2734 0.060 Uiso 1 1 calc GR . . . .
H76B H -0.2088 -0.5102 -0.2954 0.060 Uiso 1 1 calc GR . . . .
H76C H -0.1993 -0.5800 -0.2570 0.060 Uiso 1 1 calc GR . . . .
C77 C -0.1109 -0.6511 -0.3274 0.0383(13) Uani 1 1 d . . . . .
H77A H -0.0792 -0.6825 -0.3041 0.057 Uiso 1 1 calc GR . . . .
H77B H -0.0925 -0.6081 -0.3403 0.057 Uiso 1 1 calc GR . . . .
H77C H -0.1008 -0.6862 -0.3477 0.057 Uiso 1 1 calc GR . . . .
C78 C -0.2558 -0.5704 -0.3503 0.0437(14) Uani 1 1 d . . . . .
H78A H -0.2417 -0.6091 -0.3692 0.066 Uiso 1 1 calc GR . . . .
H78B H -0.2393 -0.5267 -0.3644 0.066 Uiso 1 1 calc GR . . . .
H78C H -0.3166 -0.5485 -0.3415 0.066 Uiso 1 1 calc GR . . . .
C79 C -0.3784 -0.6744 -0.3023 0.0342(12) Uani 1 1 d . . . . .
C80 C -0.3746 -0.6332 -0.2408 0.0314(12) Uani 1 1 d . . . . .
C81 C -0.4673 -0.6218 -0.2393 0.0337(12) Uani 1 1 d . . . . .
H81 H -0.5071 -0.5641 -0.2394 0.040 Uiso 1 1 calc R . . . .
C82 C -0.4683 -0.6539 -0.2786 0.0311(11) Uani 1 1 d . . . . .
H82 H -0.5115 -0.6116 -0.2958 0.037 Uiso 1 1 calc R . . . .
C83 C -0.4867 -0.7322 -0.2656 0.0309(11) Uani 1 1 d . . . . .
H83 H -0.4828 -0.7561 -0.2905 0.037 Uiso 1 1 calc R . . . .
C84 C -0.4223 -0.7930 -0.2361 0.0297(11) Uani 1 1 d . . . . .
H84 H -0.3850 -0.8457 -0.2413 0.036 Uiso 1 1 calc R . . . .
C85 C -0.4250 -0.7630 -0.2021 0.0308(11) Uani 1 1 d . . . . .
H85 H -0.3896 -0.7938 -0.1812 0.037 Uiso 1 1 calc R . . . .
C86 C -0.4889 -0.6758 -0.1995 0.0328(12) Uani 1 1 d . . . . .
H86 H -0.4876 -0.6575 -0.1737 0.039 Uiso 1 1 calc R . . . .
C87 C -0.5804 -0.6718 -0.2018 0.0340(12) Uani 1 1 d . . . . .
H87 H -0.6238 -0.6151 -0.2031 0.041 Uiso 1 1 calc R . . . .
C88 C -0.5743 -0.7084 -0.2416 0.0331(12) Uani 1 1 d . . . . .
H88 H -0.6176 -0.6689 -0.2597 0.040 Uiso 1 1 calc R . . . .
C89 C -0.5931 -0.7849 -0.2248 0.0309(11) Uani 1 1 d . . . . .
C90 C -0.6067 -0.7270 -0.1655 0.0333(12) Uani 1 1 d . . . . .
C91 C -0.6278 -0.8569 -0.1531 0.0285(11) Uani 1 1 d . . . . .
H91 H -0.6194 -0.8529 -0.1250 0.034 Uiso 1 1 calc R . . . .
C92 C -0.7216 -0.8490 -0.1485 0.0402(13) Uani 1 1 d . . . . .
C93 C -0.7338 -0.9084 -0.1080 0.0501(16) Uani 1 1 d . . . . .
H93A H -0.6936 -0.9636 -0.1111 0.075 Uiso 1 1 calc GR . . . .
H93B H -0.7913 -0.9053 -0.1040 0.075 Uiso 1 1 calc GR . . . .
H93C H -0.7239 -0.8929 -0.0839 0.075 Uiso 1 1 calc GR . . . .
C94 C -0.7850 -0.7618 -0.1410 0.0485(15) Uani 1 1 d . . . . .
H94A H -0.7753 -0.7502 -0.1157 0.073 Uiso 1 1 calc GR . . . .
H94B H -0.8428 -0.7575 -0.1382 0.073 Uiso 1 1 calc GR . . . .
H94C H -0.7766 -0.7232 -0.1644 0.073 Uiso 1 1 calc GR . . . .
C95 C -0.7440 -0.8700 -0.1857 0.0546(17) Uani 1 1 d . . . . .
H95A H -0.7364 -0.8339 -0.2107 0.082 Uiso 1 1 calc GR . . . .
H95B H -0.8027 -0.8636 -0.1805 0.082 Uiso 1 1 calc GR . . . .
H95C H -0.7069 -0.9256 -0.1895 0.082 Uiso 1 1 calc GR . . . .
C96 C -0.5539 -0.9370 -0.1646 0.0308(11) Uani 1 1 d . . . . .
C97 C 0.0534 -0.7172 -0.2364 0.082(3) Uani 1 1 d . . . . .
C98A C -0.0022 -0.6318 -0.2356 0.047(14) Uani 0.23(4) 1 d . . P A 1
C98B C 0.0120 -0.6252 -0.2504 0.136(8) Uani 0.77(4) 1 d . . P A 2
C99 C -0.6385 -1.1503 -0.1513 0.074(2) Uani 1 1 d . . . . .
C100 C -0.6309 -1.2319 -0.1237 0.113(4) Uani 1 1 d . . . . .
N1 N -0.1535 -1.2815 -0.1913 0.0282(9) Uani 1 1 d . . . . .
N2 N 0.0074 -1.1016 -0.1088 0.0360(11) Uani 1 1 d . . . . .
N3 N -0.3232 -0.7619 -0.0775 0.0299(9) Uani 1 1 d . . . . .
N4 N -0.4080 -1.0800 -0.0425 0.0292(9) Uani 1 1 d . . . . .
N5 N -0.6133 -0.7875 -0.1812 0.0290(9) Uani 1 1 d . . . . .
N6 N -0.3298 -0.6580 -0.2791 0.0310(10) Uani 1 1 d . . . . .
N7 N -0.0040 -0.9886 -0.3122 0.0357(10) Uani 1 1 d . . . . .
N8 N -0.3618 -0.9958 -0.3293 0.0282(9) Uani 1 1 d . . . . .
O69 O 0.0041 -0.8781 -0.2396 0.0383(9) Uani 1 1 d . . . . .
O70 O -0.0799 -0.9465 -0.2353 0.0350(8) Uani 1 1 d . . . . .
O71 O -0.0828 -0.8521 -0.3291 0.0459(10) Uani 1 1 d . . . . .
O72 O 0.0363 -1.1290 -0.2970 0.0467(10) Uani 1 1 d . . . . .
O73 O -0.4019 -0.8586 -0.3537 0.0448(10) Uani 1 1 d . . . . .
O74 O -0.2852 -1.1319 -0.3053 0.0340(8) Uani 1 1 d . . . . .
O75 O -0.3922 -0.9988 -0.2461 0.0297(8) Uani 1 1 d . . . . .
O76 O -0.4931 -1.0490 -0.2409 0.0337(8) Uani 1 1 d . . . . .
O77 O -0.5704 -0.9978 -0.1638 0.0355(8) Uani 1 1 d . . . . .
O78 O -0.4808 -0.9346 -0.1730 0.0286(8) Uani 1 1 d . . . . .
O79 O -0.5909 -0.8323 -0.2444 0.0368(9) Uani 1 1 d . . . . .
O80 O -0.6153 -0.7229 -0.1281 0.0415(9) Uani 1 1 d . . . . .
O81 O -0.3450 -0.6230 -0.2137 0.0403(9) Uani 1 1 d . . . . .
O82 O -0.3507 -0.7012 -0.3358 0.0389(9) Uani 1 1 d . . . . .
O83 O -0.4654 -0.6987 -0.0894 0.0398(9) Uani 1 1 d . . . . .
O84 O -0.1910 -0.8609 -0.0611 0.0395(9) Uani 1 1 d . . . . .
O85 O -0.2717 -1.1465 -0.0227 0.0455(10) Uani 1 1 d . . . . .
O86 O -0.5353 -0.9787 -0.0628 0.0394(9) Uani 1 1 d . . . . .
O87 O -0.2315 -1.2760 -0.1258 0.0371(9) Uani 1 1 d . . . . .
O88 O -0.0542 -1.2754 -0.2480 0.0452(10) Uani 1 1 d . . . . .
O89 O -0.0792 -1.1271 -0.0496 0.0507(11) Uani 1 1 d . . . . .
O90 O 0.0812 -1.0983 -0.1756 0.0487(10) Uani 1 1 d . . . . .
O91 O -0.0132 -0.9035 -0.1518 0.0388(9) Uani 1 1 d . . . . .
O92 O -0.1044 -0.9615 -0.1488 0.0353(8) Uani 1 1 d . . . . .
O93 O -0.1515 -0.7542 -0.1513 0.0378(9) Uani 1 1 d . . . . .
O94 O -0.2405 -0.8119 -0.1530 0.0332(8) Uani 1 1 d . . . . .
O95 O -0.1363 -0.7334 -0.2386 0.0344(8) Uani 1 1 d . . . . .
O96 O -0.2185 -0.7999 -0.2382 0.0323(8) Uani 1 1 d . . . . .
O97 O -0.3749 -1.1892 -0.2033 0.0333(8) Uani 1 1 d . . . . .
O98 O -0.2840 -1.1334 -0.1990 0.0297(8) Uani 1 1 d . . . . .
O99 O -0.3758 -1.0717 -0.1263 0.0336(8) Uani 1 1 d . . . . .
O100 O -0.4561 -1.1382 -0.1250 0.0384(9) Uani 1 1 d . . . . .
O101 O -0.5614 -1.1653 -0.1812 0.0551(12) Uani 1 1 d . . . . .
O102 O 0.0228 -0.7557 -0.1995 0.0599(13) Uani 1 1 d . . . . .
Cu9 Cu -0.0650 -0.8107 -0.1955 0.03031(17) Uani 1 1 d . . . . .
Cu10 Cu -0.1639 -0.8827 -0.1936 0.02783(16) Uani 1 1 d . . . . .
Cu11 Cu -0.3800 -1.0322 -0.1864 0.02715(16) Uani 1 1 d . . . . .
Cu12 Cu -0.4824 -1.1012 -0.1830 0.02990(17) Uani 1 1 d . . . . .
O105 O -0.8277 -0.6833 -0.8567 0.0499(10) Uani 1 1 d . . . . .
O104 O -0.9222 -0.3711 -0.5111 0.0563(12) Uani 1 1 d . . . . .
O1A O -0.2803 -0.9607 -0.1907 0.083(5) Uani 0.5 1 d . . P B 2
O1B O -0.2654 -0.9516 -0.1896 0.058(3) Uani 0.5 1 d . . P C 1

loop_
_atom_site_aniso_label
_atom_site_aniso_U_11
_atom_site_aniso_U_22
_atom_site_aniso_U_33
_atom_site_aniso_U_23
_atom_site_aniso_U_13
_atom_site_aniso_U_12
C101 0.029(3) 0.047(3) 0.040(3) -0.006(3) -0.003(3) -0.018(3)
C102 0.029(3) 0.053(4) 0.054(4) -0.025(3) 0.007(3) -0.018(3)
C103 0.034(3) 0.093(6) 0.077(5) -0.054(5) 0.008(4) -0.026(4)
C104 0.049(5) 0.120(8) 0.118(8) -0.067(7) 0.020(5) -0.051(5)
C105 0.065(5) 0.115(8) 0.075(6) -0.016(5) -0.028(5) -0.037(5)
C106 0.053(5) 0.120(8) 0.121(8) -0.080(7) -0.004(5) -0.024(5)
C107 0.029(3) 0.041(3) 0.038(3) -0.016(3) 0.000(2) -0.011(2)
C108 0.031(3) 0.042(3) 0.031(3) -0.011(2) -0.006(2) -0.008(3)
C109 0.035(3) 0.038(3) 0.042(3) -0.010(3) -0.002(3) -0.016(3)
C110 0.029(3) 0.036(3) 0.029(3) -0.005(2) -0.001(2) -0.006(2)
C111 0.029(3) 0.032(3) 0.035(3) -0.001(2) -0.002(2) -0.012(2)
C112 0.025(3) 0.033(3) 0.038(3) -0.010(2) 0.002(2) -0.009(2)
C113 0.030(3) 0.036(3) 0.030(3) -0.005(2) 0.001(2) -0.014(2)
C114 0.032(3) 0.032(3) 0.037(3) -0.006(2) 0.001(2) -0.012(2)
C115 0.027(3) 0.038(3) 0.034(3) -0.015(2) 0.007(2) -0.011(2)
C116 0.029(3) 0.037(3) 0.026(3) -0.002(2) 0.004(2) -0.011(2)
C117 0.033(3) 0.033(3) 0.033(3) 0.001(2) 0.004(2) -0.015(2)
C118 0.030(3) 0.030(3) 0.027(3) -0.010(2) 0.007(2) -0.011(2)
C119 0.032(3) 0.031(3) 0.029(3) -0.007(2) 0.003(2) -0.012(2)
C120 0.036(3) 0.025(3) 0.036(3) -0.011(2) 0.003(3) -0.012(2)
C121 0.031(3) 0.041(3) 0.043(3) -0.012(3) 0.001(3) -0.013(3)
C122 0.029(3) 0.041(3) 0.051(4) -0.003(3) -0.003(3) -0.003(3)
C123 0.040(3) 0.058(4) 0.057(4) -0.011(3) 0.000(3) -0.025(3)
C124 0.035(3) 0.052(4) 0.047(4) -0.006(3) 0.010(3) -0.016(3)
C125 0.031(3) 0.032(3) 0.025(3) -0.005(2) 0.000(2) -0.008(2)
C126 0.029(3) 0.028(3) 0.025(3) -0.003(2) -0.002(2) -0.009(2)
C127 0.038(3) 0.048(3) 0.036(3) -0.005(3) 0.000(3) -0.024(3)
C128 0.037(3) 0.049(3) 0.042(3) -0.001(3) -0.010(3) -0.020(3)
C129 0.049(4) 0.049(4) 0.042(3) -0.002(3) -0.008(3) -0.027(3)
C130 0.037(3) 0.074(5) 0.044(4) -0.008(3) 0.000(3) -0.027(3)
C131 0.031(3) 0.037(3) 0.029(3) -0.002(2) -0.001(2) -0.017(2)
C132 0.038(3) 0.030(3) 0.037(3) -0.005(2) -0.005(3) -0.015(2)
C133 0.047(3) 0.020(2) 0.037(3) -0.005(2) -0.003(3) -0.009(2)
C134 0.033(3) 0.031(3) 0.032(3) 0.001(2) -0.004(2) -0.014(2)
C135 0.029(3) 0.034(3) 0.030(3) -0.005(2) 0.000(2) -0.011(2)
C136 0.034(3) 0.024(2) 0.031(3) -0.001(2) -0.005(2) -0.010(2)
C137 0.035(3) 0.034(3) 0.029(3) 0.001(2) -0.007(2) -0.013(2)
C138 0.038(3) 0.028(3) 0.029(3) -0.007(2) -0.001(2) -0.007(2)
C139 0.039(3) 0.027(3) 0.037(3) 0.001(2) -0.007(3) -0.011(2)
C140 0.043(3) 0.038(3) 0.030(3) 0.004(2) -0.008(3) -0.019(3)
C141 0.036(3) 0.024(3) 0.036(3) -0.001(2) -0.008(3) -0.005(2)
C142 0.036(3) 0.033(3) 0.024(3) 0.001(2) -0.002(2) -0.010(2)
C143 0.029(3) 0.032(3) 0.031(3) -0.005(2) -0.001(2) -0.006(2)
C144 0.042(4) 0.043(3) 0.052(4) 0.004(3) -0.015(3) -0.007(3)
C145 0.041(3) 0.054(4) 0.033(3) 0.000(3) -0.011(3) -0.010(3)
C146 0.049(4) 0.066(4) 0.046(4) -0.004(3) -0.021(3) -0.019(3)
C147 0.053(4) 0.054(4) 0.051(4) 0.022(3) -0.017(3) -0.007(3)
C148 0.032(3) 0.036(3) 0.028(3) -0.005(2) -0.004(2) -0.009(2)
C149 0.027(3) 0.034(3) 0.034(3) -0.010(2) 0.000(2) -0.010(2)
C150 0.026(3) 0.038(3) 0.039(3) -0.001(2) -0.001(2) -0.008(2)
C151 0.044(4) 0.059(4) 0.091(6) -0.013(4) -0.004(4) -0.028(4)
C152 0.034(3) 0.056(4) 0.055(4) 0.002(3) 0.000(3) -0.014(3)
C153 0.031(3) 0.086(5) 0.055(4) -0.017(4) 0.008(3) -0.015(4)
C154 0.046(4) 0.102(7) 0.088(6) 0.027(5) 0.006(4) -0.034(5)
C155 0.033(3) 0.036(3) 0.050(4) -0.003(3) -0.004(3) -0.017(3)
C156 0.030(3) 0.040(3) 0.038(3) 0.007(3) 0.004(3) -0.013(3)
C157 0.036(3) 0.037(3) 0.052(4) 0.004(3) 0.003(3) -0.016(3)
C158 0.033(3) 0.030(3) 0.063(4) -0.010(3) -0.005(3) -0.011(2)
C159 0.036(3) 0.036(3) 0.044(3) -0.010(3) -0.003(3) -0.013(3)
C160 0.034(3) 0.032(3) 0.030(3) 0.002(2) 0.000(2) -0.008(2)
C161 0.029(3) 0.026(3) 0.034(3) -0.002(2) 0.001(2) -0.011(2)
C162 0.030(3) 0.037(3) 0.032(3) 0.001(2) 0.000(2) -0.009(2)
C163 0.040(3) 0.025(3) 0.042(3) 0.005(2) 0.003(3) -0.011(2)
C164 0.040(3) 0.032(3) 0.057(4) -0.010(3) -0.005(3) -0.016(3)
C165 0.037(3) 0.025(3) 0.043(3) -0.011(2) -0.004(3) -0.006(2)
C166 0.035(3) 0.021(3) 0.041(3) 0.000(2) -0.003(3) -0.003(2)
C167 0.033(3) 0.024(2) 0.028(3) -0.004(2) -0.001(2) -0.008(2)
C168 0.036(3) 0.032(3) 0.038(3) -0.009(2) -0.001(3) -0.003(2)
C169 0.046(4) 0.044(4) 0.061(4) -0.015(3) 0.010(3) -0.007(3)
C170 0.041(4) 0.043(3) 0.048(4) -0.004(3) -0.012(3) 0.004(3)
C171 0.052(4) 0.033(3) 0.054(4) -0.010(3) -0.010(3) -0.005(3)
C172 0.039(3) 0.030(3) 0.026(3) -0.003(2) 0.001(2) -0.011(3)
C173 0.032(3) 0.027(3) 0.043(3) -0.012(2) -0.001(3) -0.010(2)
C174 0.034(3) 0.025(3) 0.038(3) -0.006(2) -0.001(2) -0.013(2)
C175 0.039(3) 0.030(3) 0.039(3) 0.003(2) -0.008(3) -0.014(2)
C176 0.048(4) 0.038(3) 0.071(5) 0.005(3) -0.013(4) -0.015(3)
C177 0.042(3) 0.049(3) 0.041(3) -0.003(3) -0.006(3) -0.025(3)
C178 0.051(4) 0.060(4) 0.039(3) 0.014(3) -0.014(3) -0.032(3)
C179 0.036(3) 0.031(3) 0.028(3) 0.000(2) -0.005(2) -0.014(2)
C180 0.036(3) 0.037(3) 0.028(3) 0.008(2) -0.004(2) -0.019(3)
C181 0.035(3) 0.032(3) 0.024(3) -0.006(2) -0.001(2) -0.011(2)
C182 0.036(3) 0.032(3) 0.030(3) -0.001(2) -0.002(2) -0.014(2)
C183 0.032(3) 0.022(2) 0.034(3) 0.000(2) -0.003(2) -0.010(2)
C184 0.033(3) 0.029(3) 0.030(3) -0.007(2) -0.006(2) -0.001(2)
C185 0.035(3) 0.029(3) 0.024(3) 0.002(2) -0.004(2) -0.006(2)
C186 0.038(3) 0.026(3) 0.032(3) -0.002(2) -0.005(2) -0.011(2)
C188 0.040(3) 0.031(3) 0.029(3) -0.007(2) -0.006(2) -0.008(2)
C189 0.032(3) 0.032(3) 0.027(3) -0.004(2) -0.004(2) -0.006(2)
C190 0.030(3) 0.041(3) 0.031(3) -0.014(2) 0.004(2) -0.012(3)
C191 0.043(3) 0.029(3) 0.034(3) -0.010(2) -0.003(3) -0.009(3)
C192 0.035(3) 0.030(3) 0.032(3) -0.005(2) -0.006(2) 0.001(2)
C193 0.042(4) 0.045(4) 0.047(4) -0.016(3) -0.008(3) 0.004(3)
C194 0.050(4) 0.045(4) 0.056(4) -0.008(3) -0.016(3) 0.014(3)
C195 0.043(4) 0.055(4) 0.065(5) -0.015(4) -0.001(3) 0.002(3)
C196 0.069(5) 0.054(4) 0.064(5) -0.031(4) -0.003(4) 0.012(4)
C197 0.038(3) 0.034(3) 0.032(3) 0.000(2) -0.007(3) -0.008(3)
C198 0.040(4) 0.073(5) 0.066(5) 0.019(4) -0.013(3) -0.030(4)
C199 0.065(6) 0.093(8) 0.138(10) 0.018(7) -0.042(7) -0.018(5)
C200 0.123(10) 0.083(8) 0.188(15) 0.008(8) -0.090(11) -0.020(7)
C201 0.172(14) 0.152(13) 0.127(11) -0.038(10) -0.011(10) -0.103(12)
N9 0.031(2) 0.029(2) 0.030(2) -0.0080(18) 0.0000(19) -0.0094(19)
N10 0.026(2) 0.046(3) 0.036(3) -0.015(2) 0.003(2) -0.013(2)
N11 0.033(2) 0.032(2) 0.029(2) 0.0038(19) -0.006(2) -0.012(2)
N12 0.036(2) 0.028(2) 0.030(2) -0.0024(18) -0.005(2) -0.011(2)
N13 0.034(2) 0.023(2) 0.032(2) 0.0006(18) -0.005(2) -0.0084(19)
N14 0.034(2) 0.034(2) 0.028(2) -0.0087(19) 0.000(2) -0.004(2)
N15 0.028(2) 0.037(3) 0.041(3) 0.002(2) -0.002(2) -0.011(2)
N16 0.028(2) 0.027(2) 0.032(2) -0.0034(18) -0.0036(19) -0.0061(18)
O35 0.031(2) 0.045(2) 0.036(2) -0.0086(18) -0.0098(18) -0.0038(18)
O36 0.031(2) 0.0321(19) 0.033(2) -0.0079(16) -0.0031(16) -0.0047(16)
O37 0.038(2) 0.045(2) 0.046(2) -0.0070(19) -0.0061(19) -0.0126(19)
O38 0.052(3) 0.035(2) 0.045(2) -0.0013(18) -0.010(2) -0.016(2)
O39 0.039(2) 0.030(2) 0.065(3) 0.0097(19) -0.011(2) -0.0157(18)
O40 0.038(2) 0.0278(19) 0.044(2) -0.0038(16) 0.0000(18) -0.0143(17)
O41 0.038(2) 0.037(2) 0.035(2) -0.0044(17) -0.0014(18) -0.0110(18)
O42 0.034(2) 0.0289(18) 0.0285(19) -0.0033(15) -0.0035(16) -0.0104(16)
O43 0.036(2) 0.033(2) 0.038(2) -0.0086(17) -0.0071(18) -0.0063(17)
O44 0.037(2) 0.0290(19) 0.0309(19) -0.0046(15) -0.0047(17) -0.0111(16)
O45 0.041(2) 0.036(2) 0.038(2) -0.0115(18) -0.0040(19) -0.0015(18)
O46 0.037(2) 0.046(2) 0.036(2) -0.0080(18) -0.0002(18) -0.012(2)
O47 0.032(2) 0.042(2) 0.035(2) -0.0060(17) -0.0027(18) -0.0033(18)
O48 0.040(2) 0.055(3) 0.031(2) -0.0007(19) -0.0032(18) -0.017(2)
O49 0.032(2) 0.040(2) 0.036(2) -0.0026(17) -0.0043(17) -0.0099(17)
O50 0.0269(19) 0.0336(19) 0.0309(19) -0.0034(16) -0.0038(16) -0.0077(16)
O51 0.027(2) 0.049(2) 0.038(2) -0.0145(18) 0.0017(17) -0.0099(18)
O52 0.034(2) 0.042(2) 0.035(2) -0.0116(17) 0.0026(17) -0.0145(18)
O53 0.031(2) 0.047(2) 0.048(2) -0.0107(19) -0.0060(19) -0.0038(19)
O54 0.039(2) 0.046(3) 0.063(3) -0.009(2) 0.002(2) -0.019(2)
O55 0.043(2) 0.033(2) 0.058(3) 0.0014(19) -0.008(2) -0.0155(19)
O56 0.046(2) 0.0242(19) 0.043(2) -0.0042(17) -0.0096(19) -0.0073(17)
O57 0.035(2) 0.042(2) 0.036(2) -0.0096(17) -0.0002(18) -0.0128(18)
O58 0.037(2) 0.035(2) 0.0313(19) -0.0078(16) 0.0053(17) -0.0161(17)
O59 0.031(2) 0.040(2) 0.047(2) -0.0149(18) -0.0047(18) -0.0109(17)
O60 0.032(2) 0.0295(19) 0.034(2) -0.0049(15) -0.0007(16) -0.0109(17)
O61 0.039(2) 0.043(2) 0.032(2) -0.0036(17) -0.0056(18) -0.0079(19)
O62 0.044(2) 0.058(3) 0.048(3) -0.019(2) -0.005(2) -0.020(2)
O63 0.040(2) 0.063(3) 0.034(2) -0.001(2) 0.004(2) -0.010(2)
O64 0.041(2) 0.055(3) 0.057(3) -0.012(2) -0.008(2) -0.014(2)
O65 0.032(2) 0.043(2) 0.036(2) -0.0054(18) -0.0045(18) -0.0101(18)
O66 0.028(2) 0.0324(19) 0.032(2) 0.0002(16) 0.0002(16) -0.0091(16)
O67 0.030(2) 0.064(3) 0.050(3) 0.013(2) -0.008(2) -0.019(2)
O68 0.036(2) 0.068(3) 0.064(3) -0.007(2) -0.018(2) -0.009(2)
Cu5 0.0240(4) 0.0364(4) 0.0292(4) -0.0055(3) -0.0037(3) -0.0060(3)
Cu6 0.0252(4) 0.0295(4) 0.0275(4) -0.0045(3) -0.0026(3) -0.0072(3)
Cu7 0.0314(4) 0.0264(4) 0.0280(4) -0.0062(3) -0.0001(3) -0.0096(3)
Cu8 0.0310(4) 0.0329(4) 0.0321(4) -0.0078(3) -0.0018(3) -0.0092(3)
C202 0.038(3) 0.032(3) 0.032(3) -0.003(2) -0.002(2) -0.016(3)
C203 0.033(3) 0.039(3) 0.036(3) -0.006(2) 0.001(2) -0.015(2)
C204 0.057(4) 0.044(3) 0.037(3) 0.003(3) 0.003(3) -0.028(3)
C205 0.065(5) 0.052(4) 0.060(4) 0.003(3) -0.002(4) -0.040(4)
C206 0.075(5) 0.062(5) 0.055(4) 0.004(4) 0.017(4) -0.035(4)
C207 0.080(5) 0.050(4) 0.048(4) 0.012(3) -0.010(4) -0.030(4)
C208 0.038(3) 0.036(3) 0.030(3) 0.001(2) 0.002(2) -0.014(3)
C209 0.030(3) 0.030(3) 0.027(3) 0.002(2) -0.002(2) -0.006(2)
C210 0.031(3) 0.034(3) 0.025(3) -0.002(2) 0.003(2) -0.009(2)
C211 0.029(3) 0.038(3) 0.027(3) -0.005(2) 0.002(2) -0.010(2)
C212 0.033(3) 0.029(3) 0.030(3) 0.001(2) -0.007(2) -0.006(2)
C213 0.032(3) 0.024(3) 0.032(3) -0.005(2) 0.004(2) -0.009(2)
C214 0.038(3) 0.034(3) 0.026(3) -0.003(2) -0.005(2) -0.014(2)
C215 0.031(3) 0.030(3) 0.028(3) 0.003(2) -0.001(2) -0.010(2)
C216 0.033(3) 0.029(3) 0.023(3) -0.006(2) 0.005(2) -0.006(2)
C217 0.041(3) 0.032(3) 0.020(2) -0.006(2) -0.004(2) -0.006(2)
C218 0.033(3) 0.036(3) 0.026(3) -0.004(2) -0.009(2) -0.011(2)
C219 0.029(3) 0.028(3) 0.025(3) -0.007(2) 0.003(2) -0.006(2)
C220 0.030(3) 0.030(3) 0.027(3) -0.007(2) 0.001(2) -0.010(2)
C221 0.049(4) 0.040(3) 0.043(3) -0.011(3) -0.008(3) -0.010(3)
C222 0.041(3) 0.038(3) 0.038(3) -0.007(2) -0.013(3) -0.013(3)
C223 0.060(4) 0.040(3) 0.054(4) -0.003(3) -0.011(3) -0.024(3)
C224 0.064(4) 0.052(4) 0.041(3) -0.013(3) -0.017(3) -0.022(3)
C225 0.026(3) 0.037(3) 0.026(3) -0.003(2) 0.004(2) -0.015(2)
C226 0.027(3) 0.036(3) 0.023(2) -0.006(2) -0.002(2) -0.014(2)
C227 0.026(3) 0.029(3) 0.028(3) -0.004(2) -0.004(2) -0.012(2)
C228 0.033(3) 0.029(3) 0.046(3) -0.007(2) -0.004(3) -0.006(2)
C229 0.045(4) 0.038(3) 0.043(4) 0.001(3) -0.014(3) 0.004(3)
C230 0.044(4) 0.041(3) 0.051(4) -0.017(3) 0.002(3) -0.010(3)
C231 0.037(3) 0.042(3) 0.055(4) -0.008(3) -0.006(3) -0.008(3)
C232 0.026(3) 0.030(3) 0.033(3) -0.003(2) -0.007(2) -0.009(2)
C233 0.021(2) 0.033(3) 0.036(3) -0.007(2) 0.002(2) -0.008(2)
C234 0.024(3) 0.032(3) 0.038(3) 0.001(2) -0.006(2) -0.012(2)
C235 0.027(3) 0.029(3) 0.033(3) 0.001(2) -0.012(2) -0.011(2)
C236 0.036(3) 0.028(3) 0.030(3) 0.000(2) -0.003(2) -0.012(2)
C237 0.024(3) 0.027(3) 0.042(3) -0.006(2) 0.003(2) -0.010(2)
C238 0.029(3) 0.028(3) 0.040(3) -0.007(2) -0.008(2) -0.008(2)
C239 0.035(3) 0.031(3) 0.024(3) 0.001(2) -0.005(2) -0.013(2)
C240 0.035(3) 0.035(3) 0.037(3) -0.001(2) -0.008(2) -0.017(2)
C241 0.029(3) 0.028(3) 0.032(3) -0.002(2) -0.002(2) -0.011(2)
C242 0.041(3) 0.030(3) 0.033(3) 0.001(2) -0.007(3) -0.018(2)
C243 0.043(3) 0.033(3) 0.038(3) -0.001(2) -0.008(3) -0.020(3)
C244 0.034(3) 0.040(3) 0.026(3) -0.004(2) 0.000(2) -0.013(2)
C245 0.044(3) 0.034(3) 0.047(3) -0.009(3) -0.010(3) -0.008(3)
C246 0.060(4) 0.038(3) 0.056(4) -0.011(3) -0.013(3) -0.007(3)
C247 0.054(4) 0.049(4) 0.057(4) -0.018(3) 0.001(3) -0.024(3)
C248 0.084(5) 0.037(3) 0.054(4) 0.001(3) 0.000(4) -0.026(4)
C249 0.031(3) 0.038(3) 0.030(3) -0.002(2) -0.001(2) -0.008(2)
C250 0.029(3) 0.036(3) 0.028(3) -0.005(2) -0.002(2) -0.011(2)
C251 0.032(3) 0.035(3) 0.030(3) -0.003(2) -0.002(2) -0.009(2)
C252 0.038(3) 0.032(3) 0.036(3) -0.004(2) -0.006(3) -0.004(2)
C253 0.050(4) 0.042(4) 0.049(4) -0.008(3) -0.013(3) 0.004(3)
C254 0.060(4) 0.035(3) 0.051(4) -0.009(3) -0.008(3) -0.011(3)
C255 0.045(4) 0.042(4) 0.059(4) -0.008(3) 0.005(3) 0.003(3)
C256 0.034(3) 0.026(3) 0.029(3) -0.004(2) -0.003(2) -0.007(2)
C257 0.028(3) 0.030(3) 0.033(3) -0.009(2) 0.003(2) -0.006(2)
C258 0.039(3) 0.024(3) 0.028(3) -0.007(2) -0.003(2) -0.009(2)
C259 0.036(3) 0.029(3) 0.027(3) 0.000(2) 0.001(2) -0.009(2)
C260 0.029(3) 0.026(3) 0.035(3) -0.002(2) 0.001(2) -0.012(2)
C261 0.029(3) 0.025(3) 0.031(3) -0.006(2) -0.008(2) -0.003(2)
C262 0.032(3) 0.030(3) 0.024(3) -0.001(2) -0.002(2) -0.008(2)
C263 0.032(3) 0.027(3) 0.030(3) -0.004(2) -0.003(2) -0.010(2)
C264 0.040(3) 0.031(3) 0.027(3) -0.005(2) -0.005(2) -0.010(2)
C265 0.034(3) 0.028(3) 0.024(3) -0.006(2) 0.001(2) -0.009(2)
C266 0.036(3) 0.028(3) 0.022(2) 0.003(2) -0.004(2) -0.012(2)
C267 0.032(3) 0.027(3) 0.027(3) -0.006(2) -0.005(2) -0.009(2)
C268 0.032(3) 0.027(3) 0.024(3) -0.005(2) -0.004(2) -0.007(2)
C269 0.047(3) 0.035(3) 0.024(3) -0.002(2) -0.009(3) -0.010(3)
C270 0.059(4) 0.050(4) 0.052(4) 0.022(3) -0.017(3) -0.021(3)
C271 0.057(4) 0.054(4) 0.043(4) -0.010(3) -0.025(3) -0.002(3)
C272 0.039(3) 0.043(3) 0.049(4) -0.004(3) -0.020(3) 0.000(3)
C273 0.027(3) 0.026(3) 0.026(3) -0.006(2) -0.001(2) -0.008(2)
C274 0.035(3) 0.026(3) 0.018(2) -0.0009(19) -0.005(2) -0.015(2)
C275 0.027(3) 0.030(3) 0.028(3) 0.004(2) -0.004(2) -0.012(2)
C276 0.040(3) 0.034(3) 0.044(3) 0.009(3) -0.006(3) -0.020(3)
C277 0.065(4) 0.041(3) 0.060(4) 0.010(3) -0.019(4) -0.034(3)
C278 0.055(4) 0.039(3) 0.036(3) 0.012(3) -0.007(3) -0.019(3)
C279 0.052(4) 0.063(4) 0.066(5) 0.021(4) 0.001(4) -0.036(4)
C280 0.035(3) 0.034(3) 0.037(3) -0.003(2) -0.002(3) -0.021(3)
C281 0.031(3) 0.033(3) 0.035(3) 0.007(2) -0.002(2) -0.014(2)
C282 0.034(3) 0.037(3) 0.036(3) -0.001(2) -0.007(2) -0.019(2)
C283 0.025(3) 0.038(3) 0.029(3) 0.005(2) -0.002(2) -0.013(2)
C284 0.030(3) 0.033(3) 0.026(3) 0.000(2) -0.002(2) -0.010(2)
C285 0.032(3) 0.029(3) 0.032(3) 0.007(2) -0.012(2) -0.014(2)
C286 0.022(2) 0.033(3) 0.029(3) 0.002(2) -0.001(2) -0.011(2)
C287 0.041(3) 0.028(3) 0.028(3) 0.004(2) -0.010(2) -0.011(2)
C288 0.036(3) 0.036(3) 0.037(3) -0.002(2) -0.009(3) -0.015(2)
C289 0.026(3) 0.035(3) 0.033(3) 0.001(2) -0.005(2) -0.008(2)
C290 0.025(3) 0.035(3) 0.033(3) 0.005(2) -0.009(2) -0.006(2)
C291 0.046(3) 0.039(3) 0.023(3) 0.001(2) -0.014(3) -0.011(3)
C292 0.034(3) 0.043(3) 0.025(3) 0.006(2) -0.006(2) -0.009(3)
C293 0.032(3) 0.034(3) 0.026(3) -0.002(2) 0.007(2) -0.012(2)
C294 0.058(4) 0.049(4) 0.042(4) 0.021(3) -0.024(3) -0.020(3)
C295 0.082(6) 0.080(6) 0.083(6) 0.035(5) -0.060(5) -0.036(5)
C296 0.077(5) 0.061(4) 0.045(4) 0.023(3) -0.018(4) -0.030(4)
C297 0.043(4) 0.041(4) 0.072(5) 0.017(3) -0.005(4) 0.002(3)
C298 0.097(7) 0.056(5) 0.104(7) 0.005(5) -0.030(6) -0.027(5)
C299 0.124(11) 0.152(13) 0.137(12) -0.078(11) -0.034(9) 0.006(10)
C300 0.076(7) 0.063(6) 0.149(11) -0.003(6) 0.018(6) -0.010(5)
C301 0.129(15) 0.30(3) 0.24(2) 0.07(2) -0.044(14) -0.113(18)
N17 0.028(2) 0.025(2) 0.031(2) 0.0035(18) -0.0029(19) -0.0102(18)
N18 0.033(2) 0.037(3) 0.032(2) 0.006(2) -0.006(2) -0.014(2)
N19 0.033(2) 0.027(2) 0.027(2) -0.0056(18) 0.0007(19) -0.0076(19)
N20 0.033(2) 0.021(2) 0.025(2) -0.0026(17) -0.0048(19) -0.0058(18)
N21 0.025(2) 0.026(2) 0.027(2) 0.0000(17) -0.0040(18) -0.0069(18)
N22 0.033(2) 0.026(2) 0.029(2) 0.0004(18) -0.007(2) -0.0082(19)
N23 0.035(2) 0.029(2) 0.024(2) 0.0020(18) 0.0000(19) -0.011(2)
N24 0.033(2) 0.033(2) 0.023(2) -0.0061(18) -0.0032(19) -0.0063(19)
O1 0.037(2) 0.0301(19) 0.0280(19) -0.0027(15) -0.0057(16) -0.0113(16)
O2 0.0316(19) 0.0294(18) 0.0242(17) -0.0010(15) -0.0028(15) -0.0130(16)
O3 0.0287(18) 0.0286(18) 0.0238(17) -0.0004(14) 0.0001(15) -0.0124(15)
O4 0.033(2) 0.0246(18) 0.0278(18) 0.0005(14) -0.0027(16) -0.0079(16)
O5 0.035(2) 0.0287(19) 0.033(2) -0.0009(16) -0.0004(16) -0.0129(16)
O6 0.0297(19) 0.0280(19) 0.0306(19) -0.0036(15) -0.0025(16) -0.0116(16)
O7 0.040(2) 0.0310(19) 0.0291(19) 0.0009(16) -0.0077(17) -0.0131(17)
O8 0.033(2) 0.032(2) 0.0279(19) -0.0018(15) -0.0043(16) -0.0132(16)
O9 0.037(2) 0.035(2) 0.0261(19) 0.0034(16) -0.0027(16) -0.0115(17)
O10 0.048(2) 0.040(2) 0.033(2) -0.0002(17) 0.0004(18) -0.0195(19)
O11 0.045(2) 0.037(2) 0.033(2) 0.0019(17) -0.0053(18) -0.0153(18)
O12 0.058(3) 0.036(2) 0.030(2) -0.0067(17) -0.003(2) -0.0061(19)
O13 0.040(2) 0.032(2) 0.040(2) 0.0008(17) -0.0148(19) -0.0068(17)
O14 0.034(2) 0.029(2) 0.036(2) 0.0041(16) -0.0075(17) -0.0101(16)
O15 0.039(2) 0.033(2) 0.036(2) 0.0005(17) -0.0014(18) -0.0096(17)
O16 0.0279(19) 0.035(2) 0.0299(19) -0.0076(16) 0.0025(16) -0.0082(17)
O17 0.043(2) 0.035(2) 0.034(2) 0.0043(16) -0.0068(18) -0.0163(18)
O18 0.033(2) 0.0292(19) 0.0303(19) 0.0004(15) -0.0066(16) -0.0079(16)
O19 0.042(2) 0.034(2) 0.037(2) -0.0029(17) -0.0018(18) -0.0072(18)
O20 0.035(2) 0.035(2) 0.0306(19) -0.0010(17) 0.0016(16) -0.0131(17)
O21 0.040(2) 0.035(2) 0.045(2) 0.0008(18) -0.0107(19) -0.0079(19)
O22 0.033(2) 0.050(2) 0.041(2) -0.0024(19) -0.0012(18) -0.0159(19)
O23 0.042(3) 0.041(2) 0.058(3) 0.001(2) -0.020(2) -0.0147(19)
O24 0.034(2) 0.041(2) 0.034(2) 0.0042(17) -0.0079(18) -0.0085(18)
O25 0.045(2) 0.036(2) 0.040(2) -0.0045(18) -0.0085(19) -0.0145(19)
O26 0.044(2) 0.040(2) 0.035(2) -0.0019(18) 0.0012(19) -0.0067(19)
O27 0.041(2) 0.032(2) 0.041(2) -0.0024(18) -0.0040(18) -0.0126(18)
O28 0.066(3) 0.051(3) 0.034(2) -0.003(2) -0.011(2) -0.017(2)
O29 0.039(2) 0.033(2) 0.047(2) -0.0082(17) -0.0088(19) -0.0139(18)
O30 0.040(2) 0.031(2) 0.043(2) -0.0039(17) -0.0058(18) -0.0131(17)
O31 0.039(2) 0.036(2) 0.054(3) -0.0015(19) -0.004(2) -0.0168(18)
O32 0.047(2) 0.033(2) 0.043(2) 0.0019(17) -0.0114(19) -0.0198(19)
O33 0.048(2) 0.027(2) 0.049(2) 0.0046(18) 0.004(2) -0.0074(18)
O34 0.066(3) 0.027(2) 0.068(3) 0.006(2) -0.027(3) -0.015(2)
Cu1 0.0297(4) 0.0242(4) 0.0242(4) -0.0007(3) -0.0032(3) -0.0102(3)
Cu2 0.0259(4) 0.0268(4) 0.0215(3) -0.0020(3) -0.0014(3) -0.0115(3)
Cu3 0.0281(4) 0.0282(4) 0.0258(4) -0.0008(3) -0.0014(3) -0.0090(3)
Cu4 0.0366(4) 0.0264(4) 0.0314(4) 0.0020(3) -0.0044(3) -0.0085(3)
C1 0.033(3) 0.031(3) 0.031(3) -0.013(2) 0.001(2) -0.012(2)
C2 0.030(3) 0.030(3) 0.033(3) -0.004(2) 0.003(2) -0.011(2)
C3 0.040(3) 0.034(3) 0.036(3) 0.000(2) 0.004(3) -0.017(3)
C4 0.062(4) 0.040(4) 0.064(4) -0.003(3) 0.002(4) -0.026(3)
C5 0.037(3) 0.053(4) 0.037(3) -0.001(3) 0.000(3) -0.023(3)
C6 0.058(4) 0.059(4) 0.043(4) 0.012(3) -0.009(3) -0.030(4)
C7 0.028(3) 0.034(3) 0.026(3) -0.004(2) 0.004(2) -0.011(2)
C8 0.030(3) 0.033(3) 0.024(3) 0.004(2) -0.004(2) -0.011(2)
C9 0.036(3) 0.032(3) 0.022(2) 0.001(2) -0.005(2) -0.010(2)
C10 0.030(3) 0.030(3) 0.025(3) -0.002(2) 0.004(2) -0.013(2)
C11 0.025(3) 0.027(3) 0.033(3) 0.000(2) 0.000(2) -0.008(2)
C12 0.045(3) 0.032(3) 0.023(3) -0.001(2) -0.001(2) -0.016(3)
C13 0.029(3) 0.031(3) 0.032(3) -0.001(2) -0.005(2) -0.007(2)
C14 0.034(3) 0.033(3) 0.038(3) -0.002(2) 0.001(2) -0.016(2)
C15 0.033(3) 0.032(3) 0.021(2) -0.003(2) -0.003(2) -0.010(2)
C16 0.033(3) 0.035(3) 0.024(3) -0.002(2) 0.001(2) -0.013(2)
C17 0.037(3) 0.033(3) 0.032(3) -0.004(2) -0.001(2) -0.013(3)
C18 0.032(3) 0.034(3) 0.027(3) -0.004(2) -0.007(2) -0.013(2)
C19 0.044(3) 0.033(3) 0.027(3) 0.002(2) -0.002(2) -0.017(3)
C20 0.053(4) 0.031(3) 0.032(3) -0.003(2) 0.002(3) -0.018(3)
C21 0.061(4) 0.049(4) 0.041(3) -0.005(3) -0.009(3) -0.029(3)
C22 0.068(4) 0.039(3) 0.041(3) 0.008(3) -0.004(3) -0.029(3)
C23 0.057(4) 0.045(4) 0.055(4) -0.019(3) 0.011(3) -0.019(3)
C24 0.038(3) 0.035(3) 0.028(3) 0.007(2) -0.007(2) -0.016(3)
C25 0.038(3) 0.034(3) 0.026(3) -0.002(2) 0.000(2) -0.020(2)
C26 0.035(3) 0.039(3) 0.031(3) -0.002(2) -0.009(2) -0.014(2)
C27 0.051(4) 0.050(4) 0.044(3) 0.003(3) -0.018(3) -0.028(3)
C28 0.045(4) 0.060(4) 0.090(6) -0.022(4) -0.013(4) -0.024(3)
C29 0.095(6) 0.076(5) 0.071(5) 0.023(4) -0.055(5) -0.051(5)
C30 0.062(4) 0.067(4) 0.043(4) -0.010(3) -0.011(3) -0.039(4)
C31 0.032(3) 0.045(3) 0.040(3) -0.006(3) -0.004(3) -0.016(3)
C32 0.042(3) 0.046(3) 0.028(3) 0.007(2) -0.012(3) -0.024(3)
C33 0.043(3) 0.036(3) 0.036(3) 0.002(2) -0.017(3) -0.012(3)
C34 0.034(3) 0.037(3) 0.041(3) -0.004(3) -0.004(3) -0.013(2)
C35 0.040(3) 0.039(3) 0.037(3) -0.005(2) -0.003(3) -0.021(3)
C36 0.040(3) 0.028(3) 0.032(3) 0.004(2) -0.007(2) -0.016(2)
C37 0.036(3) 0.026(3) 0.037(3) 0.001(2) -0.010(3) -0.011(2)
C38 0.034(3) 0.032(3) 0.025(3) 0.000(2) -0.003(2) -0.013(2)
C39 0.036(3) 0.027(3) 0.028(3) 0.004(2) -0.010(2) -0.010(2)
C40 0.032(3) 0.029(3) 0.039(3) -0.005(2) 0.001(2) -0.010(2)
C41 0.036(3) 0.028(3) 0.034(3) -0.007(2) 0.003(2) -0.009(2)
C42 0.035(3) 0.028(3) 0.029(3) 0.000(2) -0.003(2) -0.016(2)
C43 0.031(3) 0.025(2) 0.026(3) 0.001(2) -0.006(2) -0.009(2)
C44 0.052(4) 0.025(3) 0.037(3) -0.005(2) -0.008(3) -0.016(3)
C45 0.055(4) 0.031(3) 0.063(4) -0.009(3) -0.017(3) -0.008(3)
C46 0.048(4) 0.038(3) 0.056(4) -0.017(3) -0.012(3) -0.011(3)
C47 0.070(5) 0.039(3) 0.055(4) -0.004(3) 0.000(3) -0.034(3)
C48 0.039(3) 0.029(3) 0.022(2) -0.002(2) -0.001(2) -0.015(2)
C49 0.031(3) 0.020(2) 0.032(3) -0.007(2) 0.005(2) -0.003(2)
C50 0.026(3) 0.028(3) 0.030(3) -0.006(2) 0.001(2) -0.010(2)
C51 0.034(3) 0.044(3) 0.033(3) -0.005(3) 0.001(2) -0.016(3)
C52 0.043(3) 0.045(3) 0.042(3) -0.011(3) 0.001(3) -0.020(3)
C53 0.032(3) 0.058(4) 0.059(4) -0.008(3) -0.006(3) -0.020(3)
C54 0.046(4) 0.071(4) 0.033(3) 0.000(3) -0.003(3) -0.034(3)
C55 0.034(3) 0.027(3) 0.026(3) -0.006(2) 0.001(2) -0.014(2)
C56 0.035(3) 0.023(3) 0.027(3) 0.003(2) -0.007(2) -0.010(2)
C57 0.037(3) 0.037(3) 0.022(2) -0.001(2) 0.001(2) -0.021(2)
C58 0.032(3) 0.028(3) 0.031(3) -0.004(2) -0.003(2) -0.009(2)
C59 0.027(3) 0.025(3) 0.034(3) -0.001(2) -0.005(2) -0.011(2)
C60 0.034(3) 0.034(3) 0.026(3) 0.002(2) -0.001(2) -0.015(2)
C61 0.028(3) 0.038(3) 0.031(3) -0.010(2) 0.003(2) -0.011(2)
C62 0.038(3) 0.029(3) 0.035(3) -0.005(2) -0.003(2) -0.018(2)
C63 0.041(3) 0.031(3) 0.026(3) 0.000(2) -0.003(2) -0.017(2)
C64 0.036(3) 0.031(3) 0.027(3) -0.008(2) 0.003(2) -0.013(2)
C65 0.029(3) 0.040(3) 0.034(3) -0.018(3) 0.010(2) -0.014(3)
C66 0.034(3) 0.038(3) 0.033(3) -0.008(2) 0.007(2) -0.022(3)
C67 0.026(3) 0.052(4) 0.035(3) -0.017(3) 0.002(2) -0.014(3)
C68 0.049(4) 0.088(5) 0.061(4) -0.042(4) 0.018(3) -0.044(4)
C69 0.043(4) 0.122(8) 0.092(6) -0.070(6) 0.030(4) -0.041(5)
C70 0.063(5) 0.103(6) 0.061(5) -0.022(4) 0.016(4) -0.060(5)
C71 0.036(4) 0.106(7) 0.087(6) -0.048(5) -0.002(4) -0.030(4)
C72 0.038(3) 0.045(3) 0.026(3) -0.010(2) -0.003(2) -0.015(3)
C73 0.030(3) 0.030(3) 0.022(2) -0.008(2) 0.005(2) -0.014(2)
C74 0.036(3) 0.032(3) 0.030(3) -0.006(2) 0.000(2) -0.017(2)
C75 0.038(3) 0.032(3) 0.030(3) -0.003(2) 0.003(2) -0.019(2)
C76 0.049(3) 0.037(3) 0.040(3) -0.005(3) -0.001(3) -0.025(3)
C77 0.039(3) 0.038(3) 0.034(3) -0.004(2) 0.008(3) -0.018(3)
C78 0.058(4) 0.042(3) 0.034(3) 0.005(3) -0.007(3) -0.026(3)
C79 0.041(3) 0.035(3) 0.024(3) 0.004(2) -0.007(2) -0.016(3)
C80 0.041(3) 0.026(3) 0.026(3) -0.002(2) -0.001(2) -0.015(2)
C81 0.032(3) 0.029(3) 0.035(3) -0.005(2) -0.001(2) -0.009(2)
C82 0.029(3) 0.029(3) 0.031(3) 0.002(2) -0.008(2) -0.009(2)
C83 0.034(3) 0.035(3) 0.026(3) -0.006(2) -0.006(2) -0.015(2)
C84 0.024(3) 0.029(3) 0.032(3) 0.001(2) -0.006(2) -0.009(2)
C85 0.027(3) 0.031(3) 0.031(3) 0.000(2) -0.004(2) -0.012(2)
C86 0.032(3) 0.038(3) 0.027(3) -0.006(2) 0.004(2) -0.015(2)
C87 0.030(3) 0.029(3) 0.038(3) -0.007(2) -0.001(2) -0.008(2)
C88 0.027(3) 0.037(3) 0.030(3) 0.000(2) -0.008(2) -0.009(2)
C89 0.023(3) 0.039(3) 0.030(3) -0.011(2) -0.003(2) -0.010(2)
C90 0.028(3) 0.039(3) 0.031(3) -0.006(2) 0.001(2) -0.014(2)
C91 0.029(3) 0.030(3) 0.027(3) -0.003(2) -0.001(2) -0.013(2)
C92 0.030(3) 0.044(3) 0.045(3) -0.012(3) 0.000(3) -0.013(3)
C93 0.040(3) 0.050(4) 0.064(4) -0.015(3) 0.015(3) -0.027(3)
C94 0.031(3) 0.046(4) 0.063(4) -0.015(3) 0.001(3) -0.011(3)
C95 0.033(3) 0.080(5) 0.059(4) -0.016(4) -0.003(3) -0.029(3)
C96 0.035(3) 0.030(3) 0.023(3) -0.007(2) 0.003(2) -0.010(2)
C97 0.078(6) 0.067(5) 0.114(8) 0.019(5) -0.036(6) -0.045(5)
C98A 0.022(17) 0.05(2) 0.07(2) -0.015(15) -0.003(14) -0.011(14)
C98B 0.131(17) 0.111(16) 0.17(2) -0.052(13) -0.019(15) -0.038(14)
C99 0.062(5) 0.074(5) 0.083(6) -0.006(4) 0.019(4) -0.040(4)
C100 0.135(10) 0.100(8) 0.100(8) 0.008(6) 0.020(7) -0.070(8)
N1 0.031(2) 0.028(2) 0.024(2) -0.0026(17) -0.0030(18) -0.0107(19)
N2 0.035(3) 0.040(3) 0.035(3) 0.001(2) -0.011(2) -0.016(2)
N3 0.032(2) 0.031(2) 0.025(2) -0.0060(18) 0.0019(19) -0.0130(19)
N4 0.032(2) 0.028(2) 0.024(2) 0.0001(17) -0.0022(18) -0.0111(19)
N5 0.024(2) 0.031(2) 0.029(2) -0.0058(18) 0.0012(18) -0.0090(18)
N6 0.037(2) 0.032(2) 0.024(2) -0.0024(18) -0.0005(19) -0.017(2)
N7 0.030(2) 0.045(3) 0.035(2) -0.013(2) 0.001(2) -0.017(2)
N8 0.028(2) 0.026(2) 0.026(2) -0.0018(17) -0.0008(18) -0.0086(18)
O69 0.041(2) 0.043(2) 0.035(2) -0.0111(17) -0.0002(18) -0.0201(19)
O70 0.034(2) 0.040(2) 0.033(2) -0.0069(16) -0.0004(17) -0.0173(17)
O71 0.052(3) 0.045(2) 0.046(2) -0.0027(19) -0.004(2) -0.028(2)
O72 0.036(2) 0.037(2) 0.059(3) -0.003(2) -0.011(2) -0.0070(18)
O73 0.042(2) 0.033(2) 0.053(3) 0.0088(18) -0.010(2) -0.0139(19)
O74 0.033(2) 0.0233(18) 0.040(2) -0.0022(16) 0.0026(17) -0.0104(16)
O75 0.0293(19) 0.0278(18) 0.0287(18) -0.0057(15) -0.0013(15) -0.0087(15)
O76 0.037(2) 0.038(2) 0.0288(19) -0.0054(16) 0.0041(16) -0.0202(17)
O77 0.035(2) 0.037(2) 0.037(2) -0.0121(17) 0.0031(17) -0.0171(17)
O78 0.0251(18) 0.0274(18) 0.0311(19) -0.0089(15) 0.0034(15) -0.0094(15)
O79 0.039(2) 0.043(2) 0.032(2) -0.0066(17) -0.0063(17) -0.0186(18)
O80 0.047(2) 0.045(2) 0.036(2) -0.0172(18) 0.0124(19) -0.024(2)
O81 0.049(2) 0.048(2) 0.034(2) -0.0101(18) -0.0009(19) -0.028(2)
O82 0.043(2) 0.049(2) 0.027(2) -0.0071(17) -0.0001(18) -0.0220(19)
O83 0.035(2) 0.032(2) 0.043(2) 0.0042(17) -0.0063(18) -0.0092(17)
O84 0.033(2) 0.044(2) 0.040(2) -0.0008(18) -0.0067(18) -0.0150(18)
O85 0.038(2) 0.037(2) 0.055(3) 0.0039(19) -0.015(2) -0.011(2)
O86 0.034(2) 0.036(2) 0.044(2) -0.0026(18) -0.0100(19) -0.0105(17)
O87 0.042(2) 0.040(2) 0.0289(19) -0.0020(16) 0.0032(18) -0.0214(18)
O88 0.043(2) 0.059(3) 0.030(2) -0.0103(19) 0.0067(18) -0.020(2)
O89 0.066(3) 0.058(3) 0.034(2) -0.004(2) -0.003(2) -0.033(2)
O90 0.049(3) 0.054(3) 0.047(3) -0.008(2) 0.003(2) -0.027(2)
O91 0.039(2) 0.044(2) 0.036(2) -0.0023(17) -0.0055(18) -0.0203(19)
O92 0.036(2) 0.038(2) 0.0301(19) 0.0016(16) -0.0064(17) -0.0158(17)
O93 0.042(2) 0.044(2) 0.028(2) -0.0041(17) 0.0022(17) -0.0220(19)
O94 0.036(2) 0.039(2) 0.0261(18) -0.0047(16) 0.0031(16) -0.0188(17)
O95 0.042(2) 0.040(2) 0.0288(19) -0.0015(16) -0.0027(17) -0.0257(18)
O96 0.032(2) 0.0328(19) 0.0317(19) 0.0019(16) -0.0049(16) -0.0160(16)
O97 0.032(2) 0.0299(19) 0.040(2) -0.0085(16) 0.0013(17) -0.0152(16)
O98 0.0310(19) 0.0251(18) 0.0322(19) -0.0061(15) -0.0014(16) -0.0108(15)
O99 0.035(2) 0.0321(19) 0.0297(19) -0.0040(15) 0.0000(16) -0.0118(17)
O100 0.041(2) 0.040(2) 0.030(2) -0.0040(17) 0.0041(18) -0.0176(19)
O101 0.060(3) 0.068(3) 0.055(3) -0.016(2) 0.012(2) -0.046(3)
O102 0.058(3) 0.081(3) 0.058(3) 0.006(3) -0.015(2) -0.049(3)
Cu9 0.0309(4) 0.0362(4) 0.0269(4) -0.0036(3) -0.0005(3) -0.0182(3)
Cu10 0.0291(4) 0.0300(4) 0.0236(4) -0.0013(3) -0.0009(3) -0.0134(3)
Cu11 0.0273(4) 0.0255(4) 0.0252(4) -0.0048(3) 0.0019(3) -0.0091(3)
Cu12 0.0313(4) 0.0310(4) 0.0279(4) -0.0062(3) 0.0035(3) -0.0153(3)
O105 0.041(2) 0.074(3) 0.040(2) -0.015(2) 0.0011(19) -0.028(2)
O104 0.080(3) 0.043(2) 0.045(2) -0.008(2) 0.004(2) -0.030(2)
O1A 0.105(12) 0.088(11) 0.063(10) -0.041(8) 0.041(8) -0.052(10)
O1B 0.055(7) 0.050(7) 0.032(7) 0.006(5) -0.015(6) 0.013(6)

loop_
_atom_type_symbol
_atom_type_description
_atom_type_scat_dispersion_real
_atom_type_scat_dispersion_imag
_atom_type_scat_source
C C 0.0181 0.0091 'International Tables Vol C Tables 4.2.6.8 and 6.1.1.4'
H H 0.0000 0.0000 'International Tables Vol C Tables 4.2.6.8 and 6.1.1.4'
Cu Cu -1.9646 0.5888 'International Tables Vol C Tables 4.2.6.8 and 6.1.1.4'
N N 0.0311 0.0180 'International Tables Vol C Tables 4.2.6.8 and 6.1.1.4'
O O 0.0492 0.0322 'International Tables Vol C Tables 4.2.6.8 and 6.1.1.4'

loop_
_geom_angle_atom_site_label_1
_geom_angle_atom_site_label_2
_geom_angle_atom_site_label_3
_geom_angle
O51 C101 C102 119.6
O52 C101 C102 115.7
O52 C101 O51 124.7
C103 C102 C101 119.6
N10 C102 C101 106.6
N10 C102 C103 115.0
C102 C103 C104 109.5
C102 C103 C105 114.2
C102 C103 C106 107.4
C104 C103 C105 108.5
C104 C103 C106 107.5
C105 C103 C106 109.5
N10 C107 C109 109.9
O54 C107 C109 126.8
O54 C107 N10 123.4
N10 C108 C110 110.0
O53 C108 C110 128.0
O53 C108 N10 121.9
C107 C109 C110 103.9
C107 C109 C114 108.7
C114 C109 C110 110.2
C108 C110 C109 105.0
C108 C110 C111 109.1
C109 C110 C111 109.9
C110 C111 C116 105.7
C112 C111 C110 107.7
C112 C111 C116 107.0
C113 C112 C111 113.9
C112 C113 C114 115.6
C109 C114 C115 105.4
C113 C114 C109 108.7
C113 C114 C115 107.2
C116 C115 C114 110.1
C116 C115 C118 104.5
C118 C115 C114 108.3
C115 C116 C111 111.3
C115 C116 C117 105.1
C117 C116 C111 110.8
N9 C117 C116 108.5
O55 C117 C116 127.6
O55 C117 N9 123.9
N9 C118 C115 109.8
O56 C118 C115 127.1
O56 C118 N9 123.1
C120 C119 C121 117.3
N9 C119 C120 109.0
N9 C119 C121 115.0
O57 C120 C119 118.4
O57 C120 O58 126.2
O58 C120 C119 115.2
C122 C121 C119 112.4
C122 C121 C123 111.1
C122 C121 C124 109.6
C123 C121 C119 106.5
C123 C121 C124 108.3
C124 C121 C119 108.7
O43 C125 C126 119.1
O43 C125 O44 125.4
O44 C125 C126 115.4
C127 C126 C125 117.3
N12 C126 C125 107.3
N12 C126 C127 115.0
C126 C127 C128 108.5
C129 C127 C126 107.1
C129 C127 C128 107.8
C130 C127 C126 113.3
C130 C127 C128 112.1
C130 C127 C129 107.8
N12 C131 C134 107.8
O46 C131 C134 127.6
O46 C131 N12 124.5
N12 C132 C133 109.0
O45 C132 C133 128.0
O45 C132 N12 122.9
C132 C133 C134 105.2
C132 C133 C138 109.7
C134 C133 C138 109.3
C131 C134 C133 104.8
C131 C134 C135 109.0
C133 C134 C135 111.2
C136 C135 C134 105.1
C136 C135 C140 106.6
C140 C135 C134 107.1
C137 C136 C135 115.8
C136 C137 C138 114.7
C137 C138 C133 107.5
C137 C138 C139 108.2
C139 C138 C133 105.9
C138 C139 C140 110.3
C138 C139 C141 107.2
C140 C139 C141 103.2
C139 C140 C135 110.9
C142 C140 C135 110.3
C142 C140 C139 106.1
N11 C141 C139 108.8
O47 C141 C139 126.1
O47 C141 N11 125.0
N11 C142 C140 109.2
O48 C142 C140 127.2
O48 C142 N11 123.5
C145 C143 C148 119.3
N11 C143 C145 114.2
N11 C143 C148 107.4
C143 C145 C147 107.5
C144 C145 C143 113.4
C144 C145 C147 108.6
C146 C145 C143 109.7
C146 C145 C144 109.7
C146 C145 C147 107.8
O49 C148 C143 118.8
O49 C148 O50 126.1
O50 C148 C143 114.9
O65 C149 C150 120.1
O65 C149 O66 126.9
O66 C149 C150 112.9
C149 C150 C152 119.1
N15 C150 C149 108.0
N15 C150 C152 113.6
C151 C152 C150 112.6
C151 C152 C154 112.6
C153 C152 C150 106.9
C153 C152 C151 112.4
C153 C152 C154 104.4
C154 C152 C150 107.4
N15 C155 C158 110.1
O64 C155 C158 125.0
O64 C155 N15 125.0
N15 C156 C157 107.8
O63 C156 C157 128.1
O63 C156 N15 124.2
C156 C157 C158 105.6
C156 C157 C162 109.2
C162 C157 C158 108.3
C155 C158 C157 103.0
C159 C158 C155 109.7
C159 C158 C157 111.0
C158 C159 C164 105.9
C160 C159 C158 107.2
C160 C159 C164 107.1
C161 C160 C159 115.8
C160 C161 C162 114.0
C161 C162 C157 109.0
C161 C162 C163 107.2
C163 C162 C157 106.7
C162 C163 C164 109.7
C166 C163 C162 110.9
C166 C163 C164 105.5
C159 C164 C165 111.0
C163 C164 C159 110.8
C163 C164 C165 103.8
N16 C165 C164 108.8
O62 C165 C164 125.7
O62 C165 N16 125.5
N16 C166 C163 108.5
O61 C166 C163 128.5
O61 C166 N16 122.8
C172 C167 C168 117.8
N16 C167 C168 114.2
N16 C167 C172 107.3
C169 C168 C167 107.6
C169 C168 C170 112.6
C169 C168 C171 107.2
C170 C168 C167 112.3
C171 C168 C167 108.5
C171 C168 C170 108.4
O59 C172 C167 120.7
O59 C172 O60 124.1
O60 C172 C167 115.2
O41 C173 C174 118.4
O42 C173 C174 115.9
O42 C173 O41 125.7
C173 C174 C175 118.3
N13 C174 C173 107.6
N13 C174 C175 112.2
C176 C175 C174 106.2
C177 C175 C174 114.7
C177 C175 C176 107.7
C178 C175 C174 108.6
C178 C175 C176 111.0
C178 C175 C177 108.6
N13 C179 C181 109.2
O40 C179 C181 125.2
O40 C179 N13 125.6
N13 C180 C182 109.4
O39 C180 C182 126.6
O39 C180 N13 123.9
C179 C181 C182 103.7
C179 C181 C186 108.7
C186 C181 C182 110.3
C180 C182 C181 104.3
C180 C182 C183 113.8
C183 C182 C181 108.9
C182 C183 C189 107.1
C184 C183 C182 109.8
C184 C183 C189 105.3
C185 C184 C183 114.1
C184 C185 C186 114.1
C185 C186 C181 107.3
C185 C186 C188 109.7
C188 C186 C181 108.0
C186 C188 C189 109.0
C191 C188 C186 111.1
C191 C188 C189 104.3
C188 C189 C183 109.6
C190 C189 C183 109.7
C190 C189 C188 104.9
N14 C190 C189 109.1
O37 C190 C189 126.3
O37 C190 N14 124.6
N14 C191 C188 110.2
O38 C191 C188 126.9
O38 C191 N14 122.7
C197 C192 C193 117.1
N14 C192 C193 114.0
N14 C192 C197 107.2
C192 C193 C194 108.5
C195 C193 C192 112.6
C195 C193 C194 109.8
C196 C193 C192 107.5
C196 C193 C194 110.2
C196 C193 C195 108.2
O35 C197 C192 121.2
O35 C197 O36 124.8
O36 C197 C192 113.5
O67 C198 C201 101.4
O68 C199 C200 110.8
C117 N9 C119 121.1
C118 N9 C117 111.8
C118 N9 C119 125.9
C107 N10 C102 121.4
C108 N10 C102 126.4
C108 N10 C107 110.7
C141 N11 C142 112.3
C141 N11 C143 123.6
C142 N11 C143 123.3
C131 N12 C126 124.8
C132 N12 C126 122.0
C132 N12 C131 112.9
C179 N13 C174 125.3
C179 N13 C180 112.6
C180 N13 C174 121.0
C190 N14 C191 111.1
C190 N14 C192 125.9
C191 N14 C192 120.7
C155 N15 C150 126.5
C155 N15 C156 113.2
C156 N15 C150 118.7
C165 N16 C166 113.3
C165 N16 C167 122.1
C166 N16 C167 124.1
C197 O35 Cu5 125.1
C197 O36 Cu6 119.2
C173 O41 Cu8 122.5
C173 O42 Cu7 121.3
C125 O43 Cu8 123.4
C125 O44 Cu7 120.4
C148 O49 Cu5 126.3
C148 O50 Cu6 117.2
C101 O51 Cu5 123.6
C101 O52 Cu6 121.5
C120 O57 Cu8 124.3
C120 O58 Cu7 118.4
C172 O59 Cu8 123.4
C172 O60 Cu7 122.1
C149 O65 Cu5 121.6
C149 O66 Cu6 120.9
C198 O67 Cu5 127.2
C199 O68 Cu8 125.6
O35 Cu5 O49 89.0
O35 Cu5 O51 166.8
O35 Cu5 O65 89.3
O35 Cu5 O67 95.7
O35 Cu5 Cu6 83.0
O49 Cu5 O65 165.0
O49 Cu5 O67 94.2
O49 Cu5 Cu6 80.9
O51 Cu5 O49 88.4
O51 Cu5 O65 89.8
O51 Cu5 O67 97.4
O51 Cu5 Cu6 83.8
O65 Cu5 O67 100.9
O65 Cu5 Cu6 84.1
O67 Cu5 Cu6 174.9
O36 Cu6 O50 89.0
O36 Cu6 O52 174.0
O36 Cu6 Cu5 87.9
O50 Cu6 O52 89.1
O50 Cu6 Cu5 89.6
O52 Cu6 Cu5 86.4
O66 Cu6 O36 90.4
O66 Cu6 O50 175.8
O66 Cu6 O52 91.1
O66 Cu6 Cu5 86.3
O42 Cu7 Cu8 85.0
O44 Cu7 O42 89.3
O44 Cu7 O58 89.5
O44 Cu7 Cu8 87.5
O58 Cu7 O42 172.3
O58 Cu7 Cu8 87.3
O60 Cu7 O42 91.6
O60 Cu7 O44 174.0
O60 Cu7 O58 88.8
O60 Cu7 Cu8 86.7
O41 Cu8 O43 89.5
O41 Cu8 O57 167.9
O41 Cu8 O59 88.6
O41 Cu8 O68 99.4
O41 Cu8 Cu7 84.6
O43 Cu8 O68 95.1
O43 Cu8 Cu7 82.8
O57 Cu8 O43 89.7
O57 Cu8 O59 89.4
O57 Cu8 O68 92.7
O57 Cu8 Cu7 83.3
O59 Cu8 O43 166.2
O59 Cu8 O68 98.7
O59 Cu8 Cu7 83.4
O68 Cu8 Cu7 175.5
O19 C202 C203 117.1
O20 C202 C203 116.5
O20 C202 O19 126.2
C204 C203 C202 122.1
N23 C203 C202 106.5
N23 C203 C204 115.0
C203 C204 C205 109.6
C203 C204 C206 110.2
C203 C204 C207 112.4
C205 C204 C207 108.0
C206 C204 C205 108.1
C206 C204 C207 108.3
N23 C208 C210 109.9
O22 C208 C210 126.6
O22 C208 N23 123.5
N23 C209 C211 109.7
O21 C209 C211 127.0
O21 C209 N23 123.3
C208 C210 C211 104.0
C208 C210 C215 110.1
C215 C210 C211 109.7
C209 C211 C210 104.7
C209 C211 C212 110.5
C210 C211 C212 110.1
C213 C212 C211 106.0
C213 C212 C217 106.8
C217 C212 C211 107.3
C214 C213 C212 115.0
C213 C214 C215 115.2
C210 C215 C216 107.5
C214 C215 C210 108.2
C214 C215 C216 106.9
C217 C216 C215 109.4
C219 C216 C215 109.3
C219 C216 C217 104.1
C216 C217 C212 110.9
C218 C217 C212 110.6
C218 C217 C216 104.9
N24 C218 C217 109.6
O23 C218 C217 127.0
O23 C218 N24 123.4
N24 C219 C216 108.7
O24 C219 C216 125.3
O24 C219 N24 126.0
C225 C220 C222 118.8
N24 C220 C222 113.8
N24 C220 C225 107.9
C220 C222 C223 107.4
C221 C222 C220 113.9
C221 C222 C223 107.3
C221 C222 C224 111.3
C224 C222 C220 108.0
C224 C222 C223 108.7
O7 C225 C220 119.7
O8 C225 C220 115.1
O8 C225 O7 125.2
O5 C226 C227 118.9
O6 C226 C227 114.3
O6 C226 O5 126.6
C228 C227 C226 119.8
N21 C227 C226 106.4
N21 C227 C228 113.1
C227 C228 C230 106.7
C227 C228 C231 108.4
C229 C228 C227 113.7
C229 C228 C230 110.7
C229 C228 C231 109.3
C231 C228 C230 107.8
N21 C232 C235 108.8
O9 C232 C235 126.0
O9 C232 N21 125.1
N21 C233 C234 109.0
O10 C233 C234 125.7
O10 C233 N21 125.4
C233 C234 C235 103.6
C239 C234 C233 111.1
C239 C234 C235 110.5
C232 C235 C234 104.7
C232 C235 C236 110.4
C234 C235 C236 109.0
C237 C236 C235 106.7
C237 C236 C240 108.9
C240 C236 C235 106.5
C238 C237 C236 114.7
C237 C238 C239 116.1
C234 C239 C241 105.8
C238 C239 C234 108.0
C238 C239 C241 105.9
C241 C240 C236 108.6
C243 C240 C236 110.7
C243 C240 C241 105.4
C240 C241 C239 112.0
C242 C241 C239 108.7
C242 C241 C240 104.3
N22 C242 C241 108.9
O11 C242 C241 126.9
O11 C242 N22 124.1
N22 C243 C240 108.9
O12 C243 C240 127.5
O12 C243 N22 123.5
C245 C244 C249 120.0
N22 C244 C245 113.0
N22 C244 C249 106.0
C244 C245 C248 113.2
C246 C245 C244 107.5
C246 C245 C248 109.3
C247 C245 C244 109.5
C247 C245 C246 107.1
C247 C245 C248 110.1
O13 C249 C244 119.1
O14 C249 C244 115.3
O14 C249 O13 125.4
O15 C250 C251 119.5
O15 C250 O16 127.3
O16 C250 C251 113.1
C252 C251 C250 118.0
N19 C251 C250 107.2
N19 C251 C252 115.2
C251 C252 C253 109.2
C251 C252 C254 113.6
C251 C252 C255 108.1
C253 C252 C254 108.7
C255 C252 C253 109.2
C255 C252 C254 107.9
N19 C256 C258 109.2
O32 C256 C258 126.5
O32 C256 N19 124.2
N19 C257 C259 109.3
O31 C257 C259 128.5
O31 C257 N19 122.2
C256 C258 C263 108.7
C259 C258 C256 104.3
C259 C258 C263 108.5
C257 C259 C258 106.1
C257 C259 C260 110.7
C258 C259 C260 110.4
C259 C260 C265 108.6
C261 C260 C259 107.8
C261 C260 C265 106.1
C262 C261 C260 114.2
C261 C262 C263 114.4
C262 C263 C258 108.6
C262 C263 C264 108.3
C264 C263 C258 107.3
C265 C264 C263 109.3
C265 C264 C267 104.5
C267 C264 C263 110.5
C264 C265 C260 109.7
C266 C265 C260 110.2
C266 C265 C264 105.7
N20 C266 C265 109.6
O30 C266 C265 127.0
O30 C266 N20 123.4
N20 C267 C264 107.8
O29 C267 C264 127.2
O29 C267 N20 124.9
C273 C268 C269 118.6
N20 C268 C269 114.7
N20 C268 C273 107.5
C270 C269 C268 113.8
C270 C269 C271 107.0
C271 C269 C268 108.1
C272 C269 C268 107.6
C272 C269 C270 109.8
C272 C269 C271 110.5
O1 C273 C268 120.5
O1 C273 O2 124.6
O2 C273 C268 114.9
O3 C274 C275 115.1
O4 C274 C275 120.1
O4 C274 O3 124.7
C274 C275 C276 118.0
N17 C275 C274 108.6
N17 C275 C276 114.2
C275 C276 C277 112.4
C275 C276 C278 109.7
C275 C276 C279 109.2
C277 C276 C278 110.2
C279 C276 C277 109.1
C279 C276 C278 106.1
N17 C280 C282 109.0
O25 C280 C282 127.4
O25 C280 N17 123.6
N17 C281 C283 108.8
O26 C281 C283 127.0
O26 C281 N17 124.0
C280 C282 C283 104.1
C280 C282 C287 109.2
C283 C282 C287 110.4
C281 C283 C282 105.4
C281 C283 C284 109.9
C282 C283 C284 110.0
C283 C284 C289 107.0
C285 C284 C283 108.6
C285 C284 C289 105.9
C286 C285 C284 114.9
C285 C286 C287 115.3
C286 C287 C282 106.0
C286 C287 C288 107.5
C288 C287 C282 106.5
C289 C288 C287 110.8
C289 C288 C291 103.3
C291 C288 C287 109.4
C288 C289 C284 109.6
C290 C289 C284 108.0
C290 C289 C288 105.2
N18 C290 C289 109.7
O27 C290 C289 127.0
O27 C290 N18 123.2
N18 C291 C288 109.4
O28 C291 C288 124.8
O28 C291 N18 125.8
C293 C292 C294 118.0
N18 C292 C293 107.6
N18 C292 C294 112.6
O17 C293 C292 119.4
O17 C293 O18 126.4
O18 C293 C292 114.2
C292 C294 C295 106.5
C292 C294 C296 108.0
C296 C294 C295 106.9
C297 C294 C292 114.6
C297 C294 C295 110.4
C297 C294 C296 110.1
C299 C298 O34 109.1
O33 C300 C301 111.1
C280 N17 C275 124.4
C281 N17 C275 122.4
C281 N17 C280 112.3
C290 N18 C291 112.0
C290 N18 C292 126.3
C291 N18 C292 120.9
C256 N19 C251 125.5
C256 N19 C257 110.9
C257 N19 C251 122.3
C266 N20 C267 112.1
C266 N20 C268 125.2
C267 N20 C268 121.4
C232 N21 C227 124.7
C233 N21 C227 120.2
C233 N21 C232 113.3
C242 N22 C244 125.2
C243 N22 C242 112.0
C243 N22 C244 122.0
C208 N23 C203 123.1
C208 N23 C209 111.4
C209 N23 C203 123.7
C218 N24 C219 112.5
C218 N24 C220 122.3
C219 N24 C220 124.1
C273 O1 Cu1 122.9
C273 O2 Cu2 122.3
C274 O3 Cu2 118.6
C274 O4 Cu1 126.4
C226 O5 Cu1 119.3
C226 O6 Cu2 123.6
C225 O7 Cu1 126.6
C225 O8 Cu2 117.4
C249 O13 Cu4 122.0
C249 O14 Cu3 121.7
C250 O15 Cu4 124.5
C250 O16 Cu3 117.8
C293 O17 Cu4 124.2
C293 O18 Cu3 118.3
C202 O19 Cu4 121.3
C202 O20 Cu3 121.9
C300 O33 Cu1 127.7
C298 O34 Cu4 125.9
O1 Cu1 O33 99.7
O1 Cu1 Cu2 83.3
O4 Cu1 O1 88.9
O4 Cu1 O5 168.5
O4 Cu1 O7 88.6
O4 Cu1 O33 94.0
O4 Cu1 Cu2 82.1
O5 Cu1 O1 89.2
O5 Cu1 O7 90.0
O5 Cu1 O33 97.5
O5 Cu1 Cu2 86.4
O7 Cu1 O1 163.8
O7 Cu1 O33 96.5
O7 Cu1 Cu2 80.5
O33 Cu1 Cu2 175.1
O2 Cu2 O3 89.5
O2 Cu2 O6 91.1
O2 Cu2 O8 176.9
O2 Cu2 Cu1 86.7
O3 Cu2 Cu1 88.1
O6 Cu2 O3 172.0
O6 Cu2 Cu1 84.0
O8 Cu2 O3 89.7
O8 Cu2 O6 89.3
O8 Cu2 Cu1 90.2
O14 Cu3 O16 90.0
O14 Cu3 O18 173.7
O14 Cu3 Cu4 86.0
O16 Cu3 Cu4 88.3
O18 Cu3 O16 88.3
O18 Cu3 Cu4 87.8
O20 Cu3 O14 89.8
O20 Cu3 O16 174.8
O20 Cu3 O18 91.3
O20 Cu3 Cu4 86.5
O13 Cu4 O15 90.5
O13 Cu4 O19 89.1
O13 Cu4 O34 96.1
O13 Cu4 Cu3 84.5
O15 Cu4 O34 96.4
O15 Cu4 Cu3 82.1
O17 Cu4 O13 167.6
O17 Cu4 O15 87.3
O17 Cu4 O19 90.1
O17 Cu4 O34 96.2
O17 Cu4 Cu3 83.1
O19 Cu4 O15 166.2
O19 Cu4 O34 97.3
O19 Cu4 Cu3 84.2
O34 Cu4 Cu3 178.4
O99 C1 C2 114.8
O100 C1 C2 121.5
O100 C1 O99 123.7
C1 C2 C3 117.4
N4 C2 C1 108.6
N4 C2 C3 113.2
C4 C3 C2 106.5
C5 C3 C2 113.7
C5 C3 C4 110.9
C5 C3 C6 108.9
C6 C3 C2 108.0
C6 C3 C4 108.7
N4 C7 C10 108.8
O86 C7 C10 125.9
O86 C7 N4 125.2
N4 C8 C9 109.1
O85 C8 C9 126.9
O85 C8 N4 124.0
C8 C9 C10 104.8
C8 C9 C13 112.7
C10 C9 C13 109.9
C7 C10 C9 104.4
C7 C10 C11 108.4
C9 C10 C11 109.6
C12 C11 C10 106.8
C12 C11 C16 110.1
C16 C11 C10 106.6
C14 C12 C11 115.2
C9 C13 C15 107.2
C14 C13 C9 108.0
C14 C13 C15 105.6
C12 C14 C13 113.8
C16 C15 C13 111.3
C18 C15 C13 109.9
C18 C15 C16 106.3
C11 C16 C15 108.9
C17 C16 C11 109.0
C17 C16 C15 103.9
N3 C17 C16 109.2
O83 C17 C16 127.0
O83 C17 N3 123.7
N3 C18 C15 107.9
O84 C18 C15 127.5
O84 C18 N3 124.5
C24 C19 C20 119.5
N3 C19 C20 112.2
N3 C19 C24 107.7
C21 C20 C19 113.2
C21 C20 C22 112.2
C21 C20 C23 108.3
C22 C20 C19 107.9
C22 C20 C23 107.9
C23 C20 C19 107.2
O93 C24 C19 121.7
O94 C24 C19 113.2
O94 C24 O93 125.0
O91 C25 C26 117.6
O92 C25 C26 115.3
O92 C25 O91 127.1
C27 C26 C25 120.8
N2 C26 C25 107.1
N2 C26 C27 114.9
C26 C27 C29 108.0
C26 C27 C30 109.2
C28 C27 C26 112.3
C28 C27 C29 109.8
C28 C27 C30 109.8
C30 C27 C29 107.8
N2 C31 C34 109.9
O90 C31 C34 126.2
O90 C31 N2 123.9
N2 C32 C33 111.4
O89 C32 C33 125.2
O89 C32 N2 123.2
C32 C33 C34 103.1
C32 C33 C38 110.9
C38 C33 C34 109.1
C31 C34 C33 103.6
C31 C34 C35 110.0
C35 C34 C33 109.6
C34 C35 C40 108.2
C36 C35 C34 106.9
C36 C35 C40 107.9
C37 C36 C35 114.5
C36 C37 C38 114.6
C37 C38 C33 109.1
C37 C38 C39 107.5
C39 C38 C33 105.6
C38 C39 C40 111.6
C38 C39 C42 108.3
C40 C39 C42 104.5
C39 C40 C35 108.3
C41 C40 C35 111.4
C41 C40 C39 104.9
N1 C41 C40 108.7
O88 C41 C40 127.0
O88 C41 N1 124.4
N1 C42 C39 107.8
O87 C42 C39 127.1
O87 C42 N1 125.1
C48 C43 C44 117.6
N1 C43 C44 114.0
N1 C43 C48 107.5
C43 C44 C45 107.8
C46 C44 C43 105.7
C46 C44 C45 109.2
C47 C44 C43 114.6
C47 C44 C45 108.2
C47 C44 C46 111.3
O97 C48 C43 117.6
O98 C48 C43 115.3
O98 C48 O97 127.0
O75 C49 C50 115.7
O76 C49 C50 118.4
O76 C49 O75 125.7
C49 C50 C51 118.2
N8 C50 C49 107.1
N8 C50 C51 114.1
C52 C51 C50 113.3
C53 C51 C50 107.0
C53 C51 C52 108.4
C54 C51 C50 108.5
C54 C51 C52 108.5
C54 C51 C53 111.1
N8 C55 C58 108.2
O74 C55 C58 126.9
O74 C55 N8 124.8
N8 C56 C57 108.4
O73 C56 C57 127.9
O73 C56 N8 123.6
C56 C57 C58 104.4
C56 C57 C62 112.0
C58 C57 C62 110.5
C55 C58 C57 105.5
C55 C58 C59 109.1
C57 C58 C59 109.4
C60 C59 C58 107.6
C60 C59 C64 109.1
C64 C59 C58 107.2
C61 C60 C59 115.5
C60 C61 C62 113.8
C61 C62 C57 107.4
C61 C62 C63 106.7
C63 C62 C57 106.6
C62 C63 C64 110.8
C66 C63 C62 110.2
C66 C63 C64 104.3
C59 C64 C63 108.5
C65 C64 C59 112.2
C65 C64 C63 105.7
N7 C65 C64 107.7
O72 C65 C64 127.4
O72 C65 N7 124.4
N7 C66 C63 109.2
O71 C66 C63 127.4
O71 C66 N7 123.3
C72 C67 C68 119.6
N7 C67 C68 114.3
N7 C67 C72 105.2
C67 C68 C69 107.4
C67 C68 C70 114.3
C67 C68 C71 107.0
C70 C68 C69 109.3
C70 C68 C71 111.3
C71 C68 C69 107.1
O69 C72 C67 119.2
O70 C72 C67 116.4
O70 C72 O69 124.2
O95 C73 C74 121.5
O95 C73 O96 124.4
O96 C73 C74 113.9
C73 C74 C75 117.6
N6 C74 C73 106.8
N6 C74 C75 116.0
C76 C75 C74 111.6
C76 C75 C77 111.6
C76 C75 C78 110.0
C77 C75 C74 109.5
C78 C75 C74 106.4
C78 C75 C77 107.5
N6 C79 C82 108.6
O82 C79 C82 127.5
O82 C79 N6 123.9
N6 C80 C81 108.6
O81 C80 C81 126.0
O81 C80 N6 125.5
C80 C81 C82 104.9
C80 C81 C86 108.4
C82 C81 C86 109.5
C79 C82 C81 105.0
C79 C82 C83 110.3
C81 C82 C83 110.0
C84 C83 C82 108.2
C88 C83 C82 107.6
C88 C83 C84 107.9
C85 C84 C83 113.1
C84 C85 C86 115.7
C81 C86 C87 107.2
C85 C86 C81 107.5
C85 C86 C87 107.4
C88 C87 C86 107.8
C90 C87 C86 112.2
C90 C87 C88 104.2
C83 C88 C87 111.3
C83 C88 C89 109.8
C89 C88 C87 105.1
N5 C89 C88 106.8
O79 C89 C88 127.1
O79 C89 N5 126.0
N5 C90 C87 109.0
O80 C90 C87 126.7
O80 C90 N5 124.2
C96 C91 C92 118.7
N5 C91 C92 113.7
N5 C91 C96 108.1
C91 C92 C93 107.0
C94 C92 C91 110.0
C94 C92 C93 107.1
C95 C92 C91 114.5
C95 C92 C93 109.1
C95 C92 C94 108.9
O77 C96 C91 118.7
O77 C96 O78 126.7
O78 C96 C91 114.6
O102 C97 C98A 103.1
O102 C97 C98B 122.7
O101 C99 C100 108.4
C41 N1 C42 113.9
C41 N1 C43 121.5
C42 N1 C43 123.6
C31 N2 C26 125.5
C32 N2 C26 122.1
C32 N2 C31 111.7
C17 N3 C19 121.5
C18 N3 C17 112.4
C18 N3 C19 124.6
C7 N4 C2 125.7
C7 N4 C8 112.4
C8 N4 C2 120.6
C89 N5 C91 123.0
C90 N5 C89 114.7
C90 N5 C91 121.6
C79 N6 C74 121.1
C80 N6 C74 125.0
C80 N6 C79 112.4
C65 N7 C67 120.1
C66 N7 C65 112.8
C66 N7 C67 126.1
C55 N8 C50 125.0
C56 N8 C50 121.3
C56 N8 C55 113.0
C72 O69 Cu9 124.5
C72 O70 Cu10 120.0
C49 O75 Cu11 119.1
C49 O76 Cu12 122.9
C96 O77 Cu12 122.3
C96 O78 Cu11 119.7
C25 O91 Cu9 122.0
C25 O92 Cu10 120.5
C24 O93 Cu9 122.4
C24 O94 Cu10 122.2
C73 O95 Cu9 125.8
C73 O96 Cu10 119.3
C48 O97 Cu12 123.7
C48 O98 Cu11 117.6
C1 O99 Cu11 120.0
C1 O100 Cu12 126.8
C99 O101 Cu12 120.4
C97 O102 Cu9 125.3
O69 Cu9 O91 90.4
O69 Cu9 O93 167.4
O69 Cu9 O95 87.6
O69 Cu9 O102 93.5
O69 Cu9 Cu10 83.1
O91 Cu9 O102 96.6
O91 Cu9 Cu10 82.9
O93 Cu9 O91 88.6
O93 Cu9 O95 90.1
O93 Cu9 O102 99.1
O93 Cu9 Cu10 84.4
O95 Cu9 O91 164.7
O95 Cu9 O102 98.6
O95 Cu9 Cu10 81.8
O102 Cu9 Cu10 176.5
O70 Cu10 Cu9 88.1
O92 Cu10 O70 90.7
O92 Cu10 O94 89.9
O92 Cu10 Cu9 87.4
O94 Cu10 O70 173.8
O94 Cu10 Cu9 85.7
O96 Cu10 O70 89.5
O96 Cu10 O92 175.9
O96 Cu10 O94 89.4
O96 Cu10 Cu9 88.6
O75 Cu11 O99 173.8
O75 Cu11 Cu12 87.0
O78 Cu11 O75 90.7
O78 Cu11 O99 89.3
O78 Cu11 Cu12 87.4
O98 Cu11 O75 89.6
O98 Cu11 O78 176.4
O98 Cu11 O99 90.1
O98 Cu11 Cu12 89.0
O99 Cu11 Cu12 86.9
O76 Cu12 O77 89.5
O76 Cu12 O97 88.3
O76 Cu12 O100 166.2
O76 Cu12 O101 96.2
O76 Cu12 Cu11 84.0
O77 Cu12 O101 100.2
O77 Cu12 Cu11 83.2
O97 Cu12 O77 164.8
O97 Cu12 O101 94.9
O97 Cu12 Cu11 81.6
O100 Cu12 O77 87.1
O100 Cu12 O97 91.4
O100 Cu12 O101 97.6
O100 Cu12 Cu11 82.3
O101 Cu12 Cu11 176.6

loop_
_geom_bond_atom_site_label_1
_geom_bond_atom_site_label_2
_geom_bond_distance
C101 C102 1.5375
C101 O51 1.2586
C101 O52 1.2567
C102 C103 1.5080
C102 N10 1.4645
C103 C104 1.5727
C103 C105 1.5756
C103 C106 1.5855
C107 C109 1.5071
C107 N10 1.4041
C107 O54 1.2068
C108 C110 1.4944
C108 N10 1.3914
C108 O53 1.2512
C109 C110 1.5490
C109 C114 1.5361
C110 C111 1.5593
C111 C112 1.5319
C111 C116 1.5668
C112 C113 1.3353
C113 C114 1.5180
C114 C115 1.5712
C115 C116 1.5024
C115 C118 1.5150
C116 C117 1.5233
C117 N9 1.3885
C117 O55 1.2192
C118 N9 1.3645
C118 O56 1.2361
C119 C120 1.5008
C119 C121 1.5748
C119 N9 1.4860
C120 O57 1.2395
C120 O58 1.2838
C121 C122 1.5321
C121 C123 1.5403
C121 C124 1.5409
C125 C126 1.5593
C125 O43 1.2540
C125 O44 1.2665
C126 C127 1.5491
C126 N12 1.4739
C127 C128 1.5497
C127 C129 1.5487
C127 C130 1.5083
C131 C134 1.5156
C131 N12 1.3950
C131 O46 1.1883
C132 C133 1.4992
C132 N12 1.3709
C132 O45 1.2453
C133 C134 1.5225
C133 C138 1.5822
C134 C135 1.5604
C135 C136 1.5159
C135 C140 1.5395
C136 C137 1.3307
C137 C138 1.4928
C138 C139 1.5200
C139 C140 1.5350
C139 C141 1.5529
C140 C142 1.5055
C141 N11 1.3918
C141 O47 1.1957
C142 N11 1.3931
C142 O48 1.2105
C143 C145 1.5273
C143 C148 1.5393
C143 N11 1.4756
C144 C145 1.5245
C145 C146 1.5173
C145 C147 1.5809
C148 O49 1.2414
C148 O50 1.2674
C149 C150 1.5427
C149 O65 1.2402
C149 O66 1.2584
C150 C152 1.5681
C150 N15 1.4869
C151 C152 1.5362
C152 C153 1.5165
C152 C154 1.5499
C155 C158 1.5346
C155 N15 1.3700
C155 O64 1.2218
C156 C157 1.5195
C156 N15 1.4199
C156 O63 1.1834
C157 C158 1.5744
C157 C162 1.5492
C158 C159 1.5256
C159 C160 1.5194
C159 C164 1.5486
C160 C161 1.3276
C161 C162 1.5286
C162 C163 1.5316
C163 C164 1.5435
C163 C166 1.5105
C164 C165 1.5516
C165 N16 1.3684
C165 O62 1.2030
C166 N16 1.4090
C166 O61 1.2272
C167 C168 1.5763
C167 C172 1.5311
C167 N16 1.4626
C168 C169 1.5244
C168 C170 1.5400
C168 C171 1.5297
C172 O59 1.2604
C172 O60 1.2698
C173 C174 1.5169
C173 O41 1.2519
C173 O42 1.2470
C174 C175 1.5725
C174 N13 1.5083
C175 C176 1.5464
C175 C177 1.5445
C175 C178 1.4892
C179 C181 1.5177
C179 N13 1.3639
C179 O40 1.2232
C180 C182 1.4984
C180 N13 1.3849
C180 O39 1.2199
C181 C182 1.5503
C181 C186 1.5412
C182 C183 1.5384
C183 C184 1.5010
C183 C189 1.5899
C184 C185 1.3616
C185 C186 1.4881
C186 C188 1.5252
C188 C189 1.5520
C188 C191 1.4743
C189 C190 1.5193
C190 N14 1.3701
C190 O37 1.2236
C191 N14 1.4274
C191 O38 1.2111
C192 C193 1.5500
C192 C197 1.5377
C192 N14 1.4504
C193 C194 1.5564
C193 C195 1.5480
C193 C196 1.5247
C197 O35 1.2638
C197 O36 1.2816
C198 C201 1.6897
C198 O67 1.4028
C199 C200 1.4447
C199 O68 1.4273
O35 Cu5 1.9381
O36 Cu6 1.9372
O41 Cu8 1.9350
O42 Cu7 1.9573
O43 Cu8 1.9684
O44 Cu7 1.9200
O49 Cu5 1.9690
O50 Cu6 1.9411
O51 Cu5 1.9653
O52 Cu6 1.9494
O57 Cu8 1.9418
O58 Cu7 1.9539
O59 Cu8 1.9676
O60 Cu7 1.9149
O65 Cu5 1.9777
O66 Cu6 1.9342
O67 Cu5 2.1051
O68 Cu8 2.1696
Cu5 Cu6 2.5631
Cu7 Cu8 2.5656
C202 C203 1.5385
C202 O19 1.2915
C202 O20 1.2321
C203 C204 1.5184
C203 N23 1.4889
C204 C205 1.5499
C204 C206 1.5249
C204 C207 1.5878
C208 C210 1.5038
C208 N23 1.3820
C208 O22 1.2202
C209 C211 1.4892
C209 N23 1.3965
C209 O21 1.2014
C210 C211 1.5534
C210 C215 1.5433
C211 C212 1.5701
C212 C213 1.5086
C212 C217 1.5585
C213 C214 1.3415
C214 C215 1.4932
C215 C216 1.5686
C216 C217 1.5384
C216 C219 1.5184
C217 C218 1.5032
C218 N24 1.3690
C218 O23 1.2125
C219 N24 1.3940
C219 O24 1.2217
C220 C222 1.5455
C220 C225 1.5267
C220 N24 1.4678
C221 C222 1.5401
C222 C223 1.5729
C222 C224 1.5449
C225 O7 1.2749
C225 O8 1.2610
C226 C227 1.5493
C226 O5 1.2607
C226 O6 1.2490
C227 C228 1.5387
C227 N21 1.4895
C228 C229 1.5294
C228 C230 1.5865
C228 C231 1.5423
C232 C235 1.5218
C232 N21 1.3843
C232 O9 1.2225
C233 C234 1.5440
C233 N21 1.3756
C233 O10 1.2018
C234 C235 1.5535
C234 C239 1.5291
C235 C236 1.5646
C236 C237 1.5175
C236 C240 1.5543
C237 C238 1.2935
C238 C239 1.5241
C239 C241 1.5510
C240 C241 1.5213
C240 C243 1.5109
C241 C242 1.5152
C242 N22 1.3930
C242 O11 1.2401
C243 N22 1.3812
C243 O12 1.2064
C244 C245 1.5400
C244 C249 1.5541
C244 N22 1.4726
C245 C246 1.5392
C245 C247 1.5313
C245 C248 1.5624
C249 O13 1.2792
C249 O14 1.2480
C250 C251 1.5604
C250 O15 1.2397
C250 O16 1.2561
C251 C252 1.5253
C251 N19 1.4503
C252 C253 1.5585
C252 C254 1.5617
C252 C255 1.5546
C256 C258 1.5351
C256 N19 1.4110
C256 O32 1.1982
C257 C259 1.5058
C257 N19 1.4177
C257 O31 1.1938
C258 C259 1.5333
C258 C263 1.5485
C259 C260 1.5353
C260 C261 1.5222
C260 C265 1.5588
C261 C262 1.3082
C262 C263 1.5113
C263 C264 1.5470
C264 C265 1.5209
C264 C267 1.5292
C265 C266 1.4732
C266 N20 1.3889
C266 O30 1.2382
C267 N20 1.3892
C267 O29 1.1706
C268 C269 1.5596
C268 C273 1.5331
C268 N20 1.4816
C269 C270 1.5352
C269 C271 1.5423
C269 C272 1.5351
C273 O1 1.2526
C273 O2 1.2670
C274 C275 1.5135
C274 O3 1.2780
C274 O4 1.2481
C275 C276 1.5302
C275 N17 1.4645
C276 C277 1.5682
C276 C278 1.5824
C276 C279 1.5563
C280 C282 1.5129
C280 N17 1.3966
C280 O25 1.2149
C281 C283 1.5093
C281 N17 1.3798
C281 O26 1.2215
C282 C283 1.5330
C282 C287 1.5673
C283 C284 1.5635
C284 C285 1.5212
C284 C289 1.5692
C285 C286 1.3198
C286 C287 1.5374
C287 C288 1.5592
C288 C289 1.5336
C288 C291 1.5383
C289 C290 1.5100
C290 N18 1.3738
C290 O27 1.2178
C291 N18 1.3853
C291 O28 1.2139
C292 C293 1.5333
C292 C294 1.5451
C292 N18 1.4798
C293 O17 1.2567
C293 O18 1.2742
C294 C295 1.5775
C294 C296 1.5597
C294 C297 1.5170
C298 C299 1.4121
C298 O34 1.4498
C300 C301 1.4927
C300 O33 1.4132
O1 Cu1 1.9888
O2 Cu2 1.9159
O3 Cu2 1.9516
O4 Cu1 1.9473
O5 Cu1 1.9654
O6 Cu2 1.9416
O7 Cu1 1.9738
O8 Cu2 1.9412
O13 Cu4 1.9611
O14 Cu3 1.9489
O15 Cu4 1.9745
O16 Cu3 1.9601
O17 Cu4 1.9539
O18 Cu3 1.9566
O19 Cu4 1.9633
O20 Cu3 1.9264
O33 Cu1 2.1212
O34 Cu4 2.1194
Cu1 Cu2 2.5694
Cu3 Cu4 2.5670
C1 C2 1.5122
C1 O99 1.2819
C1 O100 1.2141
C2 C3 1.5863
C2 N4 1.4604
C3 C4 1.5687
C3 C5 1.5286
C3 C6 1.5525
C7 C10 1.5355
C7 N4 1.3948
C7 O86 1.1904
C8 C9 1.5251
C8 N4 1.3995
C8 O85 1.2028
C9 C10 1.5484
C9 C13 1.5484
C10 C11 1.5514
C11 C12 1.4984
C11 C16 1.5339
C12 C14 1.3432
C13 C14 1.5214
C13 C15 1.5547
C15 C16 1.5354
C15 C18 1.5134
C16 C17 1.5159
C17 N3 1.4005
C17 O83 1.2129
C18 N3 1.3954
C18 O84 1.2080
C19 C20 1.5765
C19 C24 1.5263
C19 N3 1.4775
C20 C21 1.5254
C20 C22 1.5536
C20 C23 1.5716
C24 O93 1.2603
C24 O94 1.2574
C25 C26 1.5514
C25 O91 1.2746
C25 O92 1.2240
C26 C27 1.5286
C26 N2 1.4705
C27 C28 1.5050
C27 C29 1.5723
C27 C30 1.5322
C31 C34 1.5214
C31 N2 1.3765
C31 O90 1.2394
C32 C33 1.5053
C32 N2 1.3686
C32 O89 1.2469
C33 C34 1.5696
C33 C38 1.5434
C34 C35 1.5353
C35 C36 1.5211
C35 C40 1.5545
C36 C37 1.3339
C37 C38 1.5038
C38 C39 1.5360
C39 C40 1.5365
C39 C42 1.5458
C40 C41 1.5343
C41 N1 1.3737
C41 O88 1.2135
C42 N1 1.3940
C42 O87 1.1887
C43 C44 1.5589
C43 C48 1.5460
C43 N1 1.4840
C44 C45 1.5732
C44 C46 1.5444
C44 C47 1.5331
C48 O97 1.2678
C48 O98 1.2533
C49 C50 1.5290
C49 O75 1.2854
C49 O76 1.2667
C50 C51 1.5654
C50 N8 1.4990
C51 C52 1.5450
C51 C53 1.5295
C51 C54 1.4875
C55 C58 1.4892
C55 N8 1.3814
C55 O74 1.2149
C56 C57 1.5077
C56 N8 1.3735
C56 O73 1.2293
C57 C58 1.5206
C57 C62 1.5839
C58 C59 1.5604
C59 C60 1.4765
C59 C64 1.5491
C60 C61 1.3461
C61 C62 1.5115
C62 C63 1.5398
C63 C64 1.5530
C63 C66 1.5054
C64 C65 1.4903
C65 N7 1.4255
C65 O72 1.1909
C66 N7 1.3727
C66 O71 1.2084
C67 C68 1.5270
C67 C72 1.5183
C67 N7 1.4982
C68 C69 1.5750
C68 C70 1.5296
C68 C71 1.5512
C72 O69 1.2897
C72 O70 1.2756
C73 C74 1.5479
C73 O95 1.2448
C73 O96 1.2847
C74 C75 1.5580
C74 N6 1.4565
C75 C76 1.5296
C75 C77 1.5368
C75 C78 1.5358
C79 C82 1.5226
C79 N6 1.3955
C79 O82 1.2214
C80 C81 1.5240
C80 N6 1.3922
C80 O81 1.1916
C81 C82 1.5292
C81 C86 1.5467
C82 C83 1.5559
C83 C84 1.5225
C83 C88 1.4906
C84 C85 1.3283
C85 C86 1.5071
C86 C87 1.5764
C87 C88 1.5543
C87 C90 1.5203
C88 C89 1.5374
C89 N5 1.3967
C89 O79 1.1669
C90 N5 1.3713
C90 O80 1.2194
C91 C92 1.5526
C91 C96 1.5337
C91 N5 1.4843
C92 C93 1.5681
C92 C94 1.5344
C92 C95 1.5171
C96 O77 1.2568
C96 O78 1.2637
C97 C98A 1.4401
C97 C98B 1.5200
C97 O102 1.3940
C99 C100 1.5369
C99 O101 1.4501
O69 Cu9 1.9587
O70 Cu10 1.9415
O75 Cu11 1.9463
O76 Cu12 1.9361
O77 Cu12 1.9831
O78 Cu11 1.9404
O91 Cu9 1.9722
O92 Cu10 1.9271
O93 Cu9 1.9630
O94 Cu10 1.9398
O95 Cu9 1.9640
O96 Cu10 1.9194
O97 Cu12 1.9702
O98 Cu11 1.9389
O99 Cu11 1.9476
O100 Cu12 1.9505
O101 Cu12 2.1415
O102 Cu9 2.1311
Cu9 Cu10 2.5658
Cu11 Cu12 2.5652

loop_
_geom_torsion_atom_site_label_1
_geom_torsion_atom_site_label_2
_geom_torsion_atom_site_label_3
_geom_torsion_atom_site_label_4
_geom_torsion
C101 C102 C103 C104 62.0
C101 C102 C103 C105 -59.9
C101 C102 C103 C106 178.5
C101 C102 N10 C107 -115.2
C101 C102 N10 C108 49.8
C102 C101 O51 Cu5 -178.7
C102 C101 O52 Cu6 179.5
C103 C102 N10 C107 109.7
C103 C102 N10 C108 -85.4
C107 C109 C110 C108 -1.6
C107 C109 C110 C111 -118.8
C107 C109 C114 C113 61.1
C107 C109 C114 C115 175.8
C108 C110 C111 C112 -59.0
C108 C110 C111 C116 -173.1
C109 C107 N10 C102 173.7
C109 C107 N10 C108 6.5
C109 C110 C111 C112 55.6
C109 C110 C111 C116 -58.4
C109 C114 C115 C116 -61.2
C109 C114 C115 C118 -174.9
C110 C108 N10 C102 -174.0
C110 C108 N10 C107 -7.6
C110 C109 C114 C113 -52.2
C110 C109 C114 C115 62.5
C110 C111 C112 C113 -56.0
C110 C111 C116 C115 60.6
C110 C111 C116 C117 177.1
C111 C112 C113 C114 -1.0
C111 C116 C117 N9 -119.0
C111 C116 C117 O55 57.4
C112 C111 C116 C115 -54.0
C112 C111 C116 C117 62.5
C112 C113 C114 C109 57.3
C112 C113 C114 C115 -56.2
C113 C114 C115 C116 54.5
C113 C114 C115 C118 -59.2
C114 C109 C110 C108 114.7
C114 C109 C110 C111 -2.5
C114 C115 C116 C111 -0.6
C114 C115 C116 C117 -120.5
C114 C115 C118 N9 123.8
C114 C115 C118 O56 -55.4
C115 C116 C117 N9 1.2
C115 C116 C117 O55 177.7
C115 C118 N9 C117 -6.0
C115 C118 N9 C119 -173.3
C116 C111 C112 C113 57.2
C116 C115 C118 N9 6.4
C116 C115 C118 O56 -172.7
C116 C117 N9 C118 3.0
C116 C117 N9 C119 171.0
C118 C115 C116 C111 115.5
C118 C115 C116 C117 -4.4
C119 C120 O57 Cu8 176.8
C119 C120 O58 Cu7 177.5
C120 C119 C121 C122 -50.5
C120 C119 C121 C123 71.4
C120 C119 C121 C124 -172.1
C120 C119 N9 C117 -116.0
C120 C119 N9 C118 50.2
C121 C119 C120 O57 -10.9
C121 C119 C120 O58 173.6
C121 C119 N9 C117 109.9
C121 C119 N9 C118 -83.9
C125 C126 C127 C128 67.6
C125 C126 C127 C129 -176.3
C125 C126 C127 C130 -57.6
C125 C126 N12 C131 48.7
C125 C126 N12 C132 -123.9
C126 C125 O43 Cu8 176.5
C126 C125 O44 Cu7 176.8
C127 C126 N12 C131 -83.8
C127 C126 N12 C132 103.5
C131 C134 C135 C136 -58.4
C131 C134 C135 C140 -171.4
C132 C133 C134 C131 -4.1
C132 C133 C134 C135 -121.8
C132 C133 C138 C137 62.7
C132 C133 C138 C139 178.2
C133 C132 N12 C126 173.4
C133 C132 N12 C131 -0.1
C133 C134 C135 C136 56.7
C133 C134 C135 C140 -56.4
C133 C138 C139 C140 -60.7
C133 C138 C139 C141 -172.5
C134 C131 N12 C126 -175.9
C134 C131 N12 C132 -2.7
C134 C133 C138 C137 -52.2
C134 C133 C138 C139 63.3
C134 C135 C136 C137 -57.5
C134 C135 C140 C139 59.4
C134 C135 C140 C142 176.6
C135 C136 C137 C138 -0.5
C135 C140 C142 N11 -116.6
C135 C140 C142 O48 60.1
C136 C135 C140 C139 -52.6
C136 C135 C140 C142 64.6
C136 C137 C138 C133 57.4
C136 C137 C138 C139 -56.6
C137 C138 C139 C140 54.3
C137 C138 C139 C141 -57.4
C138 C133 C134 C131 113.7
C138 C133 C134 C135 -4.0
C138 C139 C140 C135 -0.2
C138 C139 C140 C142 -119.9
C138 C139 C141 N11 122.5
C138 C139 C141 O47 -54.2
C139 C140 C142 N11 3.6
C139 C140 C142 O48 -179.8
C139 C141 N11 C142 -4.1
C139 C141 N11 C143 -173.7
C140 C135 C136 C137 55.9
C140 C139 C141 N11 6.0
C140 C139 C141 O47 -170.7
C140 C142 N11 C141 0.3
C140 C142 N11 C143 169.9
C141 C139 C140 C135 114.1
C141 C139 C140 C142 -5.6
C143 C148 O49 Cu5 -174.2
C143 C148 O50 Cu6 175.5
C145 C143 C148 O49 -3.5
C145 C143 C148 O50 -179.7
C145 C143 N11 C141 -86.8
C145 C143 N11 C142 104.8
C148 C143 C145 C144 -63.1
C148 C143 C145 C146 60.0
C148 C143 C145 C147 176.9
C148 C143 N11 C141 47.9
C148 C143 N11 C142 -120.5
C149 C150 C152 C151 -58.0
C149 C150 C152 C153 66.0
C149 C150 C152 C154 177.5
C149 C150 N15 C155 45.4
C149 C150 N15 C156 -119.5
C150 C149 O65 Cu5 -174.0
C150 C149 O66 Cu6 176.0
C152 C150 N15 C155 -88.9
C152 C150 N15 C156 106.2
C155 C158 C159 C160 -57.5
C155 C158 C159 C164 -171.6
C156 C157 C158 C155 -2.2
C156 C157 C158 C159 -119.5
C156 C157 C162 C161 62.2
C156 C157 C162 C163 177.6
C157 C156 N15 C150 171.0
C157 C156 N15 C155 4.1
C157 C158 C159 C160 55.6
C157 C158 C159 C164 -58.4
C157 C162 C163 C164 -60.2
C157 C162 C163 C166 -176.4
C158 C155 N15 C150 -171.3
C158 C155 N15 C156 -5.7
C158 C157 C162 C161 -52.4
C158 C157 C162 C163 63.1
C158 C159 C160 C161 -57.0
C158 C159 C164 C163 62.1
C158 C159 C164 C165 176.9
C159 C160 C161 C162 -0.3
C159 C164 C165 N16 -117.7
C159 C164 C165 O62 59.4
C160 C159 C164 C163 -52.1
C160 C159 C164 C165 62.7
C160 C161 C162 C157 57.2
C160 C161 C162 C163 -57.9
C161 C162 C163 C164 56.5
C161 C162 C163 C166 -59.7
C162 C157 C158 C155 114.7
C162 C157 C158 C159 -2.7
C162 C163 C164 C159 -2.5
C162 C163 C164 C165 -121.7
C162 C163 C166 N16 121.1
C162 C163 C166 O61 -54.1
C163 C164 C165 N16 1.4
C163 C164 C165 O62 178.5
C163 C166 N16 C165 -1.6
C163 C166 N16 C167 -173.6
C164 C159 C160 C161 56.3
C164 C163 C166 N16 2.4
C164 C163 C166 O61 -172.8
C164 C165 N16 C166 0.1
C164 C165 N16 C167 172.3
C166 C163 C164 C159 117.0
C166 C163 C164 C165 -2.2
C167 C172 O59 Cu8 178.5
C167 C172 O60 Cu7 177.6
C168 C167 C172 O59 -9.8
C168 C167 C172 O60 173.0
C168 C167 N16 C165 104.8
C168 C167 N16 C166 -83.9
C172 C167 C168 C169 66.1
C172 C167 C168 C170 -58.4
C172 C167 C168 C171 -178.3
C172 C167 N16 C165 -122.7
C172 C167 N16 C166 48.6
C173 C174 C175 C176 70.0
C173 C174 C175 C177 -48.9
C173 C174 C175 C178 -170.6
C173 C174 N13 C179 52.7
C173 C174 N13 C180 -114.9
C174 C173 O41 Cu8 171.6
C174 C173 O42 Cu7 -179.3
C175 C174 N13 C179 -79.0
C175 C174 N13 C180 113.3
C179 C181 C182 C180 -7.6
C179 C181 C182 C183 114.2
C179 C181 C186 C185 -56.3
C179 C181 C186 C188 -174.4
C180 C182 C183 C184 63.2
C180 C182 C183 C189 177.0
C181 C179 N13 C174 -175.8
C181 C179 N13 C180 -7.3
C181 C182 C183 C184 -52.7
C181 C182 C183 C189 61.1
C181 C186 C188 C189 62.5
C181 C186 C188 C191 176.8
C182 C180 N13 C174 171.1
C182 C180 N13 C179 2.0
C182 C181 C186 C185 56.8
C182 C181 C186 C188 -61.3
C182 C183 C184 C185 55.1
C182 C183 C189 C188 -59.6
C182 C183 C189 C190 -174.3
C183 C184 C185 C186 3.2
C183 C189 C190 N14 123.7
C183 C189 C190 O37 -57.1
C184 C183 C189 C188 57.2
C184 C183 C189 C190 -57.5
C184 C185 C186 C181 -59.7
C184 C185 C186 C188 57.3
C185 C186 C188 C189 -54.1
C185 C186 C188 C191 60.3
C186 C181 C182 C180 -123.8
C186 C181 C182 C183 -2.0
C186 C188 C189 C183 -2.3
C186 C188 C189 C190 115.4
C186 C188 C191 N14 -117.6
C186 C188 C191 O38 57.8
C188 C189 C190 N14 6.1
C188 C189 C190 O37 -174.7
C188 C191 N14 C190 4.4
C188 C191 N14 C192 168.2
C189 C183 C184 C185 -59.9
C189 C188 C191 N14 -0.4
C189 C188 C191 O38 175.1
C189 C190 N14 C191 -6.6
C189 C190 N14 C192 -169.3
C191 C188 C189 C183 -121.0
C191 C188 C189 C190 -3.3
C192 C197 O35 Cu5 -171.2
C192 C197 O36 Cu6 174.3
C193 C192 C197 O35 -3.3
C193 C192 C197 O36 -176.2
C193 C192 N14 C190 -92.9
C193 C192 N14 C191 105.9
C197 C192 C193 C194 57.6
C197 C192 C193 C195 -64.2
C197 C192 C193 C196 176.7
C197 C192 N14 C190 38.4
C197 C192 N14 C191 -122.8
C200 C199 O68 Cu8 -73.8
C201 C198 O67 Cu5 113.5
N9 C119 C120 O57 -143.9
N9 C119 C120 O58 40.6
N9 C119 C121 C122 79.7
N9 C119 C121 C123 -158.4
N9 C119 C121 C124 -41.9
N10 C102 C103 C104 -169.0
N10 C102 C103 C105 69.0
N10 C102 C103 C106 -52.6
N10 C107 C109 C110 -2.8
N10 C107 C109 C114 -120.1
N10 C108 C110 C109 5.5
N10 C108 C110 C111 123.3
N11 C143 C145 C144 65.8
N11 C143 C145 C146 -171.2
N11 C143 C145 C147 -54.2
N11 C143 C148 O49 -135.4
N11 C143 C148 O50 48.4
N12 C126 C127 C128 -164.8
N12 C126 C127 C129 -48.7
N12 C126 C127 C130 70.0
N12 C131 C134 C133 4.2
N12 C131 C134 C135 123.3
N12 C132 C133 C134 2.8
N12 C132 C133 C138 -114.8
N13 C174 C175 C176 -164.0
N13 C174 C175 C177 77.1
N13 C174 C175 C178 -44.5
N13 C179 C181 C182 9.2
N13 C179 C181 C186 126.5
N13 C180 C182 C181 3.9
N13 C180 C182 C183 -114.6
N14 C192 C193 C194 -176.1
N14 C192 C193 C195 62.1
N14 C192 C193 C196 -57.0
N14 C192 C197 O35 -132.9
N14 C192 C197 O36 54.3
N15 C150 C152 C151 70.9
N15 C150 C152 C153 -165.1
N15 C150 C152 C154 -53.6
N15 C155 C158 C157 4.7
N15 C155 C158 C159 123.0
N15 C156 C157 C158 -0.9
N15 C156 C157 C162 -117.2
N16 C167 C168 C169 -166.6
N16 C167 C168 C170 68.9
N16 C167 C168 C171 -51.0
N16 C167 C172 O59 -140.3
N16 C167 C172 O60 42.5
O35 C197 O36 Cu6 1.7
O36 C197 O35 Cu5 0.8
O37 C190 N14 C191 174.2
O37 C190 N14 C192 11.5
O38 C191 N14 C190 -171.2
O38 C191 N14 C192 -7.5
O39 C180 C182 C181 179.8
O39 C180 C182 C183 61.3
O39 C180 N13 C174 -5.0
O39 C180 N13 C179 -174.1
O40 C179 C181 C182 -170.9
O40 C179 C181 C186 -53.6
O40 C179 N13 C174 4.2
O40 C179 N13 C180 172.8
O41 C173 C174 C175 -16.0
O41 C173 C174 N13 -144.3
O41 C173 O42 Cu7 2.1
O42 C173 C174 C175 165.2
O42 C173 C174 N13 37.0
O42 C173 O41 Cu8 -9.9
O43 C125 C126 C127 -7.8
O43 C125 C126 N12 -139.1
O43 C125 O44 Cu7 -0.1
O44 C125 C126 C127 175.1
O44 C125 C126 N12 43.8
O44 C125 O43 Cu8 -6.7
O45 C132 C133 C134 -178.8
O45 C132 C133 C138 63.7
O45 C132 N12 C126 -5.2
O45 C132 N12 C131 -178.7
O46 C131 C134 C133 -172.4
O46 C131 C134 C135 -53.3
O46 C131 N12 C126 0.8
O46 C131 N12 C132 174.0
O47 C141 N11 C142 172.6
O47 C141 N11 C143 3.1
O48 C142 N11 C141 -176.5
O48 C142 N11 C143 -6.9
O49 C148 O50 Cu6 -0.4
O50 C148 O49 Cu5 1.5
O51 C101 C102 C103 -3.9
O51 C101 C102 N10 -136.6
O51 C101 O52 Cu6 0.1
O52 C101 C102 C103 176.7
O52 C101 C102 N10 44.1
O52 C101 O51 Cu5 0.6
O53 C108 C110 C109 -171.6
O53 C108 C110 C111 -53.8
O53 C108 N10 C102 3.4
O53 C108 N10 C107 169.7
O54 C107 C109 C110 177.1
O54 C107 C109 C114 59.8
O54 C107 N10 C102 -6.3
O54 C107 N10 C108 -173.4
O55 C117 N9 C118 -173.7
O55 C117 N9 C119 -5.7
O56 C118 N9 C117 173.2
O56 C118 N9 C119 5.9
O57 C120 O58 Cu7 2.4
O58 C120 O57 Cu8 -8.2
O59 C172 O60 Cu7 0.5
O60 C172 O59 Cu8 -4.6
O61 C166 N16 C165 173.9
O61 C166 N16 C167 1.9
O62 C165 N16 C166 -177.0
O62 C165 N16 C167 -4.8
O63 C156 C157 C158 178.4
O63 C156 C157 C162 62.1
O63 C156 N15 C150 -8.3
O63 C156 N15 C155 -175.2
O64 C155 C158 C157 -174.1
O64 C155 C158 C159 -55.9
O64 C155 N15 C150 7.5
O64 C155 N15 C156 173.1
O65 C149 C150 C152 -2.9
O65 C149 C150 N15 -134.4
O65 C149 O66 Cu6 -1.4
O66 C149 C150 C152 179.4
O66 C149 C150 N15 48.0
O66 C149 O65 Cu5 3.3
C202 C203 C204 C205 58.9
C202 C203 C204 C206 177.8
C202 C203 C204 C207 -61.3
C202 C203 N23 C208 -114.5
C202 C203 N23 C209 49.4
C203 C202 O19 Cu4 -177.2
C203 C202 O20 Cu3 175.8
C204 C203 N23 C208 107.0
C204 C203 N23 C209 -89.1
C208 C210 C211 C209 -0.9
C208 C210 C211 C212 -119.8
C208 C210 C215 C214 60.7
C208 C210 C215 C216 175.8
C209 C211 C212 C213 -59.8
C209 C211 C212 C217 -173.7
C210 C208 N23 C203 170.2
C210 C208 N23 C209 4.6
C210 C211 C212 C213 55.5
C210 C211 C212 C217 -58.4
C210 C215 C216 C217 -60.9
C210 C215 C216 C219 -174.3
C211 C209 N23 C203 -170.8
C211 C209 N23 C208 -5.2
C211 C210 C215 C214 -53.1
C211 C210 C215 C216 62.0
C211 C212 C213 C214 -57.6
C211 C212 C217 C216 59.8
C211 C212 C217 C218 175.7
C212 C213 C214 C215 0.6
C212 C217 C218 N24 -118.2
C212 C217 C218 O23 61.5
C213 C212 C217 C216 -53.5
C213 C212 C217 C218 62.4
C213 C214 C215 C210 57.3
C213 C214 C215 C216 -58.2
C214 C215 C216 C217 55.1
C214 C215 C216 C219 -58.3
C215 C210 C211 C209 116.8
C215 C210 C211 C212 -2.0
C215 C216 C217 C212 -0.6
C215 C216 C217 C218 -120.0
C215 C216 C219 N24 120.9
C215 C216 C219 O24 -56.9
C216 C217 C218 N24 1.4
C216 C217 C218 O23 -179.0
C216 C219 N24 C218 -3.5
C216 C219 N24 C220 -172.0
C217 C212 C213 C214 56.6
C217 C216 C219 N24 4.1
C217 C216 C219 O24 -173.7
C217 C218 N24 C219 1.3
C217 C218 N24 C220 170.0
C219 C216 C217 C212 116.2
C219 C216 C217 C218 -3.2
C220 C225 O7 Cu1 -178.6
C220 C225 O8 Cu2 176.3
C222 C220 C225 O7 -5.3
C222 C220 C225 O8 177.4
C222 C220 N24 C218 105.3
C222 C220 N24 C219 -87.3
C225 C220 C222 C221 -52.5
C225 C220 C222 C223 66.1
C225 C220 C222 C224 -176.7
C225 C220 N24 C218 -120.6
C225 C220 N24 C219 46.8
C226 C227 C228 C229 -56.4
C226 C227 C228 C230 65.9
C226 C227 C228 C231 -178.2
C226 C227 N21 C232 46.2
C226 C227 N21 C233 -117.5
C227 C226 O5 Cu1 -179.2
C227 C226 O6 Cu2 178.9
C228 C227 N21 C232 -87.4
C228 C227 N21 C233 108.9
C232 C235 C236 C237 -58.0
C232 C235 C236 C240 -174.3
C233 C234 C235 C232 -4.0
C233 C234 C235 C236 -122.1
C233 C234 C239 C238 63.2
C233 C234 C239 C241 176.2
C234 C233 N21 C227 171.0
C234 C233 N21 C232 5.5
C234 C235 C236 C237 56.5
C234 C235 C236 C240 -59.8
C234 C239 C241 C240 -59.3
C234 C239 C241 C242 -174.0
C235 C232 N21 C227 -173.0
C235 C232 N21 C233 -8.3
C235 C234 C239 C238 -51.2
C235 C234 C239 C241 61.8
C235 C236 C237 C238 -57.8
C235 C236 C240 C241 62.9
C235 C236 C240 C243 178.2
C236 C237 C238 C239 0.2
C236 C240 C241 C239 -3.1
C236 C240 C241 C242 114.3
C236 C240 C243 N22 -116.5
C236 C240 C243 O12 62.9
C237 C236 C240 C241 -51.8
C237 C236 C240 C243 63.4
C237 C238 C239 C234 56.7
C237 C238 C239 C241 -56.2
C238 C239 C241 C240 55.1
C238 C239 C241 C242 -59.6
C239 C234 C235 C232 115.1
C239 C234 C235 C236 -3.0
C239 C241 C242 N22 126.4
C239 C241 C242 O11 -54.4
C240 C236 C237 C238 56.8
C240 C241 C242 N22 6.7
C240 C241 C242 O11 -174.1
C240 C243 N22 C242 3.8
C240 C243 N22 C244 173.8
C241 C240 C243 N22 0.7
C241 C240 C243 O12 -179.9
C241 C242 N22 C243 -6.7
C241 C242 N22 C244 -176.4
C243 C240 C241 C239 -121.7
C243 C240 C241 C242 -4.4
C244 C249 O13 Cu4 179.0
C244 C249 O14 Cu3 -179.8
C245 C244 C249 O13 -12.2
C245 C244 C249 O14 172.5
C245 C244 N22 C242 -85.3
C245 C244 N22 C243 106.0
C249 C244 C245 C246 66.6
C249 C244 C245 C247 -177.4
C249 C244 C245 C248 -54.1
C249 C244 N22 C242 48.2
C249 C244 N22 C243 -120.5
C250 C251 C252 C253 67.2
C250 C251 C252 C254 -54.3
C250 C251 C252 C255 -174.0
C250 C251 N19 C256 45.4
C250 C251 N19 C257 -120.5
C251 C250 O15 Cu4 -177.1
C251 C250 O16 Cu3 174.9
C252 C251 N19 C256 -88.2
C252 C251 N19 C257 105.9
C256 C258 C259 C257 -3.4
C256 C258 C259 C260 116.6
C256 C258 C263 C262 -58.3
C256 C258 C263 C264 -175.2
C257 C259 C260 C261 62.0
C257 C259 C260 C265 176.5
C258 C256 N19 C251 -171.7
C258 C256 N19 C257 -4.4
C258 C259 C260 C261 -55.2
C258 C259 C260 C265 59.3
C258 C263 C264 C265 63.9
C258 C263 C264 C267 178.3
C259 C257 N19 C251 169.9
C259 C257 N19 C256 2.1
C259 C258 C263 C262 54.5
C259 C258 C263 C264 -62.4
C259 C260 C261 C262 57.4
C259 C260 C265 C264 -58.0
C259 C260 C265 C266 -174.0
C260 C261 C262 C263 0.3
C260 C265 C266 N20 123.6
C260 C265 C266 O30 -57.8
C261 C260 C265 C264 57.7
C261 C260 C265 C266 -58.3
C261 C262 C263 C258 -58.2
C261 C262 C263 C264 58.0
C262 C263 C264 C265 -53.2
C262 C263 C264 C267 61.2
C263 C258 C259 C257 -119.1
C263 C258 C259 C260 0.8
C263 C264 C265 C260 -3.2
C263 C264 C265 C266 115.5
C263 C264 C267 N20 -117.9
C263 C264 C267 O29 59.6
C264 C265 C266 N20 5.2
C264 C265 C266 O30 -176.2
C264 C267 N20 C266 3.8
C264 C267 N20 C268 171.3
C265 C260 C261 C262 -58.8
C265 C264 C267 N20 -0.5
C265 C264 C267 O29 177.0
C265 C266 N20 C267 -5.8
C265 C266 N20 C268 -172.7
C267 C264 C265 C260 -121.5
C267 C264 C265 C266 -2.8
C268 C273 O1 Cu1 -179.8
C268 C273 O2 Cu2 176.8
C269 C268 C273 O1 -3.4
C269 C268 C273 O2 177.9
C269 C268 N20 C266 -86.6
C269 C268 N20 C267 107.6
C273 C268 C269 C270 -61.0
C273 C268 C269 C271 -179.7
C273 C268 C269 C272 61.0
C273 C268 N20 C266 47.6
C273 C268 N20 C267 -118.2
C274 C275 C276 C277 -59.0
C274 C275 C276 C278 64.0
C274 C275 C276 C279 179.8
C274 C275 N17 C280 46.3
C274 C275 N17 C281 -122.5
C275 C274 O3 Cu2 177.0
C275 C274 O4 Cu1 -179.7
C276 C275 N17 C280 -87.7
C276 C275 N17 C281 103.5
C280 C282 C283 C281 -5.4
C280 C282 C283 C284 112.9
C280 C282 C287 C286 -57.2
C280 C282 C287 C288 -171.5
C281 C283 C284 C285 64.3
C281 C283 C284 C289 178.3
C282 C280 N17 C275 -173.9
C282 C280 N17 C281 -4.1
C282 C283 C284 C285 -51.2
C282 C283 C284 C289 62.8
C282 C287 C288 C289 62.8
C282 C287 C288 C291 176.0
C283 C281 N17 C275 170.4
C283 C281 N17 C280 0.4
C283 C282 C287 C286 56.7
C283 C282 C287 C288 -57.6
C283 C284 C285 C286 56.3
C283 C284 C289 C288 -57.6
C283 C284 C289 C290 -171.7
C284 C285 C286 C287 0.2
C284 C289 C290 N18 123.8
C284 C289 C290 O27 -52.3
C285 C284 C289 C288 58.1
C285 C284 C289 C290 -56.0
C285 C286 C287 C282 -57.4
C285 C286 C287 C288 56.2
C286 C287 C288 C289 -50.5
C286 C287 C288 C291 62.7
C287 C282 C283 C281 -122.5
C287 C282 C283 C284 -4.2
C287 C288 C289 C284 -4.6
C287 C288 C289 C290 111.3
C287 C288 C291 N18 -114.8
C287 C288 C291 O28 65.3
C288 C289 C290 N18 6.8
C288 C289 C290 O27 -169.4
C288 C291 N18 C290 1.0
C288 C291 N18 C292 171.4
C289 C284 C285 C286 -58.4
C289 C288 C291 N18 3.2
C289 C288 C291 O28 -176.7
C289 C290 N18 C291 -5.0
C289 C290 N18 C292 -174.8
C291 C288 C289 C284 -121.6
C291 C288 C289 C290 -5.7
C292 C293 O17 Cu4 178.8
C292 C293 O18 Cu3 178.9
C293 C292 C294 C295 178.3
C293 C292 C294 C296 63.7
C293 C292 C294 C297 -59.4
C293 C292 N18 C290 47.5
C293 C292 N18 C291 -121.4
C294 C292 C293 O17 -6.8
C294 C292 C293 O18 174.6
C294 C292 N18 C290 -84.2
C294 C292 N18 C291 106.8
C299 C298 O34 Cu4 -93.7
C301 C300 O33 Cu1 102.4
N17 C275 C276 C277 70.4
N17 C275 C276 C278 -166.6
N17 C275 C276 C279 -50.8
N17 C280 C282 C283 5.8
N17 C280 C282 C287 123.8
N17 C281 C283 C282 3.4
N17 C281 C283 C284 -115.1
N18 C292 C293 O17 -135.5
N18 C292 C293 O18 45.9
N18 C292 C294 C295 -55.3
N18 C292 C294 C296 -169.9
N18 C292 C294 C297 67.0
N19 C251 C252 C253 -164.4
N19 C251 C252 C254 74.1
N19 C251 C252 C255 -45.7
N19 C256 C258 C259 4.8
N19 C256 C258 C263 120.3
N19 C257 C259 C258 1.0
N19 C257 C259 C260 -118.7
N20 C268 C269 C270 67.9
N20 C268 C269 C271 -50.9
N20 C268 C269 C272 -170.2
N20 C268 C273 O1 -135.6
N20 C268 C273 O2 45.8
N21 C227 C228 C229 70.3
N21 C227 C228 C230 -167.4
N21 C227 C228 C231 -51.4
N21 C232 C235 C234 7.4
N21 C232 C235 C236 124.5
N21 C233 C234 C235 -0.5
N21 C233 C234 C239 -119.1
N22 C244 C245 C246 -167.1
N22 C244 C245 C247 -51.1
N22 C244 C245 C248 72.2
N22 C244 C249 O13 -141.6
N22 C244 C249 O14 43.1
N23 C203 C204 C205 -169.6
N23 C203 C204 C206 -50.7
N23 C203 C204 C207 70.2
N23 C208 C210 C211 -2.1
N23 C208 C210 C215 -119.5
N23 C209 C211 C210 3.6
N23 C209 C211 C212 122.2
N24 C220 C222 C221 76.3
N24 C220 C222 C223 -165.1
N24 C220 C222 C224 -47.9
N24 C220 C225 O7 -136.7
N24 C220 C225 O8 46.0
O1 C273 O2 Cu2 -1.8
O2 C273 O1 Cu1 -1.3
O3 C274 C275 C276 178.5
O3 C274 C275 N17 46.5
O3 C274 O4 Cu1 -2.5
O4 C274 C275 C276 -4.0
O4 C274 C275 N17 -136.0
O4 C274 O3 Cu2 -0.4
O5 C226 C227 C228 -8.9
O5 C226 C227 N21 -138.7
O5 C226 O6 Cu2 2.7
O6 C226 C227 C228 174.5
O6 C226 C227 N21 44.7
O6 C226 O5 Cu1 -3.1
O7 C225 O8 Cu2 -0.8
O8 C225 O7 Cu1 -1.6
O9 C232 C235 C234 -171.9
O9 C232 C235 C236 -54.8
O9 C232 N21 C227 6.4
O9 C232 N21 C233 171.0
O10 C233 C234 C235 179.0
O10 C233 C234 C239 60.4
O10 C233 N21 C227 -8.6
O10 C233 N21 C232 -174.0
O11 C242 N22 C243 174.0
O11 C242 N22 C244 4.4
O12 C243 N22 C242 -175.6
O12 C243 N22 C244 -5.6
O13 C249 O14 Cu3 5.3
O14 C249 O13 Cu4 -6.2
O15 C250 C251 C252 -2.9
O15 C250 C251 N19 -135.0
O15 C250 O16 Cu3 -1.7
O16 C250 C251 C252 -179.8
O16 C250 C251 N19 48.2
O16 C250 O15 Cu4 -0.7
O17 C293 O18 Cu3 0.4
O18 C293 O17 Cu4 -2.8
O19 C202 C203 C204 -3.2
O19 C202 C203 N23 -138.1
O19 C202 O20 Cu3 0.4
O20 C202 C203 C204 -179.0
O20 C202 C203 N23 46.0
O20 C202 O19 Cu4 -1.8
O21 C209 C211 C210 -174.0
O21 C209 C211 C212 -55.4
O21 C209 N23 C203 6.9
O21 C209 N23 C208 172.5
O22 C208 C210 C211 177.6
O22 C208 C210 C215 60.1
O22 C208 N23 C203 -9.5
O22 C208 N23 C209 -175.1
O23 C218 N24 C219 -178.4
O23 C218 N24 C220 -9.6
O24 C219 N24 C218 174.3
O24 C219 N24 C220 5.7
O25 C280 C282 C283 -170.3
O25 C280 C282 C287 -52.4
O25 C280 N17 C275 2.5
O25 C280 N17 C281 172.3
O26 C281 C283 C282 178.4
O26 C281 C283 C284 59.9
O26 C281 N17 C275 -4.8
O26 C281 N17 C280 -174.8
O27 C290 N18 C291 171.3
O27 C290 N18 C292 1.5
O28 C291 N18 C290 -179.1
O28 C291 N18 C292 -8.7
O29 C267 N20 C266 -173.7
O29 C267 N20 C268 -6.2
O30 C266 N20 C267 175.5
O30 C266 N20 C268 8.6
O31 C257 C259 C258 -180.0
O31 C257 C259 C260 60.3
O31 C257 N19 C251 -9.2
O31 C257 N19 C256 -177.0
O32 C256 C258 C259 -172.3
O32 C256 C258 C263 -56.8
O32 C256 N19 C251 5.5
O32 C256 N19 C257 172.8
C1 C2 C3 C4 70.2
C1 C2 C3 C5 -52.3
C1 C2 C3 C6 -173.3
C1 C2 N4 C7 49.8
C1 C2 N4 C8 -116.0
C2 C1 O99 Cu11 177.4
C2 C1 O100 Cu12 176.4
C3 C2 N4 C7 -82.4
C3 C2 N4 C8 111.8
C7 C10 C11 C12 -58.1
C7 C10 C11 C16 -175.7
C8 C9 C10 C7 -5.0
C8 C9 C10 C11 -121.0
C8 C9 C13 C14 61.9
C8 C9 C13 C15 175.3
C9 C8 N4 C2 170.8
C9 C8 N4 C7 3.2
C9 C10 C11 C12 55.3
C9 C10 C11 C16 -62.3
C9 C13 C14 C12 55.1
C9 C13 C15 C16 -57.9
C9 C13 C15 C18 -175.4
C10 C7 N4 C2 -173.5
C10 C7 N4 C8 -6.7
C10 C9 C13 C14 -54.5
C10 C9 C13 C15 58.9
C10 C11 C12 C14 -60.6
C10 C11 C16 C15 63.7
C10 C11 C16 C17 176.4
C11 C12 C14 C13 3.8
C11 C16 C17 N3 -118.9
C11 C16 C17 O83 57.7
C12 C11 C16 C15 -51.7
C12 C11 C16 C17 61.0
C13 C9 C10 C7 116.3
C13 C9 C10 C11 0.3
C13 C15 C16 C11 -3.4
C13 C15 C16 C17 -119.5
C13 C15 C18 N3 123.2
C13 C15 C18 O84 -52.5
C14 C13 C15 C16 57.1
C14 C13 C15 C18 -60.4
C15 C13 C14 C12 -59.4
C15 C16 C17 N3 -2.9
C15 C16 C17 O83 173.7
C15 C18 N3 C17 -4.8
C15 C18 N3 C19 -171.4
C16 C11 C12 C14 54.6
C16 C15 C18 N3 2.7
C16 C15 C18 O84 -173.0
C16 C17 N3 C18 5.0
C16 C17 N3 C19 172.1
C18 C15 C16 C11 116.2
C18 C15 C16 C17 0.1
C19 C24 O93 Cu9 -169.6
C19 C24 O94 Cu10 175.0
C20 C19 C24 O93 -2.4
C20 C19 C24 O94 -178.4
C20 C19 N3 C17 104.1
C20 C19 N3 C18 -90.4
C24 C19 C20 C21 -67.4
C24 C19 C20 C22 57.3
C24 C19 C20 C23 173.2
C24 C19 N3 C17 -122.5
C24 C19 N3 C18 43.0
C25 C26 C27 C28 -63.3
C25 C26 C27 C29 175.5
C25 C26 C27 C30 58.6
C25 C26 N2 C31 49.9
C25 C26 N2 C32 -119.0
C26 C25 O91 Cu9 -173.8
C26 C25 O92 Cu10 177.8
C27 C26 N2 C31 -87.3
C27 C26 N2 C32 103.8
C31 C34 C35 C36 -56.1
C31 C34 C35 C40 -172.1
C32 C33 C34 C31 -4.2
C32 C33 C34 C35 -121.5
C32 C33 C38 C37 60.7
C32 C33 C38 C39 176.0
C33 C32 N2 C26 172.2
C33 C32 N2 C31 1.9
C33 C34 C35 C36 57.2
C33 C34 C35 C40 -58.7
C33 C38 C39 C40 -62.0
C33 C38 C39 C42 -176.5
C34 C31 N2 C26 -174.7
C34 C31 N2 C32 -4.8
C34 C33 C38 C37 -52.2
C34 C33 C38 C39 63.1
C34 C35 C36 C37 -58.8
C34 C35 C40 C39 60.6
C34 C35 C40 C41 175.5
C35 C36 C37 C38 0.6
C35 C40 C41 N1 -118.0
C35 C40 C41 O88 61.8
C36 C35 C40 C39 -54.7
C36 C35 C40 C41 60.2
C36 C37 C38 C33 56.8
C36 C37 C38 C39 -57.2
C37 C38 C39 C40 54.4
C37 C38 C39 C42 -60.1
C38 C33 C34 C31 113.7
C38 C33 C34 C35 -3.6
C38 C39 C40 C35 0.4
C38 C39 C40 C41 -118.6
C38 C39 C42 N1 123.1
C38 C39 C42 O87 -55.7
C39 C40 C41 N1 -1.1
C39 C40 C41 O88 178.7
C39 C42 N1 C41 -5.1
C39 C42 N1 C43 -173.8
C40 C35 C36 C37 57.4
C40 C39 C42 N1 4.0
C40 C39 C42 O87 -174.8
C40 C41 N1 C42 4.0
C40 C41 N1 C43 172.9
C42 C39 C40 C35 117.2
C42 C39 C40 C41 -1.8
C43 C48 O97 Cu12 172.9
C43 C48 O98 Cu11 177.8
C44 C43 C48 O97 -13.8
C44 C43 C48 O98 168.6
C44 C43 N1 C41 109.9
C44 C43 N1 C42 -82.3
C48 C43 C44 C45 -170.4
C48 C43 C44 C46 73.0
C48 C43 C44 C47 -49.9
C48 C43 N1 C41 -117.9
C48 C43 N1 C42 49.9
C49 C50 C51 C52 -46.9
C49 C50 C51 C53 72.6
C49 C50 C51 C54 -167.4
C49 C50 N8 C55 52.9
C49 C50 N8 C56 -116.3
C50 C49 O75 Cu11 179.9
C50 C49 O76 Cu12 171.5
C51 C50 N8 C55 -80.0
C51 C50 N8 C56 110.8
C55 C58 C59 C60 -58.9
C55 C58 C59 C64 -176.1
C56 C57 C58 C55 -4.5
C56 C57 C58 C59 -121.7
C56 C57 C62 C61 62.8
C56 C57 C62 C63 176.8
C57 C56 N8 C50 174.1
C57 C56 N8 C55 3.7
C57 C58 C59 C60 56.0
C57 C58 C59 C64 -61.2
C57 C62 C63 C64 -58.4
C57 C62 C63 C66 -173.3
C58 C55 N8 C50 -176.7
C58 C55 N8 C56 -6.7
C58 C57 C62 C61 -53.1
C58 C57 C62 C63 60.9
C58 C59 C60 C61 -59.3
C58 C59 C64 C63 63.4
C58 C59 C64 C65 179.8
C59 C60 C61 C62 1.2
C59 C64 C65 N7 -116.4
C59 C64 C65 O72 55.6
C60 C59 C64 C63 -52.9
C60 C59 C64 C65 63.5
C60 C61 C62 C57 55.6
C60 C61 C62 C63 -58.3
C61 C62 C63 C64 56.1
C61 C62 C63 C66 -58.8
C62 C57 C58 C55 116.0
C62 C57 C58 C59 -1.1
C62 C63 C64 C59 -2.4
C62 C63 C64 C65 -123.0
C62 C63 C66 N7 124.8
C62 C63 C66 O71 -52.5
C63 C64 C65 N7 1.7
C63 C64 C65 O72 173.7
C63 C66 N7 C65 -5.2
C63 C66 N7 C67 -173.4
C64 C59 C60 C61 56.6
C64 C63 C66 N7 5.8
C64 C63 C66 O71 -171.4
C64 C65 N7 C66 2.1
C64 C65 N7 C67 171.1
C66 C63 C64 C59 116.1
C66 C63 C64 C65 -4.4
C67 C72 O69 Cu9 -174.0
C67 C72 O70 Cu10 178.5
C68 C67 C72 O69 -6.5
C68 C67 C72 O70 177.3
C68 C67 N7 C65 108.5
C68 C67 N7 C66 -84.0
C72 C67 C68 C69 176.9
C72 C67 C68 C70 -61.6
C72 C67 C68 C71 62.1
C72 C67 N7 C65 -118.2
C72 C67 N7 C66 49.3
C73 C74 C75 C76 -64.2
C73 C74 C75 C77 59.9
C73 C74 C75 C78 175.8
C73 C74 N6 C79 -120.4
C73 C74 N6 C80 44.7
C74 C73 O95 Cu9 -171.2
C74 C73 O96 Cu10 174.9
C75 C74 N6 C79 106.3
C75 C74 N6 C80 -88.5
C79 C82 C83 C84 62.1
C79 C82 C83 C88 178.4
C80 C81 C82 C79 -4.9
C80 C81 C82 C83 113.7
C80 C81 C86 C85 -57.6
C80 C81 C86 C87 -172.8
C81 C80 N6 C74 -173.3
C81 C80 N6 C79 -7.1
C81 C82 C83 C84 -53.3
C81 C82 C83 C88 63.1
C81 C86 C87 C88 62.3
C81 C86 C87 C90 176.4
C82 C79 N6 C74 170.6
C82 C79 N6 C80 3.7
C82 C81 C86 C85 56.3
C82 C81 C86 C87 -58.9
C82 C83 C84 C85 57.6
C82 C83 C88 C87 -59.3
C82 C83 C88 C89 -175.3
C83 C84 C85 C86 -0.9
C83 C88 C89 N5 123.5
C83 C88 C89 O79 -56.3
C84 C83 C88 C87 57.2
C84 C83 C88 C89 -58.8
C84 C85 C86 C81 -57.5
C84 C85 C86 C87 57.6
C85 C86 C87 C88 -53.0
C85 C86 C87 C90 61.2
C86 C81 C82 C79 -121.1
C86 C81 C82 C83 -2.5
C86 C87 C88 C83 -2.3
C86 C87 C88 C89 116.5
C86 C87 C90 N5 -115.2
C86 C87 C90 O80 60.1
C87 C88 C89 N5 3.7
C87 C88 C89 O79 -176.1
C87 C90 N5 C89 1.4
C87 C90 N5 C91 172.6
C88 C83 C84 C85 -58.5
C88 C87 C90 N5 1.1
C88 C87 C90 O80 176.5
C88 C89 N5 C90 -3.3
C88 C89 N5 C91 -174.3
C90 C87 C88 C83 -121.7
C90 C87 C88 C89 -2.9
C91 C96 O77 Cu12 174.4
C91 C96 O78 Cu11 177.8
C92 C91 C96 O77 -10.6
C92 C91 C96 O78 171.4
C92 C91 N5 C89 -86.1
C92 C91 N5 C90 103.5
C96 C91 C92 C93 69.3
C96 C91 C92 C94 -174.7
C96 C91 C92 C95 -51.7
C96 C91 N5 C89 48.0
C96 C91 N5 C90 -122.4
C98A C97 O102 Cu9 97.0
C98B C97 O102 Cu9 94.4
C100 C99 O101 Cu12 -121.9
N1 C43 C44 C45 -43.2
N1 C43 C44 C46 -159.9
N1 C43 C44 C47 77.2
N1 C43 C48 O97 -144.1
N1 C43 C48 O98 38.3
N2 C26 C27 C28 67.6
N2 C26 C27 C29 -53.5
N2 C26 C27 C30 -170.5
N2 C31 C34 C33 5.6
N2 C31 C34 C35 122.7
N2 C32 C33 C34 1.7
N2 C32 C33 C38 -114.9
N3 C19 C20 C21 59.9
N3 C19 C20 C22 -175.3
N3 C19 C20 C23 -59.4
N3 C19 C24 O93 -131.9
N3 C19 C24 O94 52.2
N4 C2 C3 C4 -162.0
N4 C2 C3 C5 75.5
N4 C2 C3 C6 -45.5
N4 C7 C10 C9 7.1
N4 C7 C10 C11 123.9
N4 C8 C9 C10 1.5
N4 C8 C9 C13 -118.0
N5 C91 C92 C93 -161.8
N5 C91 C92 C94 -45.7
N5 C91 C92 C95 77.2
N5 C91 C96 O77 -142.0
N5 C91 C96 O78 39.9
N6 C74 C75 C76 63.9
N6 C74 C75 C77 -172.0
N6 C74 C75 C78 -56.1
N6 C79 C82 C81 1.1
N6 C79 C82 C83 -117.4
N6 C80 C81 C82 7.3
N6 C80 C81 C86 124.2
N7 C67 C68 C69 -57.0
N7 C67 C68 C70 64.5
N7 C67 C68 C71 -171.8
N7 C67 C72 O69 -136.7
N7 C67 C72 O70 47.0
N8 C50 C51 C52 80.5
N8 C50 C51 C53 -160.1
N8 C50 C51 C54 -40.1
N8 C55 C58 C57 6.8
N8 C55 C58 C59 124.2
N8 C56 C57 C58 0.8
N8 C56 C57 C62 -118.7
O69 C72 O70 Cu10 2.5
O70 C72 O69 Cu9 2.0
O71 C66 N7 C65 172.2
O71 C66 N7 C67 4.0
O72 C65 N7 C66 -170.2
O72 C65 N7 C67 -1.2
O73 C56 C57 C58 178.9
O73 C56 C57 C62 59.4
O73 C56 N8 C50 -4.1
O73 C56 N8 C55 -174.5
O74 C55 C58 C57 -173.8
O74 C55 C58 C59 -56.4
O74 C55 N8 C50 3.8
O74 C55 N8 C56 173.8
O75 C49 C50 C51 166.1
O75 C49 C50 N8 35.5
O75 C49 O76 Cu12 -12.5
O76 C49 C50 C51 -17.5
O76 C49 C50 N8 -148.1
O76 C49 O75 Cu11 3.8
O77 C96 O78 Cu11 0.0
O78 C96 O77 Cu12 -7.8
O79 C89 N5 C90 176.6
O79 C89 N5 C91 5.5
O80 C90 N5 C89 -174.1
O80 C90 N5 C91 -2.9
O81 C80 C81 C82 -172.3
O81 C80 C81 C86 -55.4
O81 C80 N6 C74 6.3
O81 C80 N6 C79 172.6
O82 C79 C82 C81 -179.2
O82 C79 C82 C83 62.4
O82 C79 N6 C74 -9.1
O82 C79 N6 C80 -176.0
O83 C17 N3 C18 -171.8
O83 C17 N3 C19 -4.7
O84 C18 N3 C17 171.0
O84 C18 N3 C19 4.4
O85 C8 C9 C10 -179.6
O85 C8 C9 C13 60.9
O85 C8 N4 C2 -8.2
O85 C8 N4 C7 -175.7
O86 C7 C10 C9 -171.5
O86 C7 C10 C11 -54.7
O86 C7 N4 C2 5.2
O86 C7 N4 C8 172.0
O87 C42 N1 C41 173.7
O87 C42 N1 C43 5.1
O88 C41 N1 C42 -175.8
O88 C41 N1 C43 -6.9
O89 C32 C33 C34 176.3
O89 C32 C33 C38 59.7
O89 C32 N2 C26 -2.6
O89 C32 N2 C31 -172.8
O90 C31 C34 C33 -173.5
O90 C31 C34 C35 -56.4
O90 C31 N2 C26 4.4
O90 C31 N2 C32 174.2
O91 C25 C26 C27 -1.2
O91 C25 C26 N2 -135.4
O91 C25 O92 Cu10 -0.8
O92 C25 C26 C27 -180.0
O92 C25 C26 N2 45.9
O92 C25 O91 Cu9 4.8
O93 C24 O94 Cu10 -0.8
O94 C24 O93 Cu9 5.8
O95 C73 C74 C75 -0.6
O95 C73 C74 N6 -133.0
O95 C73 O96 Cu10 -0.6
O96 C73 C74 C75 -176.3
O96 C73 C74 N6 51.4
O96 C73 O95 Cu9 3.9
O97 C48 O98 Cu11 0.4
O98 C48 O97 Cu12 -9.8
O99 C1 C2 C3 170.5
O99 C1 C2 N4 40.6
O99 C1 O100 Cu12 -4.8
O100 C1 C2 C3 -10.6
O100 C1 C2 N4 -140.5
O100 C1 O99 Cu11 -1.5

loop_
_platon_squeeze_void_nr
_platon_squeeze_void_average_x
_platon_squeeze_void_average_y
_platon_squeeze_void_average_z
_platon_squeeze_void_volume
_platon_squeeze_void_count_electrons
_platon_squeeze_void_content
1 -0.052 0.359 0.139 2116 439 ' '
2 0.612 0.845 0.286 31 5 ' '
3 0.711 0.559 0.925 8 0 ' '
